data_7230274
loop_
_publ_author_name
'Fan, Shen'
'Xu, Su-Hui'
'Zheng, Xiu-Ying'
'Yan, Zhi-Hao'
'Kong, Xiang-Jian'
'Long, La-Sheng'
'Zheng, Lan-Sun'

_publ_section_title
;
 Four 3d--4f heterometallic Ln45M7 clusters protected by mixed ligands
;
_journal_issue 15
_journal_name_full CrystEngComm
_journal_page_first 2120
_journal_paper_doi 10.1039/C8CE00173A
_journal_volume 20
_journal_year 2018
_chemical_formula_sum 'C82 H416 Cl25 Gd45 Ni7 O388'
_chemical_formula_weight 15985.59
_space_group_crystal_system monoclinic
_space_group_IT_number 14
_space_group_name_Hall '-P 2yn'
_space_group_name_H-M_alt 'P 1 21/n 1'
_symmetry_space_group_name_Hall '-P 2yn'
_symmetry_space_group_name_H-M 'P 1 21/n 1'
_atom_sites_solution_hydrogens mixed
_audit_creation_method SHELXL-2013
_audit_update_record
;
2015-05-26 deposited with the CCDC.
2018-03-09 downloaded from the CCDC.
;
_cell_angle_alpha 90
_cell_angle_beta 107.229(3)
_cell_angle_gamma 90
_cell_formula_units_Z 4
_cell_length_a 31.6894(10)
_cell_length_b 36.5011(11)
_cell_length_c 39.6432(15)
_cell_measurement_reflns_used 9187
_cell_measurement_temperature 173(2)
_cell_measurement_theta_max 23.6860
_cell_measurement_theta_min 3.2860
_cell_volume 43798(3)
_computing_cell_refinement 'CrysAlisPro, Agilent Technologies'
_computing_data_collection 'CrysAlisPro, Agilent Technologies'
_computing_data_reduction 'CrysAlisPro, Agilent Technologies'
_computing_structure_refinement 'SHELXL-2013 (Sheldrick, 2013)'
_computing_structure_solution 'SHELXL-2013 (Sheldrick, 2013)'
_diffrn_ambient_temperature 173(2)
_diffrn_measured_fraction_theta_full 0.971
_diffrn_measured_fraction_theta_max 0.997
_diffrn_measurement_device_type 'Xcalibur, Sapphire3, Gemini ultra'
_diffrn_radiation_type MoK\a
_diffrn_radiation_wavelength 0.71073
_diffrn_reflns_av_R_equivalents 0.1207
_diffrn_reflns_av_unetI/netI 0.2542
_diffrn_reflns_Laue_measured_fraction_full 0.971
_diffrn_reflns_Laue_measured_fraction_max 0.997
_diffrn_reflns_limit_h_max 29
_diffrn_reflns_limit_h_min -37
_diffrn_reflns_limit_k_max 43
_diffrn_reflns_limit_k_min -33
_diffrn_reflns_limit_l_max 47
_diffrn_reflns_limit_l_min -47
_diffrn_reflns_number 187030
_diffrn_reflns_point_group_measured_fraction_full 0.971
_diffrn_reflns_point_group_measured_fraction_max 0.997
_diffrn_reflns_theta_full 25.242
_diffrn_reflns_theta_max 25.000
_diffrn_reflns_theta_min 2.910
_diffrn_source 'SuperNova (Mo) X-ray Source'
_exptl_absorpt_coefficient_mu 7.272
_exptl_absorpt_correction_T_max 1.000
_exptl_absorpt_correction_T_min 0.9175
_exptl_absorpt_correction_type multi-scan
_exptl_crystal_colour green
_exptl_crystal_density_diffrn 2.424
_exptl_crystal_density_meas ?
_exptl_crystal_density_method 'not measured'
_exptl_crystal_description block
_exptl_crystal_F_000 30052
_exptl_crystal_size_max 0.140
_exptl_crystal_size_mid 0.140
_exptl_crystal_size_min 0.120
_platon_squeeze_details
;
;
_refine_diff_density_max 3.865
_refine_diff_density_min -2.706
_refine_diff_density_rms 0.367
_refine_ls_extinction_method none
_refine_ls_goodness_of_fit_ref 1.053
_refine_ls_hydrogen_treatment constr
_refine_ls_matrix_type full
_refine_ls_number_parameters 3449
_refine_ls_number_reflns 76952
_refine_ls_number_restraints 1986
_refine_ls_restrained_S_all 1.048
_refine_ls_R_factor_all 0.2456
_refine_ls_R_factor_gt 0.1240
_refine_ls_shift/su_max 0.052
_refine_ls_shift/su_mean 0.001
_refine_ls_structure_factor_coef Fsqd
_refine_ls_weighting_details
;
 w=1/[\s^2^(Fo^2^)+(0.1000P)^2^]
 where P=(Fo^2^+2Fc^2^)/3
;
_refine_ls_weighting_scheme calc
_refine_ls_wR_factor_gt 0.2658
_refine_ls_wR_factor_ref 0.3184
_reflns_Friedel_coverage 0.000
_reflns_number_gt 27027
_reflns_number_total 76952
_reflns_threshold_expression 'I > 2\s(I)'
_cod_data_source_file c8ce00173a2.cif
_cod_data_source_block Gd45Ni7
_cod_depositor_comments
;
The following automatic conversions were performed:

'_exptl_crystal_density_meas' value 'not measured' was changed to '?'
- the value is perceived as not measured.

Automatic conversion script
Id: cif_fix_values 4973 2017-02-22 13:04:09Z antanas 

 Adding full bibliography for 7230273--7230276.cif.
;
_cod_database_code 7230274
_shelx_space_group_comment
;
The symmetry employed for this shelxl refinement is uniquely defined
by the following loop, which should always be used as a source of
symmetry information in preference to the above space-group names.
They are only intended as comments.
;
_shelx_estimated_absorpt_t_min 0.429
_shelx_estimated_absorpt_t_max 0.476
_platon_gd45co7_details
;
Because of disorder, 21 ClO4- and 50 water molecules were omited per 
formula unit. This valueis calculated based upon elemental analysis data,
and TGA data.
;
_shelxl_version_number 2013-2

loop_
_space_group_symop_operation_xyz
'x, y, z'
'-x+1/2, y+1/2, -z+1/2'
'-x, -y, -z'
'x-1/2, -y-1/2, z-1/2'

loop_
_atom_site_label
_atom_site_type_symbol
_atom_site_fract_x
_atom_site_fract_y
_atom_site_fract_z
_atom_site_U_iso_or_equiv
_atom_site_adp_type
_atom_site_occupancy
_atom_site_site_symmetry_order
_atom_site_calc_flag
_atom_site_refinement_flags_posn
_atom_site_refinement_flags_adp
_atom_site_refinement_flags_occupancy
_atom_site_disorder_assembly
_atom_site_disorder_group
Gd1 Gd 0.35967(3) 0.22148(2) 0.65723(3) 0.0354(3) Uani 1 1 d . . . . .
Gd2 Gd 0.36078(3) 0.32367(2) 0.66000(3) 0.0312(3) Uani 1 1 d . . . . .
Gd3 Gd 0.15026(3) 0.21877(2) 0.68603(3) 0.0443(3) Uani 1 1 d . . . . .
Gd4 Gd 0.23883(3) 0.27008(3) 0.74575(3) 0.0379(3) Uani 1 1 d . . . . .
Gd5 Gd 0.46511(3) 0.27224(2) 0.66782(3) 0.0367(3) Uani 1 1 d . . . . .
Gd6 Gd 0.56773(3) 0.21852(3) 0.72815(3) 0.0497(4) Uani 1 1 d . . . . .
Gd7 Gd 0.38023(3) 0.12786(3) 0.70890(3) 0.0435(3) Uani 1 1 d . . . . .
Gd8 Gd 0.56871(3) 0.27245(3) 0.64705(3) 0.0497(3) Uani 1 1 d . . . . .
Gd9 Gd 0.59190(3) 0.43111(3) 0.73228(3) 0.0519(4) Uani 1 1 d . . . . .
Gd10 Gd 0.50747(4) 0.13869(3) 0.76765(4) 0.0577(4) Uani 1 1 d . . . . .
Gd11 Gd 0.29659(4) 0.14127(3) 0.61911(3) 0.0500(3) Uani 1 1 d . . . . .
Gd12 Gd 0.56916(3) 0.32309(3) 0.73037(3) 0.0433(3) Uani 1 1 d . . . . .
Gd13 Gd 0.27284(3) 0.18045(2) 0.69999(3) 0.0392(3) Uani 1 1 d . . . . .
Gd14 Gd 0.51100(3) 0.40142(3) 0.77381(3) 0.0434(3) Uani 1 1 d . . . . .
Gd15 Gd 0.56548(4) 0.51951(3) 0.67723(3) 0.0567(4) Uani 1 1 d . . . . .
Gd16 Gd 0.27504(3) 0.36239(2) 0.70538(3) 0.0327(3) Uani 1 1 d . . . . .
Gd17 Gd 0.58846(4) 0.11064(3) 0.72567(5) 0.0855(5) Uani 1 1 d . . . . .
Gd18 Gd 0.63476(4) 0.33994(3) 0.61534(4) 0.0645(4) Uani 1 1 d . . . . .
Gd19 Gd 0.47894(4) 0.05764(3) 0.71433(4) 0.0675(4) Uani 1 1 d . . . . .
Gd20 Gd 0.68469(5) 0.04817(4) 0.72345(6) 0.1210(7) Uani 1 1 d . . . . .
Gd21 Gd 0.38329(3) 0.41459(2) 0.71652(3) 0.0349(3) Uani 1 1 d . . . . .
Gd22 Gd 0.29908(3) 0.40598(3) 0.62651(3) 0.0390(3) Uani 1 1 d . . . . .
Gd23 Gd 0.15157(3) 0.32567(3) 0.69011(3) 0.0423(3) Uani 1 1 d . . . . .
Gd24 Gd 0.63465(4) 0.20686(3) 0.61281(4) 0.0852(5) Uani 1 1 d . . . . .
Gd25 Gd 0.03246(4) 0.17896(3) 0.66146(4) 0.0648(4) Uani 1 1 d . . . . .
Gd26 Gd 0.48349(3) 0.48509(3) 0.72441(3) 0.0466(3) Uani 1 1 d . . . . .
Gd27 Gd 0.49837(4) 0.58934(3) 0.71502(4) 0.0663(4) Uani 1 1 d . . . . .
Gd28 Gd 0.68789(4) 0.49477(3) 0.72876(4) 0.0719(4) Uani 1 1 d . . . . .
Gd29 Gd 0.56215(4) 0.02399(3) 0.66805(5) 0.0915(5) Uani 1 1 d . . . . .
Gd30 Gd 0.05576(4) 0.27442(3) 0.62537(3) 0.0543(4) Uani 1 1 d . . . . .
Gd31 Gd 0.26797(4) 0.42049(3) 0.52702(3) 0.0617(4) Uani 1 1 d . . . . .
Gd32 Gd 0.18420(4) 0.43035(3) 0.57789(3) 0.0563(4) Uani 1 1 d . . . . .
Gd33 Gd 0.56076(4) 0.27458(3) 0.54921(4) 0.0747(4) Uani 1 1 d . . . . .
Gd34 Gd 0.03504(4) 0.36694(3) 0.66883(4) 0.0607(4) Uani 1 1 d . . . . .
Gd35 Gd 0.32103(4) 0.49556(3) 0.59232(3) 0.0567(4) Uani 1 1 d . . . . .
Gd36 Gd 0.18130(4) 0.12004(3) 0.56897(4) 0.0696(4) Uani 1 1 d . . . . .
Gd37 Gd 0.31695(5) 0.05359(3) 0.58101(4) 0.0787(5) Uani 1 1 d . . . . .
Gd38 Gd 0.26589(5) 0.13222(4) 0.51882(4) 0.0805(5) Uani 1 1 d . . . . .
Gd39 Gd 0.31851(5) 0.32992(4) 0.49178(4) 0.0919(5) Uani 1 1 d D . . . .
Gd40 Gd 0.49167(4) -0.04656(3) 0.70229(4) 0.0800(4) Uani 1 1 d . . . . .
Gd41 Gd 0.20194(6) 0.03732(4) 0.51438(5) 0.1122(7) Uani 1 1 d . . . . .
Gd42 Gd 0.20616(5) 0.51546(3) 0.52682(4) 0.0805(5) Uani 1 1 d . . . . .
Gd43 Gd 0.31763(6) 0.22303(5) 0.48611(5) 0.1262(7) Uani 1 1 d D . . . .
Gd44 Gd 0.69017(4) 0.27490(4) 0.56395(4) 0.0969(5) Uani 1 1 d . . . . .
Gd45 Gd 0.42673(6) 0.27572(4) 0.49923(5) 0.1048(6) Uani 1 1 d D . . . .
Ni1 Ni 0.44527(11) 0.01118(8) 0.63618(11) 0.0866(12) Uani 1 1 d . . . . .
Ni' Ni 0.62382(16) 0.09685(12) 0.63186(13) 0.0324(10) Uani 0.5 1 d D U P . .
Ni2 Ni 0.62748(14) 0.09972(10) 0.65910(11) 0.0193(9) Uani 0.5 1 d . U P . .
Ni3 Ni 0.62962(12) 0.44436(9) 0.66468(10) 0.0233(9) Uani 0.6 1 d D U P . .
Ni'' Ni 0.63122(19) 0.44725(14) 0.64627(15) 0.0222(11) Uani 0.4 1 d . U P . .
Ni4 Ni 0.44978(9) 0.53393(7) 0.64808(8) 0.0535(9) Uani 1 1 d . . . . .
Ni5 Ni 0.09287(9) 0.36330(7) 0.61009(9) 0.0614(9) Uani 1 1 d . . . . .
Ni6 Ni 0.09105(10) 0.18606(7) 0.60418(9) 0.0674(10) Uani 1 1 d . . . . .
Ni7 Ni 0.37847(8) 0.27434(6) 0.59168(7) 0.0429(7) Uani 1 1 d . . . . .
Cl1 Cl 0.4662(2) 0.14957(17) 0.6071(2) 0.090(2) Uani 1 1 d . . . . .
Cl2 Cl 0.21035(19) 0.27395(16) 0.58432(17) 0.0657(18) Uani 1 1 d . . . . .
Cl3 Cl 0.46739(19) 0.39808(14) 0.61223(17) 0.0595(18) Uani 1 1 d . . . . .
Cl4 Cl 0.4240(2) 0.26876(19) 0.7836(2) 0.094(3) Uani 1 1 d . . . . .
O1 O 0.3567(5) 0.2760(4) 0.5025(4) 0.082(5) Uani 1 1 d . U . . .
H1A H 0.3627 0.2744 0.5287 0.099 Uiso 1 1 calc R U . . .
O2 O 0.2426(5) 0.3948(4) 0.5737(4) 0.066(4) Uani 1 1 d . U . . .
H2A H 0.2348 0.3682 0.5700 0.079 Uiso 1 1 calc R U . . .
O3 O 0.2747(6) 0.0658(4) 0.5246(5) 0.086(5) Uani 1 1 d . U . . .
H3A H 0.2894 0.0563 0.5073 0.103 Uiso 1 1 calc R U . . .
O4 O 0.1942(5) 0.1022(4) 0.5181(4) 0.078(5) Uani 1 1 d . U . . .
H4A H 0.1699 0.1112 0.4973 0.093 Uiso 1 1 calc R U . . .
O5 O 0.1992(6) 0.4484(4) 0.5232(5) 0.088(5) Uani 1 1 d . U . . .
H5A H 0.1754 0.4403 0.5017 0.106 Uiso 1 1 calc R U . . .
O6 O 0.6267(5) 0.2383(4) 0.5593(4) 0.057(4) Uani 1 1 d . U . . .
H6A H 0.6229 0.2202 0.5396 0.069 Uiso 1 1 calc R U . . .
O7 O 0.0750(4) 0.2333(3) 0.6772(3) 0.039(3) Uani 1 1 d . U . . .
H7A H 0.0702 0.2453 0.6984 0.046 Uiso 1 1 calc R U . . .
O8 O 0.5202(4) 0.2714(3) 0.7255(3) 0.028(3) Uani 1 1 d . U . . .
H8A H 0.5062 0.2711 0.7450 0.034 Uiso 1 1 calc R U . . .
O9 O 0.6264(4) 0.3121(4) 0.5592(4) 0.058(4) Uani 1 1 d . U . . .
H9A H 0.6226 0.3310 0.5403 0.069 Uiso 1 1 calc R U . . .
O10 O 0.2551(5) 0.0880(4) 0.5909(4) 0.065(4) Uani 1 1 d . U . . .
H10A H 0.2513 0.0748 0.6119 0.078 Uiso 1 1 calc R U . . .
O11 O 0.1053(4) 0.1703(3) 0.6572(3) 0.040(4) Uani 1 1 d . U . . .
H11A H 0.1179 0.1452 0.6630 0.048 Uiso 1 1 calc R U . . .
O12 O 0.6564(6) 0.1067(4) 0.7112(5) 0.089(5) Uani 1 1 d . U . . .
H12A H 0.6774 0.1268 0.7195 0.107 Uiso 1 1 d R U . . .
O13 O 0.6085(5) 0.0481(4) 0.7258(4) 0.070(4) Uani 1 1 d . U . . .
H13A H 0.6047 0.0342 0.7465 0.084 Uiso 1 1 calc R U . . .
O14 O 0.5302(5) 0.0091(4) 0.7136(5) 0.084(5) Uani 1 1 d . U . . .
H14A H 0.5537 0.0079 0.7369 0.101 Uiso 1 1 calc R U . . .
O15 O 0.3216(5) 0.1166(4) 0.5731(4) 0.065(4) Uani 1 1 d . U . . .
H15A H 0.3519 0.1250 0.5738 0.078 Uiso 1 1 calc R U . . .
O16 O 0.0361(4) 0.3391(3) 0.6144(4) 0.053(4) Uani 1 1 d . U . . .
H16A H 0.0092 0.3438 0.5941 0.064 Uiso 1 1 calc R U . . .
O17 O 0.2855(4) 0.1990(3) 0.6462(3) 0.037(3) Uani 1 1 d . U . . .
H17A H 0.2621 0.2152 0.6309 0.044 Uiso 1 1 calc R U . . .
O18 O 0.5076(4) 0.5670(3) 0.6641(3) 0.046(4) Uani 1 1 d . U . . .
H18A H 0.5101 0.5860 0.6467 0.056 Uiso 1 1 calc R U . . .
O19 O 0.1055(4) 0.3757(3) 0.6646(3) 0.044(4) Uani 1 1 d . U . . .
H19A H 0.1184 0.4005 0.6719 0.053 Uiso 1 1 calc R U . . .
O20 O 0.5664(5) 0.2352(3) 0.5983(4) 0.052(4) Uani 1 1 d . U . . .
H20A H 0.5417 0.2171 0.5934 0.063 Uiso 1 1 calc R U . . .
O21 O 0.0349(5) 0.2111(4) 0.6110(4) 0.064(4) Uani 1 1 d . U . . .
H21A H 0.0078 0.2081 0.5904 0.076 Uiso 1 1 calc R U . . .
O22 O 0.2414(4) 0.1560(3) 0.5655(3) 0.051(4) Uani 1 1 d . U . . .
H22A H 0.2344 0.1828 0.5630 0.062 Uiso 1 1 calc R U . . .
O23 O 0.3243(4) 0.4327(3) 0.5830(3) 0.050(4) Uani 1 1 d . U . . .
H23A H 0.3544 0.4241 0.5834 0.061 Uiso 1 1 calc R U . . .
O24 O 0.6387(4) 0.2730(3) 0.6308(3) 0.052(4) Uani 1 1 d . U . . .
H24A H 0.6616 0.2725 0.6544 0.062 Uiso 1 1 calc R U . . .
O25 O 0.6587(4) 0.4339(3) 0.7150(3) 0.047(4) Uani 1 1 d . U . . .
H25A H 0.6797 0.4128 0.7211 0.056 Uiso 1 1 calc R U . . .
O26 O 0.5761(4) 0.1599(3) 0.7596(3) 0.045(4) Uani 1 1 d . U . . .
H26A H 0.5998 0.1614 0.7827 0.054 Uiso 1 1 calc R U . . .
O27 O 0.5432(4) 0.0808(3) 0.7593(4) 0.053(4) Uani 1 1 d . U . . .
H27A H 0.5579 0.0652 0.7803 0.063 Uiso 1 1 calc R U . . .
O28 O 0.6398(5) 0.5025(4) 0.6725(4) 0.063(4) Uani 1 1 d . U . . .
H28A H 0.6137 0.5191 0.6688 0.075 Uiso 1 1 calc R U . . .
O29 O 0.2786(4) 0.4880(3) 0.5343(3) 0.053(4) Uani 1 1 d . U . . .
H29A H 0.2933 0.4984 0.5174 0.063 Uiso 1 1 calc R U . . .
O30 O 0.4476(4) 0.5409(3) 0.6986(4) 0.051(4) Uani 1 1 d . U . . .
H30A H 0.4177 0.5455 0.7014 0.061 Uiso 1 1 calc R U . . .
O31 O 0.6380(5) 0.0415(4) 0.6665(4) 0.074(4) Uani 1 1 d . U . . .
H31A H 0.6482 0.0264 0.6546 0.089 Uiso 1 1 d R U . . .
O32 O 0.4128(4) 0.3108(3) 0.6282(3) 0.049(4) Uani 1 1 d . U . . .
H32A H 0.4250 0.3325 0.6189 0.059 Uiso 1 1 calc R U . . .
O33 O 0.2571(4) 0.4612(3) 0.6024(3) 0.036(3) Uani 1 1 d . U . . .
H33A H 0.2538 0.4733 0.6240 0.043 Uiso 1 1 calc R U . . .
O34 O 0.5642(5) 0.3125(4) 0.5987(4) 0.063(4) Uani 1 1 d . U . . .
H34A H 0.5395 0.3306 0.5943 0.075 Uiso 1 1 calc R U . . .
O35 O 0.3704(4) 0.1581(3) 0.6538(3) 0.037(3) Uani 1 1 d . U . . .
H35A H 0.3935 0.1517 0.6422 0.045 Uiso 1 1 calc R U . . .
O36 O 0.5248(4) 0.3137(3) 0.6700(3) 0.036(3) Uani 1 1 d . U . . .
H36A H 0.5158 0.3367 0.6560 0.043 Uiso 1 1 calc R U . . .
O37 O 0.0755(4) 0.3103(3) 0.6814(3) 0.040(3) Uani 1 1 d . U . . .
H37A H 0.0705 0.2965 0.7016 0.048 Uiso 1 1 calc R U . . .
O38 O 0.1573(4) 0.2713(3) 0.7282(3) 0.044(3) Uani 1 1 d . U . . .
H38A H 0.1415 0.2706 0.7466 0.053 Uiso 1 1 calc R U . . .
O39 O 0.4475(4) 0.0970(3) 0.7463(4) 0.048(4) Uani 1 1 d . U . . .
H39A H 0.4411 0.0838 0.7663 0.057 Uiso 1 1 calc R U . . .
O40 O 0.4114(4) 0.2356(3) 0.6262(3) 0.030(3) Uani 1 1 d . U . . .
H40A H 0.4232 0.2144 0.6158 0.036 Uiso 1 1 calc R U . . .
O41 O 0.5127(4) 0.4257(3) 0.7170(3) 0.038(3) Uani 1 1 d . U . . .
H41A H 0.4973 0.4114 0.6953 0.045 Uiso 1 1 calc R U . . .
O42 O 0.1194(4) 0.2372(3) 0.6262(3) 0.030(3) Uani 1 1 d . U . . .
H42A H 0.1406 0.2484 0.6148 0.036 Uiso 1 1 calc R U . . .
O43 O 0.3338(3) 0.2734(2) 0.6200(2) 0.015(3) Uani 1 1 d . U . . .
H43A H 0.3018 0.2737 0.6062 0.018 Uiso 1 1 calc R U . . .
O44 O 0.3030(4) 0.1302(3) 0.6806(3) 0.028(3) Uani 1 1 d . U . . .
H44A H 0.2880 0.1070 0.6838 0.034 Uiso 1 1 calc R U . . .
O45 O 0.4908(4) 0.0530(3) 0.6585(4) 0.053(4) Uani 1 1 d . U . . .
H45A H 0.4866 0.0763 0.6447 0.064 Uiso 1 1 calc R U . . .
O46 O 0.4918(4) 0.4930(3) 0.6701(3) 0.0312(14) Uani 1 1 d . U . . .
H46A H 0.4864 0.4701 0.6556 0.037 Uiso 1 1 calc R U . . .
O47 O 0.3730(4) 0.3892(3) 0.6598(3) 0.035(3) Uani 1 1 d . U . . .
H47A H 0.3961 0.3966 0.6485 0.042 Uiso 1 1 calc R U . . .
O48 O 0.3062(3) 0.4157(3) 0.6879(3) 0.020(3) Uani 1 1 d . U . . .
H48A H 0.2918 0.4388 0.6923 0.024 Uiso 1 1 calc R U . . .
O49 O 0.5484(4) 0.4589(3) 0.7680(4) 0.051(4) Uani 1 1 d . U . . .
H49A H 0.5637 0.4733 0.7897 0.062 Uiso 1 1 calc R U . . .
O50 O 0.4519(4) 0.4445(3) 0.7550(3) 0.032(3) Uani 1 1 d . U . . .
H50A H 0.4461 0.4567 0.7757 0.038 Uiso 1 1 calc R U . . .
O51 O 0.6165(4) 0.4927(3) 0.7338(4) 0.049(4) Uani 1 1 d . U . . .
H51A H 0.6141 0.5060 0.7552 0.059 Uiso 1 1 calc R U . . .
O52 O 0.5812(4) 0.3818(3) 0.7645(4) 0.049(4) Uani 1 1 d . U . . .
H52A H 0.6053 0.3795 0.7873 0.058 Uiso 1 1 calc R U . . .
O53 O 0.5099(4) 0.1176(3) 0.7103(3) 0.037(3) Uani 1 1 d . U . . .
H53A H 0.4951 0.1330 0.6893 0.045 Uiso 1 1 calc R U . . .
O54 O 0.2218(4) 0.2064(3) 0.7290(3) 0.032(3) Uani 1 1 d . U . . .
H54A H 0.2192 0.1911 0.7492 0.038 Uiso 1 1 calc R U . . .
O55 O 0.1166(4) 0.3123(3) 0.6286(3) 0.038(3) Uani 1 1 d . U . . .
H55A H 0.1374 0.3018 0.6164 0.046 Uiso 1 1 calc R U . . .
O56 O 0.3550(4) 0.3505(3) 0.7130(3) 0.032(3) Uani 1 1 d . U . . .
H56A H 0.3696 0.3357 0.7345 0.039 Uiso 1 1 calc R U . . .
O57 O 0.2212(4) 0.3341(3) 0.7325(3) 0.033(3) Uani 1 1 d . U . . .
H57A H 0.2189 0.3480 0.7536 0.039 Uiso 1 1 calc R U . . .
O58 O 0.3516(4) 0.1904(3) 0.7082(3) 0.028(3) Uani 1 1 d . U . . .
H58A H 0.3662 0.2040 0.7306 0.033 Uiso 1 1 calc R U . . .
O59 O 0.1932(3) 0.2727(3) 0.6839(3) 0.021(3) Uani 1 1 d . U . . .
H59A H 0.2089 0.2735 0.6655 0.025 Uiso 1 1 calc R U . . .
O60 O 0.5673(5) 0.0905(4) 0.6689(4) 0.072(4) Uani 1 1 d . U . . .
H60A H 0.5414 0.1035 0.6527 0.087 Uiso 1 1 calc R U . . .
O61 O 0.5731(3) 0.4528(3) 0.6748(3) 0.0211(13) Uani 1 1 d . U . . .
H61A H 0.5471 0.4402 0.6582 0.025 Uiso 1 1 calc R U . . .
O62 O 0.3996(4) 0.2720(3) 0.6821(3) 0.030(3) Uani 1 1 d . U . . .
H62A H 0.4059 0.2713 0.7084 0.035 Uiso 1 1 calc R U . . .
O63 O 0.2867(3) 0.3481(3) 0.6505(3) 0.0188(13) Uani 1 1 d . U . . .
H63A H 0.2627 0.3330 0.6344 0.023 Uiso 1 1 calc R U . . .
O64 O 0.5981(4) 0.2728(3) 0.7118(3) 0.0325(14) Uani 1 1 d . U . . .
H64A H 0.6311 0.2727 0.7201 0.039 Uiso 1 1 calc R U . . .
O65 O 0.5246(4) 0.2324(3) 0.6693(3) 0.032(3) Uani 1 1 d . U . . .
H65A H 0.5152 0.2100 0.6543 0.039 Uiso 1 1 calc R U . . .
O66 O 0.5361(4) 0.5323(3) 0.7260(3) 0.023(3) Uani 1 1 d . U . . .
H66A H 0.5600 0.5325 0.7491 0.027 Uiso 1 1 calc R U . . .
O67 O 0.5022(5) -0.0208(4) 0.6511(4) 0.069(4) Uani 1 1 d . U . . .
H67A H 0.5048 -0.0390 0.6330 0.083 Uiso 1 1 calc R U . . .
O68 O 0.4407(5) 0.0023(3) 0.6898(4) 0.052(4) Uani 1 1 d . U . . .
H68A H 0.4108 -0.0020 0.6927 0.062 Uiso 1 1 calc R U . . .
O69 O 0.6158(5) 0.3881(4) 0.6501(4) 0.064(4) Uani 1 1 d . U . . .
O70 O 0.6163(4) 0.3321(3) 0.6694(3) 0.036(3) Uani 1 1 d . U . . .
O71 O 0.5901(4) 0.3745(3) 0.6997(3) 0.038(3) Uani 1 1 d . U . . .
O72 O 0.5875(4) 0.1686(3) 0.6936(3) 0.044(3) Uani 1 1 d . U . . .
O73 O 0.6109(5) 0.2147(4) 0.6652(4) 0.077(5) Uani 1 1 d . U . . .
O74 O 0.6157(5) 0.1569(4) 0.6507(4) 0.074(4) Uani 1 1 d . U . . .
O75 O 0.4870(4) 0.2740(3) 0.6082(3) 0.039(3) Uani 1 1 d . U . . .
O76 O 0.4860(5) 0.2747(4) 0.5530(4) 0.057(4) Uani 1 1 d . U . . .
O77 O 0.4256(4) 0.2752(3) 0.5628(3) 0.046(4) Uani 1 1 d . U . . .
O78 O 0.3934(4) 0.4986(3) 0.6362(3) 0.041(4) Uani 1 1 d . U . . .
O79 O 0.3437(4) 0.4636(3) 0.6485(3) 0.045(3) Uani 1 1 d . U . . .
O80 O 0.4113(4) 0.4627(3) 0.6864(3) 0.037(3) Uani 1 1 d . U . . .
O81 O 0.4424(4) 0.2125(3) 0.6915(3) 0.040(3) Uani 1 1 d . U . . .
O82 O 0.4426(4) 0.1638(3) 0.7247(4) 0.054(4) Uani 1 1 d . U . . .
O83 O 0.5038(5) 0.1931(4) 0.7336(4) 0.058(4) Uani 1 1 d . U . . .
O84 O 0.5061(4) 0.3457(3) 0.7394(3) 0.041(3) Uani 1 1 d . U . . .
O85 O 0.4448(4) 0.3751(3) 0.7320(3) 0.045(4) Uani 1 1 d . U . . .
O86 O 0.4423(4) 0.3311(3) 0.6947(3) 0.025(3) Uani 1 1 d . U . . .
O87 O 0.3414(4) 0.0810(3) 0.6370(4) 0.048(4) Uani 1 1 d . U . . .
O88 O 0.4084(4) 0.0816(3) 0.6747(3) 0.042(4) Uani 1 1 d . U . . .
O89 O 0.3892(4) 0.0467(3) 0.6260(3) 0.046(4) Uani 1 1 d . U . . .
O90 O 0.3286(4) 0.3517(3) 0.5973(3) 0.036(3) Uani 1 1 d . U . . .
O91 O 0.3088(4) 0.3645(3) 0.5400(3) 0.033(3) Uani 1 1 d . U . . .
O92 O 0.3431(4) 0.3176(3) 0.5576(3) 0.041(4) Uani 1 1 d . U . . .
O93 O 0.3210(3) 0.2721(3) 0.6831(3) 0.022(3) Uani 1 1 d . U . . .
O94 O 0.2882(4) 0.2394(3) 0.7175(4) 0.049(4) Uani 1 1 d . U . . .
O95 O 0.2861(4) 0.2995(3) 0.7153(3) 0.040(3) Uani 1 1 d . U . . .
O96 O 0.2002(4) 0.3615(3) 0.6643(3) 0.030(3) Uani 1 1 d . U . . .
O97 O 0.2230(4) 0.4055(3) 0.6369(3) 0.049(4) Uani 1 1 d . U . . .
O98 O 0.1549(4) 0.3853(3) 0.6135(3) 0.037(3) Uani 1 1 d . U . . .
O99 O 0.1979(4) 0.1849(3) 0.6577(3) 0.044(4) Uani 1 1 d . U . . .
O100 O 0.2213(4) 0.1393(3) 0.6288(3) 0.038(3) Uani 1 1 d . U . . .
O101 O 0.1526(5) 0.1648(3) 0.6062(3) 0.051(4) Uani 1 1 d . U . . .
O102 O 0.3272(4) 0.1956(3) 0.5908(3) 0.043(4) Uani 1 1 d . U . . .
O103 O 0.3425(4) 0.2357(3) 0.5570(3) 0.038(3) Uani 1 1 d . U . . .
O104 O 0.3082(5) 0.1872(3) 0.5326(4) 0.057(4) Uani 1 1 d . U . . .
O105 O 0.7064(5) 0.3416(4) 0.6597(4) 0.066(4) Uani 1 1 d . U . . .
O106 O 0.7091(5) 0.3142(4) 0.6123(4) 0.069(4) Uani 1 1 d . U . . .
O107 O 0.7063(6) 0.2320(4) 0.6110(5) 0.090(5) Uani 1 1 d . U . . .
O108 O 0.7074(7) 0.2039(5) 0.6618(5) 0.108(5) Uani 1 1 d . U . . .
O109 O 0.6872(7) 0.4419(5) 0.6512(5) 0.108(5) Uani 1 1 d . U . . .
O110 O 0.7334(7) 0.4698(5) 0.6971(5) 0.117(5) Uani 1 1 d . U . . .
O111 O 0.7377(6) 0.0726(5) 0.6997(5) 0.099(5) Uani 1 1 d . U . . .
O112 O 0.6822(8) 0.1056(6) 0.6478(6) 0.145(6) Uani 1 1 d . U . . .
O113 O 0.7099(14) -0.0097(11) 0.7320(11) 0.298(7) Uani 1 1 d . U . . .
O115 O 0.7873(9) 0.5866(7) 0.7260(7) 0.172(6) Uani 1 1 d . U . . .
O114 O 0.7846(10) -0.0400(8) 0.7161(8) 0.197(7) Uani 1 1 d . U . . .
O116 O 0.7262(7) 0.5481(6) 0.7204(6) 0.130(6) Uani 1 1 d . U . . .
O117 O 0.6129(6) 0.5723(4) 0.7101(5) 0.084(6) Uani 1 1 d . U . . .
O118 O 0.5694(7) 0.6051(5) 0.7574(6) 0.119(7) Uani 1 1 d . U . . .
O119 O 0.6020(7) -0.0304(5) 0.6957(6) 0.127(6) Uani 1 1 d . U . . .
O120 O 0.5674(6) -0.0658(5) 0.7370(5) 0.104(5) Uani 1 1 d . U . . .
O121 O 0.5639(9) 0.2741(6) 0.4854(7) 0.169(9) Uani 1 1 d . U . . .
O122 O 0.5024(10) 0.2740(7) 0.4814(8) 0.184(6) Uani 1 1 d . U . . .
O123 O 0.6520(8) 0.2771(6) 0.4993(6) 0.143(8) Uani 1 1 d . U . . .
O125 O 0.5319(8) 0.0422(5) 0.6007(6) 0.143(8) Uani 1 1 d . U . . .
O126 O 0.5366(5) 0.5017(4) 0.6121(4) 0.077(4) Uani 1 1 d . U . . .
O128 O 0.3798(7) 0.3705(5) 0.5099(5) 0.117(5) Uani 1 1 d . U . . .
O129 O 0.4446(7) 0.3357(6) 0.5150(6) 0.129(6) Uani 1 1 d . U . . .
O130 O 0.4373(7) 0.2102(6) 0.5136(5) 0.122(6) Uani 1 1 d . U . . .
O131 O 0.3782(7) 0.1831(6) 0.5023(6) 0.133(6) Uani 1 1 d . U . . .
O132 O 0.5860(5) 0.2393(3) 0.7894(3) 0.049(4) Uani 1 1 d . U . . .
O133 O 0.5859(4) 0.2986(3) 0.7895(4) 0.049(4) Uani 1 1 d . U . . .
O134 O 0.2508(10) 0.2469(8) 0.4911(8) 0.213(10) Uani 1 1 d . U . . .
O135 O 0.2537(6) 0.3078(5) 0.5029(5) 0.112(7) Uani 1 1 d . U . . .
O136 O 0.4657(5) 0.0246(4) 0.7602(4) 0.078(5) Uani 1 1 d . U . . .
O137 O 0.4760(7) -0.0353(5) 0.7528(5) 0.114(5) Uani 1 1 d . U . . .
O138 O 0.4738(5) 0.5178(4) 0.7736(4) 0.073(4) Uani 1 1 d . U . . .
O139 O 0.4804(6) 0.5806(4) 0.7690(5) 0.090(5) Uani 1 1 d . U . . .
O140 O 0.4093(5) 0.5760(4) 0.6281(4) 0.057(4) Uani 1 1 d . U . . .
O141 O 0.4390(6) 0.6182(4) 0.6738(5) 0.091(5) Uani 1 1 d . U . . .
O142 O 0.4044(6) -0.0306(5) 0.6125(5) 0.097(5) Uani 1 1 d . U . . .
O143 O 0.4300(6) -0.0740(4) 0.6617(5) 0.095(5) Uani 1 1 d . U . . .
O145 O 0.2984(6) 0.0057(4) 0.6174(4) 0.081(5) Uani 1 1 d . U . . .
O146 O 0.3054(4) 0.1654(3) 0.7586(3) 0.045(4) Uani 1 1 d . U . . .
O147 O 0.3678(5) 0.1338(3) 0.7644(4) 0.055(4) Uani 1 1 d . U . . .
O148 O 0.3111(4) 0.3734(3) 0.7668(3) 0.039(3) Uani 1 1 d . U . . .
O149 O 0.3743(4) 0.4040(3) 0.7726(3) 0.045(4) Uani 1 1 d . U . . .
O150 O 0.2992(5) 0.5414(4) 0.6309(4) 0.063(4) Uani 1 1 d . U . . .
O151 O 0.2549(4) 0.5409(3) 0.5795(4) 0.047(4) Uani 1 1 d . U . . .
O153 O 0.1972(7) 0.0525(5) 0.4504(5) 0.116(7) Uani 1 1 d . U . . .
O154 O 0.2045(6) 0.5061(5) 0.4661(5) 0.104(7) Uani 1 1 d . U . . .
O155 O 0.2418(7) 0.4378(6) 0.4642(5) 0.124(8) Uani 1 1 d . U . . .
O156 O 0.1663(7) 0.0504(5) 0.5625(5) 0.103(5) Uani 1 1 d . U . . .
O157 O 0.1579(7) 0.0713(5) 0.6057(5) 0.109(5) Uani 1 1 d . U . . .
O158 O 0.1681(5) 0.5004(4) 0.5681(4) 0.076(5) Uani 1 1 d . U . . .
O159 O 0.1621(5) 0.4740(4) 0.6163(4) 0.064(4) Uani 1 1 d . U . . .
O160 O 0.0686(6) 0.1605(4) 0.7203(4) 0.082(5) Uani 1 1 d . U . . .
O161 O 0.1389(4) 0.1844(3) 0.7351(3) 0.037(3) Uani 1 1 d . U . . .
O162 O 0.1415(5) 0.3558(4) 0.7400(4) 0.059(4) Uani 1 1 d . U . . .
O163 O 0.0748(6) 0.3828(4) 0.7272(5) 0.081(5) Uani 1 1 d . U . . .
O164 O 0.0621(6) 0.1379(5) 0.5804(5) 0.095(5) Uani 1 1 d . U . . .
O165 O 0.0234(6) 0.1297(4) 0.6227(4) 0.083(5) Uani 1 1 d . U . . .
O166 O 0.0242(7) 0.4199(5) 0.6347(5) 0.107(5) Uani 1 1 d . U . . .
O167 O 0.0622(5) 0.4114(4) 0.5936(4) 0.071(4) Uani 1 1 d . U . . .
O168 O 0.0864(6) 0.3445(4) 0.5621(5) 0.090(5) Uani 1 1 d . U . . .
O170 O 0.0619(6) 0.2770(5) 0.5628(5) 0.102(5) Uani 1 1 d . U . . .
O171 O -0.0221(6) 0.2761(5) 0.5830(5) 0.101(5) Uani 1 1 d . U . . .
O172 O -0.0123(5) 0.2741(4) 0.6485(4) 0.069(4) Uani 1 1 d . U . . .
O1W O 0.7665(6) 0.2721(5) 0.5693(6) 0.122(7) Uani 1 1 d . U . . .
O2W O 0.7114(7) 0.3324(6) 0.5407(6) 0.128(7) Uani 1 1 d . U . . .
O3W O 0.6787(7) 0.1553(5) 0.5982(6) 0.125(7) Uani 1 1 d . U . . .
O4W O 0.6904(8) 0.5369(6) 0.7754(7) 0.165(9) Uani 1 1 d . U . . .
O5W O 0.0826(7) 0.2111(5) 0.5545(5) 0.103(7) Uani 1 1 d . U . . .
O6W O 0.2892(10) 0.2783(3) 0.4508(5) 0.088(6) Uani 0.5 1 d D U P A 1
O9W O 0.3788(10) 0.3197(7) 0.4531(8) 0.065(6) Uani 0.5 1 d . U P A 1
O7W O 0.2781(13) 0.3054(9) 0.4330(5) 0.145(12) Uani 0.5 1 d D U P A 2
O8W O 0.3578(14) 0.3400(10) 0.4426(10) 0.114(11) Uani 0.5 1 d . U P A 2
O70W O 0.2477(6) 0.5648(5) 0.5077(5) 0.097(6) Uani 1 1 d . U . . .
O10W O 0.2363(9) -0.0097(6) 0.4880(7) 0.162(9) Uani 1 1 d . U . . .
O11W O 0.3553(4) 0.0678(3) 0.7264(4) 0.058(4) Uani 1 1 d . U . . .
O12W O 0.1292(6) 0.5105(5) 0.4948(5) 0.100(6) Uani 1 1 d . U . . .
O13W O 0.1674(6) 0.5716(5) 0.5241(5) 0.113(7) Uani 1 1 d . U . . .
O14W O 0.2059(7) 0.3744(5) 0.4979(5) 0.114(7) Uani 1 1 d . U . . .
O15W O 0.1241(8) 0.0492(6) 0.4801(6) 0.145(8) Uani 1 1 d . U . . .
O16W O 0.5194(7) -0.1002(5) 0.6743(6) 0.122(7) Uani 1 1 d . U . . .
O17W O 0.7112(7) 0.2200(6) 0.5398(6) 0.134(7) Uani 1 1 d . U . . .
O18W O 0.4817(6) -0.1051(4) 0.7294(5) 0.092(6) Uani 1 1 d . U . . .
O19W O 0.1631(7) -0.0189(5) 0.5056(6) 0.130(7) Uani 1 1 d . U . . .
O20W O 0.5319(7) 0.6392(5) 0.6898(5) 0.114(7) Uani 1 1 d . U . . .
O21W O 0.3384(6) 0.4357(4) 0.5127(4) 0.084(6) Uani 1 1 d . U . . .
O22W O 0.2870(5) 0.3081(4) 0.7930(4) 0.082(5) Uani 1 1 d . U . . .
O23W O 0.5384(5) 0.1869(4) 0.8171(5) 0.101(6) Uani 1 1 d . U . . .
O24W O 0.2127(8) 0.2694(7) 0.7979(6) 0.155(8) Uani 1 1 d . U . . .
O25W O 0.2056(8) 0.1792(7) 0.4927(6) 0.162(9) Uani 1 1 d . U . . .
O26W O 0.5399(8) 0.4293(6) 0.8313(6) 0.153(9) Uani 1 1 d . U . . .
O27W O 0.2854(7) 0.2280(5) 0.7916(5) 0.109(7) Uani 1 1 d . U . . .
O28W O 0.3741(5) 0.4887(4) 0.5613(4) 0.063(4) Uani 1 1 d . U . . .
O29W O 0.5854(6) 0.1655(4) 0.5711(5) 0.095(6) Uani 1 1 d . U . . .
O30W O 0.4555(5) 0.5227(4) 0.5967(4) 0.068(4) Uani 1 1 d . U . . .
O31W O 0.5395(6) 0.3508(4) 0.8168(4) 0.085(6) Uani 1 1 d . U . . .
O32W O 0.3456(5) 0.5571(4) 0.5756(4) 0.070(5) Uani 1 1 d . U . . .
O33W O 0.3744(6) 0.0626(4) 0.5501(5) 0.099(6) Uani 1 1 d . U . . .
O34W O 0.4600(7) 0.1507(6) 0.8035(6) 0.125(7) Uani 1 1 d . U . . .
O35W O 0.5274(8) 0.2114(6) 0.5229(6) 0.142(8) Uani 1 1 d . U . . .
O36W O 0.5283(9) 0.1043(6) 0.8204(7) 0.164(9) Uani 1 1 d . U . . .
O37W O 0.4636(6) 0.3887(5) 0.8127(5) 0.092(6) Uani 1 1 d . U . . .
O38W O 0.5320(6) 0.3364(5) 0.5263(5) 0.102(6) Uani 1 1 d . U . . .
O39W O -0.0433(5) 0.3629(4) 0.6311(4) 0.085(6) Uani 1 1 d . U . . .
O40W O 0.3762(5) 0.2327(5) 0.4559(4) 0.241(7) Uani 1 1 d D U . . .
O41W O -0.0132(5) 0.1344(4) 0.6821(5) 0.093(6) Uani 1 1 d . U . . .
O42W O -0.0084(6) 0.2160(4) 0.6922(5) 0.091(6) Uani 1 1 d . U . . .
O43W O -0.0477(6) 0.1869(5) 0.6224(5) 0.102(6) Uani 1 1 d . U . . .
O44W O -0.0091(5) 0.4120(4) 0.6912(4) 0.066(5) Uani 1 1 d . U . . .
O45W O 0.4881(5) 0.6485(4) 0.7434(4) 0.081(5) Uani 1 1 d . U . . .
O46W O -0.0074(5) 0.3283(4) 0.6997(4) 0.077(5) Uani 1 1 d . U . . .
O47W O 0.4579(7) 0.0239(6) 0.5858(6) 0.137(8) Uani 1 1 d . U . . .
O48W O 0.1523(5) 0.3788(4) 0.5393(4) 0.069(5) Uani 1 1 d . U . . .
O49W O 0.3389(6) -0.0053(4) 0.5641(5) 0.092(6) Uani 1 1 d . U . . .
O50W O 0.5828(5) 0.3830(4) 0.5763(5) 0.077(5) Uani 1 1 d . U . . .
O51W O 0.1494(6) 0.1722(4) 0.5308(5) 0.096(6) Uani 1 1 d . U . . .
O52W O 0.6931(9) 0.0127(8) 0.7807(8) 0.190(10) Uani 1 1 d . U . . .
O53W O 0.5864(5) 0.5661(4) 0.6362(5) 0.085(5) Uani 1 1 d . U . . .
O54W O 0.5892(6) -0.0209(4) 0.6326(5) 0.101(6) Uani 1 1 d . U . . .
O55W O 0.1055(5) 0.4403(4) 0.5527(4) 0.071(5) Uani 1 1 d . U . . .
O56W O 0.3346(6) 0.1204(4) 0.5010(4) 0.085(6) Uani 1 1 d . U . . .
O57W O 0.6484(4) 0.2095(3) 0.7534(4) 0.058(4) Uani 1 1 d . U . . .
O58W O 0.0994(6) 0.1129(4) 0.5410(5) 0.094(6) Uani 1 1 d . U . . .
O59W O 0.2327(4) 0.1292(3) 0.7160(3) 0.047(2) Uani 1 1 d . U . . .
O60W O 0.6496(7) 0.1074(5) 0.7826(6) 0.127(7) Uani 1 1 d . U . . .
O61W O 0.6767(6) 0.3912(4) 0.6004(5) 0.099(6) Uani 1 1 d . U . . .
O62W O 0.6519(5) 0.3291(3) 0.7582(4) 0.062(5) Uani 1 1 d . U . . .
O63W O 0.6499(5) 0.4313(4) 0.7878(4) 0.079(5) Uani 1 1 d . U . . .
O64W O 0.2345(4) 0.4129(3) 0.7220(4) 0.051(4) Uani 1 1 d . U . . .
O65W O 0.3555(5) 0.4715(3) 0.7340(4) 0.057(4) Uani 1 1 d . U . . .
O66W O 0.2697(9) 0.3905(7) 0.4630(7) 0.178(6) Uani 1 1 d . U . . .
O67W O 0.2816(10) 0.1649(8) 0.4621(8) 0.070(6) Uani 0.5 1 d . U P A 1
O71W O 0.2437(9) 0.1093(6) 0.4573(7) 0.043(6) Uani 0.5 1 d . U P A 2
O175 O 0.4247(10) 0.1494(7) 0.5878(8) 0.192(10) Uani 1 1 d . U . . .
O176 O 0.4854(7) 0.1762(5) 0.5926(5) 0.115(7) Uani 1 1 d . U . . .
O177 O 0.4850(7) 0.1153(5) 0.6032(5) 0.114(7) Uani 1 1 d . U . . .
O178 O 0.4688(9) 0.1595(6) 0.6449(7) 0.164(9) Uani 1 1 d . U . . .
O179 O 0.1663(6) 0.2728(5) 0.5779(5) 0.109(6) Uani 1 1 d . U . . .
O180 O 0.2299(7) 0.2420(5) 0.5756(6) 0.120(7) Uani 1 1 d . U . . .
O181 O 0.2257(7) 0.3062(5) 0.5731(5) 0.107(7) Uani 1 1 d . U . . .
O182 O 0.2278(8) 0.2707(6) 0.6221(7) 0.145(8) Uani 1 1 d . U . . .
O183 O 0.4898(7) 0.4312(5) 0.6132(5) 0.118(7) Uani 1 1 d . U . . .
O184 O 0.4858(6) 0.3667(5) 0.6035(5) 0.110(7) Uani 1 1 d . U . . .
O185 O 0.4204(9) 0.3983(7) 0.5941(7) 0.160(9) Uani 1 1 d . U . . .
O186 O 0.4719(10) 0.3895(7) 0.6478(8) 0.192(10) Uani 1 1 d . U . . .
O187 O 0.4026(11) 0.2366(8) 0.7758(9) 0.213(11) Uani 1 1 d . U . . .
O188 O 0.4337(9) 0.2649(6) 0.8228(7) 0.162(9) Uani 1 1 d . U . . .
O189 O 0.4677(11) 0.2698(8) 0.7794(8) 0.202(10) Uani 1 1 d . U . . .
O190 O 0.4101(14) 0.2976(11) 0.7768(11) 0.300(13) Uani 1 1 d . U . . .
C1 C 0.6084(6) 0.3644(5) 0.6756(5) 0.039(5) Uani 1 1 d . U . . .
C2 C 0.6063(8) 0.1801(6) 0.6747(7) 0.071(6) Uani 1 1 d . U . . .
C3 C 0.4676(5) 0.2758(4) 0.5763(4) 0.018(4) Uani 1 1 d . U . . .
C4 C 0.3897(7) 0.4763(6) 0.6629(6) 0.056(5) Uani 1 1 d . U . . .
C5 C 0.4608(7) 0.1924(5) 0.7149(5) 0.046(5) Uani 1 1 d . U . . .
C6 C 0.4664(8) 0.3486(6) 0.7200(6) 0.069(6) Uani 1 1 d . U . . .
C7 C 0.3806(7) 0.0691(5) 0.6482(5) 0.045(5) Uani 1 1 d . U . . .
C8 C 0.3235(6) 0.3446(5) 0.5654(5) 0.028(4) Uani 1 1 d . U . . .
C9 C 0.2938(7) 0.2681(6) 0.7011(6) 0.054(5) Uani 1 1 d . U . . .
C10 C 0.1924(6) 0.3825(5) 0.6400(4) 0.027(4) Uani 1 1 d . U . . .
C11 C 0.1912(5) 0.1651(4) 0.6304(4) 0.023(4) Uani 1 1 d . U . . .
C12 C 0.3245(6) 0.2053(5) 0.5600(5) 0.028(4) Uani 1 1 d . U . . .
C13 C 0.3767(19) 0.4009(14) 0.8533(15) 0.290(14) Uani 1 1 d . U . . .
H13B H 0.3849 0.3865 0.8752 0.435 Uiso 1 1 calc R U . . .
H13C H 0.3536 0.4185 0.8541 0.435 Uiso 1 1 calc R U . . .
H13D H 0.4026 0.4140 0.8511 0.435 Uiso 1 1 calc R U . . .
C14 C 0.7845(11) 0.3258(9) 0.6611(9) 0.146(11) Uani 1 1 d . U . . .
H14B H 0.7966 0.3012 0.6604 0.219 Uiso 1 1 calc R U . . .
H14C H 0.7897 0.3333 0.6857 0.219 Uiso 1 1 calc R U . . .
H14D H 0.7989 0.3432 0.6492 0.219 Uiso 1 1 calc R U . . .
C15 C 0.7277(6) 0.3253(5) 0.6397(5) 0.035(4) Uani 1 1 d . U . . .
C17 C 0.7836(10) 0.2192(8) 0.6597(9) 0.121(10) Uani 1 1 d . U . . .
H17B H 0.7986 0.2416 0.6559 0.181 Uiso 1 1 calc R U . . .
H17C H 0.7943 0.1984 0.6488 0.181 Uiso 1 1 calc R U . . .
H17D H 0.7899 0.2147 0.6851 0.181 Uiso 1 1 calc R U . . .
C18 C 0.7311(8) 0.2237(6) 0.6420(6) 0.066(5) Uani 1 1 d . U . . .
C19 C 0.7612(6) 0.4591(12) 0.6484(5) 0.224(13) Uani 1 1 d D U . . .
H19B H 0.7882 0.4711 0.6627 0.336 Uiso 1 1 calc R U . . .
H19C H 0.7494 0.4725 0.6261 0.336 Uiso 1 1 calc R U . . .
H19D H 0.7679 0.4339 0.6433 0.336 Uiso 1 1 calc R U . . .
C20 C 0.7256(5) 0.4589(7) 0.6692(5) 0.073(6) Uani 1 1 d D U . . .
C21 C 0.7506(8) 0.1233(6) 0.6590(11) 0.384(14) Uani 1 1 d D U . . .
H21B H 0.7357 0.1340 0.6359 0.576 Uiso 1 1 calc R U . . .
H21C H 0.7797 0.1141 0.6591 0.576 Uiso 1 1 calc R U . . .
H21D H 0.7542 0.1420 0.6773 0.576 Uiso 1 1 calc R U . . .
C22 C 0.7224(6) 0.0910(5) 0.6664(6) 0.073(6) Uani 1 1 d D U . . .
C23 C 0.7372(9) -0.0293(7) 0.7059(7) 0.079(6) Uani 1 1 d . U . . .
C24 C 0.712(2) -0.0544(16) 0.6736(16) 0.337(14) Uani 1 1 d . U . . .
H24B H 0.7334 -0.0628 0.6614 0.506 Uiso 1 1 calc R U . . .
H24C H 0.6888 -0.0404 0.6572 0.506 Uiso 1 1 calc R U . . .
H24D H 0.6998 -0.0757 0.6822 0.506 Uiso 1 1 calc R U . . .
C25 C 0.7100(9) 0.5835(8) 0.6747(7) 0.102(9) Uani 1 1 d . U . . .
H25B H 0.7202 0.6011 0.6602 0.154 Uiso 1 1 calc R U . . .
H25C H 0.6849 0.5938 0.6811 0.154 Uiso 1 1 calc R U . . .
H25D H 0.7009 0.5607 0.6614 0.154 Uiso 1 1 calc R U . . .
C26 C 0.7480(11) 0.5753(8) 0.7087(8) 0.109(6) Uani 1 1 d . U . . .
C29 C 0.6135(15) -0.0493(12) 0.7295(12) 0.182(7) Uani 1 1 d . U . . .
C30 C 0.6562(14) -0.0697(11) 0.7535(11) 0.199(12) Uani 1 1 d . U . . .
H30B H 0.6826 -0.0595 0.7489 0.298 Uiso 1 1 calc R U . . .
H30C H 0.6541 -0.0959 0.7479 0.298 Uiso 1 1 calc R U . . .
H30D H 0.6583 -0.0662 0.7784 0.298 Uiso 1 1 calc R U . . .
C35 C 0.5099(14) 0.4906(11) 0.5557(11) 0.180(7) Uani 1 1 d . U . . .
O127 O 0.5963(5) 0.4519(4) 0.6133(3) 0.0864(14) Uani 1 1 d D U . . .
C36' C 0.4869(10) 0.5093(8) 0.5908(8) 0.0139(15) Uani 0.5 1 d . U P . .
C37 C 0.4526(12) 0.4033(9) 0.5092(9) 0.155(11) Uani 1 1 d . U . . .
H37B H 0.4376 0.4267 0.5097 0.232 Uiso 1 1 calc R U . . .
H37C H 0.4551 0.3991 0.4855 0.232 Uiso 1 1 calc R U . . .
H37D H 0.4822 0.4040 0.5263 0.232 Uiso 1 1 calc R U . . .
C38 C 0.4213(15) 0.3669(11) 0.5206(11) 0.177(7) Uani 1 1 d . U . . .
C40 C 0.4277(14) 0.1696(11) 0.5135(11) 0.168(7) Uani 1 1 d . U . . .
C41 C 0.5964(9) 0.2667(6) 0.8439(7) 0.089(8) Uani 1 1 d . U . . .
H41B H 0.6001 0.2415 0.8529 0.133 Uiso 1 1 calc R U . . .
H41C H 0.5702 0.2776 0.8482 0.133 Uiso 1 1 calc R U . . .
H41D H 0.6226 0.2812 0.8561 0.133 Uiso 1 1 calc R U . . .
C42 C 0.5907(6) 0.2665(5) 0.8032(5) 0.039(5) Uani 1 1 d . U . . .
C46 C 0.4560(13) 0.0001(12) 0.8013(5) 0.431(14) Uani 1 1 d D U . . .
H46B H 0.4528 -0.0210 0.8157 0.647 Uiso 1 1 calc R U . . .
H46C H 0.4294 0.0153 0.7963 0.647 Uiso 1 1 calc R U . . .
H46D H 0.4818 0.0146 0.8143 0.647 Uiso 1 1 calc R U . . .
C47 C 0.4624(11) -0.0136(10) 0.7660(5) 0.209(7) Uani 1 1 d D U . . .
C48 C 0.4648(17) 0.5580(14) 0.8185(13) 0.266(13) Uani 1 1 d . U . . .
H48B H 0.4622 0.5357 0.8316 0.399 Uiso 1 1 calc R U . . .
H48C H 0.4372 0.5720 0.8134 0.399 Uiso 1 1 calc R U . . .
H48D H 0.4892 0.5730 0.8328 0.399 Uiso 1 1 calc R U . . .
C50 C 0.4722(9) 0.5493(7) 0.7895(7) 0.081(6) Uani 1 1 d . U . . .
C51 C 0.3795(12) 0.6405(10) 0.6242(10) 0.168(12) Uani 1 1 d . U . . .
H51B H 0.3845 0.6636 0.6374 0.251 Uiso 1 1 calc R U . . .
H51C H 0.3492 0.6321 0.6210 0.251 Uiso 1 1 calc R U . . .
H51D H 0.3841 0.6442 0.6011 0.251 Uiso 1 1 calc R U . . .
C52 C 0.4150(8) 0.6090(6) 0.6468(6) 0.060(5) Uani 1 1 d . U . . .
C53 C 0.3653(14) -0.0914(11) 0.6088(11) 0.195(12) Uani 1 1 d . U . . .
H53B H 0.3473 -0.0815 0.5861 0.293 Uiso 1 1 calc R U . . .
H53C H 0.3463 -0.0963 0.6238 0.293 Uiso 1 1 calc R U . . .
H53D H 0.3794 -0.1142 0.6048 0.293 Uiso 1 1 calc R U . . .
C54 C 0.4034(11) -0.0615(8) 0.6283(9) 0.113(6) Uani 1 1 d . U . . .
C55 C 0.2400(13) -0.0413(10) 0.6033(10) 0.179(12) Uani 1 1 d . U . . .
H55B H 0.2081 -0.0373 0.5978 0.269 Uiso 1 1 calc R U . . .
H55C H 0.2521 -0.0481 0.6283 0.269 Uiso 1 1 calc R U . . .
H55D H 0.2456 -0.0611 0.5885 0.269 Uiso 1 1 calc R U . . .
C56 C 0.2640(8) -0.0032(6) 0.5956(7) 0.069(6) Uani 1 1 d . U . . .
C57 C 0.3552(7) 0.1574(4) 0.8203(5) 0.062(5) Uani 1 1 d D U . . .
H57B H 0.3794 0.1757 0.8271 0.074 Uiso 1 1 calc R U . . .
H57C H 0.3298 0.1666 0.8275 0.074 Uiso 1 1 calc R U . . .
C58 C 0.3410(7) 0.1491(5) 0.7779(5) 0.046(5) Uani 1 1 d . U . . .
C59 C 0.3602(11) 0.3767(8) 0.8235(8) 0.129(7) Uani 1 1 d . U . . .
H59B H 0.3347 0.3635 0.8273 0.154 Uiso 1 1 calc R U . . .
H59C H 0.3835 0.3581 0.8251 0.154 Uiso 1 1 calc R U . . .
C60 C 0.3458(6) 0.3901(5) 0.7857(5) 0.033(4) Uani 1 1 d . U . . .
C61 C 0.2424(9) 0.5867(7) 0.6166(7) 0.100(9) Uani 1 1 d . U . . .
H61B H 0.2127 0.5795 0.6168 0.150 Uiso 1 1 calc R U . . .
H61C H 0.2402 0.6053 0.5983 0.150 Uiso 1 1 calc R U . . .
H61D H 0.2587 0.5968 0.6397 0.150 Uiso 1 1 calc R U . . .
C62 C 0.2667(8) 0.5534(6) 0.6088(6) 0.062(5) Uani 1 1 d . U . . .
C64 C 0.2499(6) 0.0102(4) 0.5673(5) 0.026(4) Uani 1 1 d . U . . .
H64B H 0.2627 -0.0086 0.5547 0.031 Uiso 1 1 calc R U . . .
C65 C 0.0759(15) 0.3174(12) 0.5470(12) 0.185(7) Uani 1 1 d . U . . .
C67 C 0.1262(11) 0.0124(8) 0.5934(9) 0.142(11) Uani 1 1 d . U . . .
H67B H 0.1434 -0.0100 0.6012 0.213 Uiso 1 1 calc R U . . .
H67C H 0.1032 0.0076 0.5711 0.213 Uiso 1 1 calc R U . . .
H67D H 0.1123 0.0200 0.6113 0.213 Uiso 1 1 calc R U . . .
C68 C 0.1581(9) 0.0442(7) 0.5877(7) 0.077(6) Uani 1 1 d . U . . .
C69 C 0.1362(7) 0.5354(5) 0.6084(6) 0.065(7) Uani 1 1 d . U . . .
H69A H 0.1570 0.5559 0.6143 0.098 Uiso 1 1 calc R U . . .
H69B H 0.1268 0.5290 0.6291 0.098 Uiso 1 1 calc R U . . .
H69C H 0.1104 0.5423 0.5888 0.098 Uiso 1 1 calc R U . . .
C70 C 0.1580(7) 0.5035(5) 0.5980(5) 0.043(5) Uani 1 1 d . U . . .
C71 C 0.1090(11) 0.1622(9) 0.7481(9) 0.122(6) Uani 1 1 d . U . . .
C72 C 0.1248(11) 0.1375(8) 0.7742(8) 0.133(10) Uani 1 1 d . U . . .
H72A H 0.1000 0.1245 0.7789 0.199 Uiso 1 1 calc R U . . .
H72B H 0.1418 0.1503 0.7957 0.199 Uiso 1 1 calc R U . . .
H72C H 0.1439 0.1200 0.7671 0.199 Uiso 1 1 calc R U . . .
C74 C 0.1108(10) 0.3807(7) 0.7489(8) 0.094(6) Uani 1 1 d . U . . .
C75 C 0.1332(16) 0.3980(12) 0.7820(12) 0.213(7) Uani 1 1 d . U . . .
H75A H 0.1176 0.4126 0.7942 0.255 Uiso 1 1 calc R U . . .
C76 C 0.184(2) 0.3919(17) 0.7974(17) 0.355(14) Uani 1 1 d . U . . .
H76A H 0.1955 0.4049 0.8199 0.532 Uiso 1 1 calc R U . . .
H76B H 0.1992 0.4013 0.7806 0.532 Uiso 1 1 calc R U . . .
H76C H 0.1906 0.3656 0.8011 0.532 Uiso 1 1 calc R U . . .
C77 C 0.0327(9) 0.1219(7) 0.5982(7) 0.085(6) Uani 1 1 d . U . . .
C78 C 0.0207(12) 0.0819(9) 0.5708(9) 0.154(11) Uani 1 1 d . U . . .
H78A H -0.0001 0.0663 0.5782 0.231 Uiso 1 1 calc R U . . .
H78B H 0.0480 0.0684 0.5731 0.231 Uiso 1 1 calc R U . . .
H78C H 0.0075 0.0893 0.5461 0.231 Uiso 1 1 calc R U . . .
C79 C 0.0351(8) 0.4237(6) 0.6137(6) 0.067(5) Uani 1 1 d . U . . .
C80 C 0.0185(12) 0.4610(9) 0.5832(9) 0.152(11) Uani 1 1 d . U . . .
H80A H 0.0425 0.4670 0.5733 0.228 Uiso 1 1 calc R U . . .
H80B H 0.0117 0.4824 0.5956 0.228 Uiso 1 1 calc R U . . .
H80C H -0.0078 0.4539 0.5642 0.228 Uiso 1 1 calc R U . . .
C81 C -0.0319(9) 0.2721(6) 0.6200(7) 0.076(6) Uani 1 1 d . U . . .
C82 C -0.0892(8) 0.2714(9) 0.6049(4) 0.150(7) Uani 1 1 d D U . . .
H82A H -0.1009 0.2936 0.5909 0.180 Uiso 1 1 calc R U . . .
H82B H -0.1001 0.2494 0.5904 0.180 Uiso 1 1 calc R U . . .
C83 C -0.1029(8) 0.2706(10) 0.6402(4) 0.190(12) Uani 1 1 d D U . . .
H83A H -0.1352 0.2705 0.6344 0.284 Uiso 1 1 calc R U . . .
H83B H -0.0911 0.2923 0.6544 0.284 Uiso 1 1 calc R U . . .
H83C H -0.0910 0.2485 0.6537 0.284 Uiso 1 1 calc R U . . .
C84 C 0.3707(14) 0.1201(5) 0.8371(9) 0.258(13) Uani 1 1 d D U . . .
H84A H 0.3806 0.1227 0.8629 0.386 Uiso 1 1 calc R U . . .
H84B H 0.3952 0.1113 0.8290 0.386 Uiso 1 1 calc R U . . .
H84C H 0.3462 0.1026 0.8303 0.386 Uiso 1 1 calc R U . . .
O124 O 0.5748(8) 0.0812(10) 0.5927(6) 0.331(13) Uani 1 1 d D U . . .
C27 C 0.2538(12) 0.1345(9) 0.4472(9) 0.136(7) Uani 1 1 d . U . . .
C36 C 0.5564(15) 0.4717(12) 0.5856(12) 0.0608(15) Uani 0.5 1 d . U P . .

loop_
_atom_site_aniso_label
_atom_site_aniso_U_11
_atom_site_aniso_U_22
_atom_site_aniso_U_33
_atom_site_aniso_U_23
_atom_site_aniso_U_13
_atom_site_aniso_U_12
Gd1 0.0306(5) 0.0201(5) 0.0624(6) 0.0031(4) 0.0244(4) -0.0014(4)
Gd2 0.0219(5) 0.0241(5) 0.0520(6) 0.0065(4) 0.0179(4) 0.0004(4)
Gd3 0.0262(6) 0.0279(5) 0.0822(8) 0.0057(5) 0.0211(5) -0.0034(4)
Gd4 0.0292(5) 0.0326(5) 0.0589(6) 0.0070(5) 0.0240(4) 0.0019(5)
Gd5 0.0308(5) 0.0210(4) 0.0682(6) 0.0044(5) 0.0298(4) 0.0009(5)
Gd6 0.0275(6) 0.0259(5) 0.0993(9) 0.0123(5) 0.0242(5) 0.0026(5)
Gd7 0.0290(6) 0.0254(5) 0.0832(8) 0.0084(5) 0.0278(5) 0.0002(5)
Gd8 0.0378(5) 0.0270(5) 0.0983(8) 0.0040(6) 0.0417(5) 0.0021(5)
Gd9 0.0301(6) 0.0293(5) 0.1052(9) -0.0028(6) 0.0335(5) -0.0074(5)
Gd10 0.0297(6) 0.0339(6) 0.1128(10) 0.0236(6) 0.0261(6) 0.0072(5)
Gd11 0.0414(7) 0.0323(6) 0.0824(8) -0.0085(5) 0.0277(6) -0.0075(5)
Gd12 0.0234(6) 0.0299(5) 0.0805(8) 0.0045(5) 0.0214(5) 0.0020(5)
Gd13 0.0277(5) 0.0252(5) 0.0712(7) 0.0100(5) 0.0244(5) 0.0005(4)
Gd14 0.0265(6) 0.0364(5) 0.0695(7) -0.0056(5) 0.0178(5) -0.0043(5)
Gd15 0.0425(6) 0.0252(5) 0.1184(9) 0.0001(6) 0.0485(6) -0.0046(5)
Gd16 0.0256(5) 0.0240(5) 0.0559(6) 0.0005(4) 0.0235(4) -0.0023(4)
Gd17 0.0389(7) 0.0290(6) 0.2040(14) 0.0273(7) 0.0597(7) 0.0112(5)
Gd18 0.0527(7) 0.0394(6) 0.1223(9) -0.0036(6) 0.0582(6) -0.0080(5)
Gd19 0.0424(7) 0.0249(5) 0.1502(11) 0.0133(6) 0.0517(6) 0.0063(5)
Gd20 0.0584(8) 0.0465(7) 0.2846(19) 0.0312(10) 0.0917(9) 0.0201(7)
Gd21 0.0290(5) 0.0249(5) 0.0591(6) -0.0026(5) 0.0259(4) -0.0031(4)
Gd22 0.0329(6) 0.0302(5) 0.0601(7) 0.0099(5) 0.0231(5) 0.0004(5)
Gd23 0.0249(5) 0.0348(5) 0.0736(7) 0.0086(5) 0.0247(5) 0.0010(5)
Gd24 0.0600(7) 0.0415(7) 0.1827(12) -0.0051(7) 0.0800(7) 0.0036(6)
Gd25 0.0373(7) 0.0451(6) 0.1134(10) 0.0059(7) 0.0244(7) -0.0076(6)
Gd26 0.0321(6) 0.0262(5) 0.0910(8) -0.0031(5) 0.0329(5) -0.0047(5)
Gd27 0.0578(7) 0.0292(6) 0.1291(10) -0.0101(6) 0.0539(6) -0.0052(5)
Gd28 0.0373(7) 0.0392(6) 0.1509(12) -0.0055(7) 0.0458(7) -0.0083(5)
Gd29 0.0669(8) 0.0312(6) 0.2079(14) 0.0083(7) 0.0893(7) 0.0099(6)
Gd30 0.0279(6) 0.0455(6) 0.0892(9) 0.0054(6) 0.0166(6) -0.0042(6)
Gd31 0.0600(8) 0.0604(7) 0.0687(8) 0.0199(6) 0.0253(6) -0.0004(6)
Gd32 0.0364(7) 0.0518(6) 0.0812(9) 0.0235(6) 0.0183(6) 0.0069(6)
Gd33 0.0697(7) 0.0641(8) 0.1155(9) -0.0101(7) 0.0661(6) -0.0081(7)
Gd34 0.0318(6) 0.0437(6) 0.1126(10) 0.0082(6) 0.0307(6) 0.0055(5)
Gd35 0.0473(7) 0.0382(6) 0.0900(9) 0.0227(6) 0.0287(6) 0.0038(5)
Gd36 0.0551(8) 0.0531(7) 0.0992(10) -0.0212(7) 0.0204(7) -0.0201(6)
Gd37 0.0781(9) 0.0407(6) 0.1288(11) -0.0266(7) 0.0482(8) -0.0097(6)
Gd38 0.0850(10) 0.0688(8) 0.0912(10) -0.0279(7) 0.0314(8) -0.0182(8)
Gd39 0.0985(11) 0.0945(10) 0.0936(11) -0.0100(9) 0.0452(8) -0.0112(9)
Gd40 0.0741(8) 0.0301(6) 0.1623(12) 0.0132(7) 0.0758(7) 0.0094(6)
Gd41 0.1028(13) 0.0749(9) 0.1593(15) -0.0553(9) 0.0392(11) -0.0299(9)
Gd42 0.0627(9) 0.0686(8) 0.1075(11) 0.0458(7) 0.0210(8) 0.0150(7)
Gd43 0.1321(14) 0.1072(12) 0.1674(15) 0.0222(11) 0.0875(10) -0.0013(11)
Gd44 0.0827(8) 0.0756(9) 0.1706(11) -0.0150(9) 0.0963(6) -0.0096(7)
Gd45 0.1119(13) 0.0851(10) 0.1219(13) -0.0065(10) 0.0416(10) -0.0105(10)
Ni1 0.073(2) 0.0402(17) 0.166(3) 0.0148(19) 0.0654(19) 0.0084(16)
Ni' 0.0335(15) 0.0263(14) 0.0377(15) 0.0021(12) 0.0111(11) 0.0019(12)
Ni2 0.0178(14) 0.0159(13) 0.0261(14) 0.0000(11) 0.0094(11) 0.0019(11)
Ni3 0.0245(14) 0.0201(13) 0.0280(14) 0.0007(11) 0.0116(10) -0.0013(11)
Ni'' 0.0238(16) 0.0197(15) 0.0225(16) -0.0013(13) 0.0060(12) -0.0001(13)
Ni4 0.0296(15) 0.0441(15) 0.099(2) -0.0025(15) 0.0372(13) -0.0110(13)
Ni5 0.0452(16) 0.0471(16) 0.108(2) -0.0034(16) 0.0480(14) -0.0204(13)
Ni6 0.0534(19) 0.0390(16) 0.123(3) -0.0007(16) 0.0460(16) 0.0052(14)
Ni7 0.0439(15) 0.0304(13) 0.0643(17) 0.0051(13) 0.0313(12) -0.0024(13)
Cl1 0.074(4) 0.058(4) 0.155(6) 0.015(4) 0.060(4) 0.027(3)
Cl2 0.053(3) 0.064(3) 0.092(4) 0.017(3) 0.038(3) -0.002(3)
Cl3 0.050(3) 0.039(3) 0.100(4) -0.006(3) 0.039(3) -0.007(3)
Cl4 0.077(5) 0.081(5) 0.130(6) -0.004(5) 0.039(4) -0.001(4)
O1 0.081(7) 0.095(7) 0.068(7) -0.010(6) 0.018(5) 0.005(6)
O2 0.059(7) 0.059(6) 0.080(7) 0.003(5) 0.022(5) -0.001(5)
O3 0.078(7) 0.092(7) 0.092(7) -0.003(6) 0.030(5) -0.010(6)
O4 0.079(7) 0.071(7) 0.079(7) -0.016(6) 0.016(5) -0.002(6)
O5 0.080(7) 0.092(7) 0.095(7) 0.008(6) 0.027(5) -0.020(6)
O6 0.054(6) 0.064(6) 0.064(6) -0.016(5) 0.034(5) -0.003(5)
O7 0.036(6) 0.023(5) 0.055(6) 0.006(5) 0.010(5) -0.006(5)
O8 0.034(5) 0.026(5) 0.031(5) 0.000(4) 0.020(4) -0.011(4)
O9 0.051(6) 0.061(6) 0.065(6) 0.000(5) 0.022(5) -0.003(5)
O10 0.070(7) 0.058(6) 0.069(7) -0.011(5) 0.024(5) -0.001(5)
O11 0.034(6) 0.036(5) 0.040(6) 0.001(5) -0.003(5) 0.004(5)
O12 0.083(7) 0.080(7) 0.108(7) 0.011(6) 0.034(6) -0.003(6)
O13 0.061(7) 0.060(6) 0.090(7) 0.005(6) 0.022(5) -0.005(5)
O14 0.072(7) 0.085(7) 0.096(7) 0.011(6) 0.027(5) 0.008(6)
O15 0.067(7) 0.067(6) 0.070(7) 0.001(5) 0.035(5) -0.004(5)
O16 0.040(6) 0.044(6) 0.061(7) 0.005(5) -0.007(5) -0.014(5)
O17 0.032(6) 0.037(5) 0.046(6) 0.004(5) 0.018(4) 0.014(5)
O18 0.048(6) 0.039(6) 0.060(6) 0.000(5) 0.029(5) 0.001(5)
O19 0.035(6) 0.034(5) 0.062(6) 0.009(5) 0.013(5) 0.000(5)
O20 0.052(6) 0.048(6) 0.059(6) -0.004(5) 0.021(5) -0.001(5)
O21 0.057(7) 0.051(6) 0.082(7) 0.001(5) 0.019(5) -0.010(5)
O22 0.049(6) 0.048(6) 0.062(6) 0.001(5) 0.024(5) -0.002(5)
O23 0.041(6) 0.059(6) 0.052(6) -0.002(5) 0.014(5) 0.002(5)
O24 0.057(6) 0.050(6) 0.056(6) 0.004(5) 0.029(5) -0.005(5)
O25 0.040(6) 0.048(6) 0.053(6) 0.001(5) 0.013(5) -0.013(5)
O26 0.031(6) 0.040(5) 0.064(6) 0.017(5) 0.016(5) -0.009(5)
O27 0.052(6) 0.035(6) 0.065(7) 0.011(5) 0.005(5) 0.002(5)
O28 0.060(6) 0.060(6) 0.083(7) 0.003(5) 0.044(5) 0.007(5)
O29 0.057(6) 0.064(6) 0.045(6) 0.007(5) 0.029(5) -0.015(5)
O30 0.039(6) 0.041(6) 0.068(6) 0.006(5) 0.009(5) -0.012(5)
O31 0.070(7) 0.062(6) 0.099(7) 0.001(6) 0.037(5) 0.020(5)
O32 0.046(6) 0.047(6) 0.059(6) 0.002(5) 0.024(5) 0.007(5)
O33 0.033(6) 0.039(5) 0.033(6) 0.005(5) 0.008(4) -0.011(5)
O34 0.060(7) 0.060(6) 0.073(7) -0.008(5) 0.027(5) -0.005(5)
O35 0.029(6) 0.033(5) 0.052(6) -0.007(5) 0.015(4) 0.011(5)
O36 0.025(5) 0.036(5) 0.052(6) -0.009(5) 0.020(4) -0.018(5)
O37 0.031(6) 0.039(5) 0.047(6) -0.002(5) 0.009(5) 0.000(5)
O38 0.031(5) 0.052(6) 0.059(6) 0.002(5) 0.027(4) 0.002(5)
O39 0.048(6) 0.040(6) 0.055(6) 0.003(5) 0.014(5) -0.006(5)
O40 0.032(5) 0.023(5) 0.045(5) 0.001(4) 0.028(4) 0.000(4)
O41 0.033(6) 0.035(5) 0.044(6) -0.009(5) 0.008(4) 0.004(5)
O42 0.021(5) 0.033(5) 0.034(5) -0.001(4) 0.004(4) -0.016(4)
O43 0.022(5) 0.018(4) 0.007(4) 0.005(4) 0.007(4) -0.002(4)
O44 0.026(5) 0.022(5) 0.036(5) -0.008(4) 0.008(4) -0.010(4)
O45 0.054(6) 0.038(6) 0.070(6) 0.002(5) 0.023(5) -0.003(5)
O46 0.0312(18) 0.0314(18) 0.0321(18) 0.0007(14) 0.0111(13) -0.0009(14)
O47 0.029(5) 0.034(5) 0.049(6) 0.006(5) 0.021(4) -0.002(4)
O48 0.019(5) 0.012(4) 0.033(5) 0.014(4) 0.014(4) 0.006(4)
O49 0.052(6) 0.052(6) 0.053(6) -0.003(5) 0.020(5) 0.010(5)
O50 0.023(5) 0.029(5) 0.043(6) -0.009(4) 0.010(4) -0.006(4)
O51 0.041(6) 0.053(6) 0.050(6) 0.004(5) 0.008(5) -0.004(5)
O52 0.034(6) 0.049(6) 0.058(6) -0.011(5) 0.007(5) -0.001(5)
O53 0.031(6) 0.026(5) 0.058(6) 0.009(5) 0.018(4) 0.004(4)
O54 0.028(5) 0.013(5) 0.056(6) 0.004(4) 0.016(4) -0.012(4)
O55 0.035(6) 0.038(5) 0.048(6) 0.005(5) 0.024(4) -0.005(5)
O56 0.034(6) 0.031(5) 0.030(5) 0.011(4) 0.006(4) -0.017(4)
O57 0.029(6) 0.024(5) 0.048(6) -0.004(4) 0.014(4) -0.004(4)
O58 0.028(5) 0.025(5) 0.032(5) -0.015(4) 0.012(4) -0.002(4)
O59 0.021(5) 0.027(5) 0.021(5) -0.003(4) 0.016(4) -0.002(4)
O60 0.071(7) 0.056(6) 0.088(7) 0.006(6) 0.020(5) 0.001(5)
O61 0.0201(18) 0.0208(18) 0.0223(18) -0.0001(14) 0.0064(13) -0.0010(14)
O62 0.024(5) 0.027(5) 0.040(5) 0.009(5) 0.013(4) -0.002(4)
O63 0.0180(18) 0.0188(18) 0.0189(18) 0.0015(14) 0.0045(13) -0.0019(14)
O64 0.0323(18) 0.0322(18) 0.0334(18) 0.0015(14) 0.0105(13) -0.0014(14)
O65 0.030(5) 0.018(5) 0.053(6) -0.001(4) 0.018(4) -0.001(4)
O66 0.026(5) 0.015(5) 0.029(5) -0.006(4) 0.010(4) -0.010(4)
O67 0.074(7) 0.064(6) 0.079(7) -0.017(5) 0.037(5) 0.003(5)
O68 0.051(6) 0.037(6) 0.068(6) 0.000(5) 0.021(5) 0.008(5)
O69 0.058(7) 0.051(6) 0.086(7) 0.014(5) 0.026(5) 0.001(5)
O70 0.034(6) 0.030(5) 0.049(6) -0.005(5) 0.019(4) -0.002(5)
O71 0.033(6) 0.039(5) 0.048(6) -0.006(5) 0.023(4) -0.001(5)
O72 0.043(6) 0.040(6) 0.057(6) 0.007(5) 0.029(4) 0.007(5)
O73 0.080(7) 0.065(6) 0.091(7) -0.009(6) 0.032(5) 0.009(6)
O74 0.077(7) 0.060(6) 0.094(7) -0.014(6) 0.039(5) 0.005(5)
O75 0.035(5) 0.044(5) 0.045(6) 0.001(5) 0.022(4) 0.001(5)
O76 0.052(6) 0.070(6) 0.052(6) 0.003(5) 0.018(5) -0.009(5)
O77 0.042(6) 0.048(6) 0.050(6) -0.001(5) 0.016(5) -0.006(5)
O78 0.048(6) 0.030(5) 0.043(6) 0.005(5) 0.010(5) -0.006(5)
O79 0.051(6) 0.045(6) 0.051(6) 0.000(5) 0.032(4) 0.007(5)
O80 0.027(6) 0.029(5) 0.039(6) 0.001(5) -0.012(5) 0.005(5)
O81 0.031(5) 0.039(5) 0.059(6) 0.003(5) 0.028(4) 0.002(5)
O82 0.043(6) 0.043(6) 0.068(7) 0.010(5) 0.006(5) -0.008(5)
O83 0.039(6) 0.061(6) 0.071(7) 0.004(5) 0.013(5) -0.003(5)
O84 0.023(6) 0.047(6) 0.050(6) -0.015(5) 0.007(5) -0.002(5)
O85 0.038(6) 0.052(6) 0.048(6) -0.001(5) 0.017(5) -0.008(5)
O86 0.021(5) 0.016(5) 0.041(5) -0.002(4) 0.017(4) 0.001(4)
O87 0.045(6) 0.044(6) 0.060(6) -0.012(5) 0.021(5) -0.010(5)
O88 0.039(6) 0.033(5) 0.050(6) -0.004(5) 0.007(5) 0.002(5)
O89 0.043(6) 0.045(6) 0.055(6) -0.010(5) 0.024(5) 0.002(5)
O90 0.035(6) 0.035(5) 0.035(6) 0.002(5) 0.003(4) 0.005(5)
O91 0.032(6) 0.035(5) 0.026(5) 0.005(5) -0.001(4) 0.011(5)
O92 0.044(6) 0.027(5) 0.049(6) 0.001(5) 0.008(5) 0.008(5)
O93 0.015(5) 0.010(4) 0.039(5) 0.004(4) 0.006(4) -0.003(4)
O94 0.052(6) 0.043(6) 0.057(6) 0.004(5) 0.026(5) 0.006(5)
O95 0.040(6) 0.029(5) 0.054(6) 0.010(5) 0.019(5) 0.010(5)
O96 0.027(5) 0.020(5) 0.038(6) 0.014(4) 0.004(4) 0.000(4)
O97 0.052(6) 0.040(6) 0.057(6) 0.004(5) 0.020(5) -0.008(5)
O98 0.037(6) 0.031(5) 0.039(6) 0.015(5) 0.005(5) 0.009(5)
O99 0.050(6) 0.042(6) 0.042(6) -0.006(5) 0.017(5) -0.005(5)
O100 0.032(6) 0.029(5) 0.049(6) 0.001(5) 0.006(5) -0.002(5)
O101 0.055(6) 0.046(6) 0.044(6) -0.009(5) 0.001(5) 0.000(5)
O102 0.043(6) 0.036(5) 0.045(6) -0.009(5) 0.008(5) 0.000(5)
O103 0.034(6) 0.031(5) 0.052(6) 0.005(5) 0.017(4) -0.009(5)
O104 0.060(7) 0.053(6) 0.055(6) -0.013(5) 0.011(5) -0.002(5)
O105 0.065(7) 0.060(6) 0.080(7) 0.003(5) 0.031(5) 0.011(5)
O106 0.071(7) 0.062(6) 0.079(7) -0.004(5) 0.030(5) 0.008(5)
O107 0.086(7) 0.092(7) 0.098(7) 0.003(6) 0.036(5) -0.009(6)
O108 0.101(8) 0.104(7) 0.119(8) 0.004(6) 0.030(6) 0.000(6)
O109 0.108(8) 0.108(8) 0.115(8) 0.000(6) 0.040(6) 0.002(6)
O110 0.117(8) 0.120(8) 0.122(8) -0.011(6) 0.048(6) -0.007(6)
O111 0.096(8) 0.100(7) 0.105(8) 0.009(6) 0.035(6) 0.010(6)
O112 0.149(8) 0.138(8) 0.149(8) 0.010(7) 0.046(6) -0.001(7)
O113 0.300(9) 0.297(9) 0.295(9) -0.009(7) 0.082(6) 0.012(7)
O115 0.174(9) 0.171(9) 0.167(9) -0.005(7) 0.044(6) -0.012(7)
O114 0.196(9) 0.196(9) 0.195(9) 0.001(7) 0.052(6) 0.019(7)
O116 0.122(8) 0.120(8) 0.148(8) 0.011(6) 0.040(6) 0.004(6)
O117 0.092(10) 0.062(8) 0.102(10) -0.001(8) 0.034(8) -0.017(8)
O118 0.111(12) 0.110(11) 0.129(12) -0.028(10) 0.026(9) -0.007(9)
O119 0.126(8) 0.120(8) 0.134(8) 0.015(6) 0.038(6) 0.014(6)
O120 0.099(8) 0.096(7) 0.112(8) 0.011(6) 0.024(6) -0.003(6)
O121 0.192(14) 0.165(13) 0.183(14) 0.012(11) 0.106(10) -0.009(11)
O122 0.184(9) 0.180(9) 0.183(9) 0.000(7) 0.048(6) 0.000(7)
O123 0.145(13) 0.145(13) 0.162(13) -0.011(10) 0.079(10) -0.014(10)
O125 0.168(13) 0.098(11) 0.172(13) -0.021(10) 0.063(10) 0.025(10)
O126 0.085(7) 0.071(7) 0.083(7) 0.011(6) 0.039(5) -0.013(6)
O128 0.113(8) 0.121(8) 0.125(8) 0.002(6) 0.047(6) -0.009(6)
O129 0.128(8) 0.131(8) 0.128(8) -0.002(6) 0.040(6) 0.014(6)
O130 0.125(8) 0.127(8) 0.112(8) -0.005(6) 0.032(6) 0.011(6)
O131 0.140(8) 0.128(8) 0.138(8) -0.001(6) 0.051(6) 0.015(6)
O132 0.055(6) 0.044(6) 0.042(6) 0.011(5) 0.005(5) -0.013(5)
O133 0.045(6) 0.037(6) 0.060(6) 0.013(5) 0.007(5) -0.002(5)
O134 0.208(15) 0.236(15) 0.202(15) 0.049(12) 0.073(11) -0.026(12)
O135 0.095(11) 0.140(12) 0.115(11) 0.018(10) 0.050(8) -0.012(9)
O136 0.086(7) 0.068(7) 0.087(7) 0.007(6) 0.036(5) 0.000(6)
O137 0.117(8) 0.111(8) 0.118(8) 0.003(6) 0.042(6) 0.005(6)
O138 0.077(7) 0.073(7) 0.078(7) -0.010(6) 0.038(5) -0.023(6)
O139 0.104(7) 0.084(7) 0.093(7) -0.010(6) 0.045(5) -0.001(6)
O140 0.064(7) 0.057(6) 0.052(6) -0.021(5) 0.018(5) -0.006(5)
O141 0.088(7) 0.080(7) 0.101(7) 0.015(6) 0.020(6) -0.010(6)
O142 0.099(8) 0.090(7) 0.104(8) 0.006(6) 0.036(6) 0.005(6)
O143 0.098(8) 0.090(7) 0.099(7) 0.004(6) 0.030(6) 0.001(6)
O145 0.088(7) 0.072(7) 0.082(7) -0.008(6) 0.023(5) 0.005(6)
O146 0.049(6) 0.051(6) 0.041(6) 0.014(5) 0.022(4) 0.010(5)
O147 0.053(6) 0.055(6) 0.059(6) 0.014(5) 0.021(5) 0.008(5)
O148 0.039(6) 0.046(6) 0.037(6) 0.001(5) 0.018(4) -0.009(5)
O149 0.036(6) 0.056(6) 0.048(6) -0.009(5) 0.017(5) -0.004(5)
O150 0.064(7) 0.053(6) 0.069(7) 0.000(5) 0.016(5) -0.004(5)
O151 0.046(6) 0.045(6) 0.054(6) -0.001(5) 0.019(5) 0.005(5)
O153 0.126(12) 0.092(10) 0.124(12) -0.025(9) 0.029(9) -0.001(9)
O154 0.099(11) 0.131(11) 0.078(10) 0.011(9) 0.022(8) 0.012(9)
O155 0.121(12) 0.139(12) 0.099(12) -0.001(10) 0.013(9) -0.012(10)
O156 0.108(8) 0.099(7) 0.098(8) -0.010(6) 0.027(6) -0.010(6)
O157 0.106(8) 0.107(8) 0.114(8) -0.001(6) 0.033(6) -0.010(6)
O158 0.080(7) 0.074(7) 0.077(7) 0.015(6) 0.024(5) 0.012(6)
O159 0.067(7) 0.063(6) 0.062(7) 0.009(5) 0.018(5) 0.018(5)
O160 0.077(7) 0.084(7) 0.090(7) 0.021(6) 0.031(5) -0.010(6)
O161 0.029(6) 0.044(5) 0.032(6) 0.011(5) 0.001(4) -0.007(5)
O162 0.050(6) 0.061(6) 0.066(7) 0.002(5) 0.017(5) -0.005(5)
O163 0.070(7) 0.079(7) 0.091(7) -0.006(6) 0.016(5) -0.001(6)
O164 0.093(7) 0.094(7) 0.100(7) -0.004(6) 0.031(6) -0.003(6)
O165 0.079(7) 0.087(7) 0.088(7) -0.011(6) 0.034(5) -0.009(6)
O166 0.107(8) 0.113(8) 0.104(8) 0.021(6) 0.036(6) 0.001(6)
O167 0.064(7) 0.076(7) 0.069(7) 0.013(6) 0.014(5) 0.007(6)
O168 0.083(7) 0.090(7) 0.095(7) 0.007(6) 0.020(6) -0.010(6)
O170 0.090(8) 0.108(7) 0.105(8) 0.004(6) 0.024(6) 0.002(6)
O171 0.091(8) 0.094(7) 0.112(8) -0.009(6) 0.020(6) -0.005(6)
O172 0.070(7) 0.065(6) 0.070(7) 0.015(6) 0.019(5) 0.001(6)
O1W 0.094(10) 0.152(12) 0.141(12) 0.011(10) 0.069(8) -0.011(10)
O2W 0.106(11) 0.142(12) 0.162(12) 0.012(10) 0.081(9) -0.006(10)
O3W 0.119(12) 0.112(11) 0.149(13) -0.005(10) 0.049(9) 0.028(9)
O4W 0.154(14) 0.164(13) 0.177(14) -0.057(11) 0.049(10) -0.008(11)
O5W 0.109(12) 0.121(11) 0.073(10) -0.003(9) 0.018(9) 0.004(9)
O6W 0.089(9) 0.089(9) 0.089(9) 0.003(7) 0.032(6) 0.001(7)
O9W 0.065(8) 0.057(8) 0.063(8) 0.005(7) 0.004(6) -0.008(7)
O7W 0.145(17) 0.162(16) 0.132(16) 0.039(13) 0.049(12) 0.007(13)
O8W 0.116(16) 0.100(15) 0.110(16) -0.022(12) 0.011(12) -0.012(12)
O70W 0.098(11) 0.104(10) 0.099(10) 0.035(8) 0.046(8) 0.014(9)
O10W 0.171(14) 0.159(13) 0.154(13) -0.035(11) 0.046(10) 0.004(11)
O11W 0.045(8) 0.052(7) 0.082(9) -0.005(7) 0.029(6) -0.008(6)
O12W 0.082(11) 0.096(10) 0.100(11) 0.006(9) -0.006(9) 0.023(9)
O13W 0.097(11) 0.105(11) 0.135(12) 0.019(9) 0.034(9) 0.004(9)
O14W 0.101(11) 0.136(12) 0.103(11) -0.004(10) 0.029(9) 0.000(10)
O15W 0.143(13) 0.128(12) 0.146(13) -0.036(10) 0.018(10) -0.012(10)
O16W 0.124(12) 0.109(11) 0.134(12) 0.005(10) 0.039(9) 0.004(10)
O17W 0.112(12) 0.153(13) 0.157(13) -0.006(10) 0.070(9) -0.020(10)
O18W 0.094(10) 0.077(9) 0.118(11) 0.029(8) 0.054(8) -0.008(8)
O19W 0.127(12) 0.116(11) 0.149(13) -0.042(10) 0.045(10) -0.033(10)
O20W 0.121(12) 0.113(11) 0.116(11) -0.021(9) 0.046(9) 0.001(9)
O21W 0.109(11) 0.079(9) 0.070(9) 0.032(7) 0.032(8) 0.006(8)
O22W 0.098(10) 0.072(8) 0.073(9) 0.017(7) 0.020(7) -0.051(7)
O23W 0.102(10) 0.087(9) 0.124(11) 0.003(8) 0.049(8) -0.071(7)
O24W 0.116(12) 0.215(14) 0.153(13) -0.005(11) 0.070(9) -0.022(11)
O25W 0.160(14) 0.172(13) 0.150(13) -0.041(11) 0.041(10) -0.017(11)
O26W 0.163(14) 0.141(12) 0.148(13) -0.009(11) 0.036(10) -0.019(11)
O27W 0.123(12) 0.091(10) 0.109(11) -0.006(9) 0.027(9) 0.033(9)
O28W 0.077(9) 0.072(8) 0.057(8) 0.016(7) 0.045(6) -0.005(7)
O29W 0.109(10) 0.079(9) 0.120(11) -0.007(8) 0.070(8) -0.012(8)
O30W 0.060(7) 0.071(7) 0.078(7) 0.001(6) 0.026(5) -0.006(5)
O31W 0.096(10) 0.086(9) 0.072(9) 0.019(8) 0.025(8) 0.037(8)
O32W 0.066(9) 0.077(9) 0.076(9) 0.008(7) 0.035(7) -0.018(7)
O33W 0.093(11) 0.075(9) 0.124(11) -0.032(8) 0.025(9) -0.009(8)
O34W 0.106(12) 0.142(12) 0.126(12) -0.010(10) 0.033(9) 0.014(10)
O35W 0.148(13) 0.136(12) 0.154(13) -0.011(10) 0.062(10) -0.011(10)
O36W 0.166(14) 0.155(13) 0.162(14) 0.031(11) 0.036(11) 0.033(11)
O37W 0.063(10) 0.109(10) 0.106(11) 0.002(9) 0.027(8) 0.012(8)
O38W 0.088(10) 0.113(10) 0.107(11) 0.026(9) 0.033(8) -0.029(8)
O39W 0.067(9) 0.087(9) 0.099(10) -0.001(8) 0.023(8) -0.040(8)
O40W 0.239(9) 0.239(9) 0.244(9) -0.001(7) 0.068(6) 0.009(7)
O41W 0.079(10) 0.076(9) 0.125(11) 0.027(8) 0.032(8) -0.043(7)
O42W 0.080(10) 0.081(9) 0.118(11) -0.010(8) 0.040(8) -0.008(8)
O43W 0.077(10) 0.097(10) 0.131(12) 0.031(9) 0.031(8) 0.000(9)
O44W 0.049(8) 0.078(8) 0.083(9) -0.020(7) 0.037(6) -0.007(7)
O45W 0.083(9) 0.083(9) 0.099(9) -0.030(8) 0.060(7) -0.006(8)
O46W 0.034(8) 0.079(9) 0.110(10) 0.015(8) 0.010(7) -0.029(7)
O47W 0.130(13) 0.122(12) 0.151(13) -0.011(10) 0.029(10) 0.020(10)
O48W 0.057(9) 0.048(7) 0.091(10) 0.022(7) 0.006(7) -0.011(7)
O49W 0.087(10) 0.076(9) 0.115(11) -0.014(8) 0.034(8) 0.025(8)
O50W 0.060(9) 0.057(8) 0.121(10) 0.019(8) 0.039(7) 0.011(7)
O51W 0.079(10) 0.085(10) 0.124(11) 0.014(9) 0.028(8) 0.010(8)
O52W 0.177(15) 0.204(15) 0.200(15) 0.002(12) 0.072(11) -0.003(12)
O53W 0.077(9) 0.063(8) 0.125(11) 0.010(8) 0.046(8) -0.025(7)
O54W 0.110(11) 0.088(10) 0.116(11) -0.004(9) 0.048(8) 0.027(9)
O55W 0.052(9) 0.062(8) 0.097(10) 0.019(7) 0.020(7) 0.016(7)
O56W 0.115(11) 0.079(9) 0.069(9) -0.017(8) 0.040(8) -0.009(8)
O57W 0.046(8) 0.025(6) 0.108(10) 0.004(7) 0.028(7) -0.004(6)
O58W 0.087(11) 0.089(10) 0.099(11) -0.012(9) 0.018(8) -0.011(8)
O59W 0.046(3) 0.046(3) 0.050(3) 0.006(3) 0.017(2) -0.003(3)
O60W 0.115(12) 0.092(10) 0.173(13) 0.040(10) 0.043(10) 0.000(9)
O61W 0.097(11) 0.082(9) 0.119(11) 0.012(9) 0.031(9) -0.026(8)
O62W 0.043(8) 0.043(7) 0.095(10) 0.007(7) 0.012(7) -0.011(6)
O63W 0.052(9) 0.087(9) 0.098(10) 0.014(8) 0.023(7) -0.026(7)
O64W 0.042(7) 0.053(7) 0.070(8) 0.022(6) 0.036(6) -0.007(6)
O65W 0.057(8) 0.041(7) 0.080(9) -0.007(6) 0.032(6) -0.018(6)
O66W 0.175(9) 0.187(9) 0.177(9) -0.002(7) 0.061(6) 0.000(7)
O67W 0.070(8) 0.069(8) 0.070(8) 0.007(7) 0.020(6) 0.002(7)
O71W 0.042(8) 0.044(8) 0.040(8) 0.000(6) 0.008(6) -0.001(6)
O175 0.193(15) 0.192(14) 0.196(15) 0.018(12) 0.065(11) -0.009(12)
O176 0.110(12) 0.090(10) 0.144(12) 0.037(9) 0.036(9) 0.002(9)
O177 0.130(11) 0.104(11) 0.133(11) 0.017(9) 0.076(9) 0.007(9)
O178 0.168(14) 0.141(13) 0.183(14) -0.007(11) 0.054(11) -0.016(11)
O179 0.062(9) 0.146(12) 0.135(11) -0.020(10) 0.056(8) 0.012(9)
O180 0.112(11) 0.097(10) 0.161(13) -0.008(9) 0.055(9) 0.033(9)
O181 0.129(12) 0.093(10) 0.098(11) 0.010(9) 0.034(9) -0.002(9)
O182 0.118(12) 0.168(13) 0.159(13) 0.015(11) 0.057(10) 0.002(11)
O183 0.142(12) 0.081(10) 0.129(12) -0.010(9) 0.039(9) -0.018(9)
O184 0.077(10) 0.098(10) 0.149(12) -0.022(9) 0.026(9) 0.033(8)
O185 0.160(14) 0.167(13) 0.156(14) -0.003(11) 0.053(10) -0.005(11)
O186 0.204(15) 0.184(14) 0.197(15) 0.019(12) 0.072(11) -0.052(12)
O187 0.221(16) 0.210(15) 0.210(15) -0.013(12) 0.066(11) 0.014(12)
O188 0.156(14) 0.165(13) 0.156(14) 0.014(11) 0.032(11) -0.021(11)
O189 0.203(15) 0.213(15) 0.193(15) 0.007(12) 0.062(11) -0.002(12)
O190 0.301(17) 0.300(17) 0.303(17) -0.002(13) 0.097(12) 0.004(13)
C1 0.041(7) 0.036(7) 0.043(7) -0.001(6) 0.016(5) -0.007(6)
C2 0.071(8) 0.071(8) 0.076(8) 0.002(6) 0.030(6) 0.001(6)
C3 0.023(6) 0.014(6) 0.025(6) -0.002(5) 0.018(5) -0.010(5)
C4 0.055(8) 0.054(7) 0.063(8) 0.003(6) 0.027(6) -0.008(6)
C5 0.046(7) 0.044(7) 0.045(7) -0.004(6) 0.008(6) 0.021(6)
C6 0.075(8) 0.069(8) 0.062(8) 0.005(6) 0.017(6) 0.002(6)
C7 0.043(7) 0.043(7) 0.051(7) -0.003(6) 0.019(5) -0.001(6)
C8 0.026(7) 0.032(7) 0.023(7) 0.002(5) 0.003(5) 0.000(6)
C9 0.060(8) 0.055(7) 0.048(7) -0.006(6) 0.020(6) 0.018(6)
C10 0.020(6) 0.038(7) 0.031(7) 0.002(5) 0.021(5) 0.000(5)
C11 0.012(6) 0.036(7) 0.025(6) -0.004(5) 0.013(5) -0.012(5)
C12 0.021(7) 0.032(7) 0.031(7) -0.004(6) 0.008(5) 0.004(6)
C13 0.288(18) 0.287(18) 0.293(18) -0.005(14) 0.085(13) 0.006(14)
C14 0.142(16) 0.139(15) 0.166(16) -0.008(13) 0.060(11) 0.009(12)
C15 0.028(7) 0.043(7) 0.041(7) 0.006(6) 0.021(5) -0.007(6)
C17 0.109(15) 0.118(14) 0.135(15) 0.015(12) 0.036(11) -0.013(12)
C18 0.069(8) 0.066(8) 0.065(8) 0.000(6) 0.023(6) 0.004(6)
C19 0.217(17) 0.226(17) 0.237(17) -0.017(14) 0.083(12) 0.004(14)
C20 0.069(8) 0.082(8) 0.074(8) 0.002(6) 0.028(6) -0.012(6)
C21 0.382(19) 0.395(19) 0.377(19) 0.017(14) 0.115(13) -0.016(14)
C22 0.074(8) 0.079(8) 0.069(8) 0.004(6) 0.028(6) 0.006(6)
C23 0.075(8) 0.089(8) 0.074(8) -0.004(6) 0.024(6) -0.004(7)
C24 0.340(18) 0.333(18) 0.333(18) -0.003(14) 0.092(13) -0.006(14)
C25 0.095(14) 0.125(14) 0.096(14) -0.006(11) 0.041(10) 0.006(11)
C26 0.107(9) 0.108(9) 0.114(9) 0.007(7) 0.035(6) 0.008(7)
C29 0.181(9) 0.186(9) 0.182(9) -0.001(7) 0.060(6) 0.000(7)
C30 0.205(17) 0.196(17) 0.195(17) 0.001(13) 0.058(12) 0.019(13)
C35 0.185(9) 0.177(9) 0.174(9) -0.004(7) 0.050(6) -0.004(7)
O127 0.0871(19) 0.0860(19) 0.0871(19) 0.0004(14) 0.0272(13) -0.0006(14)
C36' 0.0141(19) 0.0141(19) 0.0138(19) 0.0007(14) 0.0048(13) -0.0002(14)
C37 0.156(16) 0.150(15) 0.153(16) -0.004(13) 0.038(12) -0.014(13)
C38 0.176(9) 0.176(9) 0.177(9) -0.003(7) 0.051(6) 0.005(7)
C40 0.166(9) 0.171(9) 0.165(9) 0.000(7) 0.048(6) -0.011(7)
C41 0.088(13) 0.065(12) 0.110(14) 0.001(11) 0.023(10) -0.018(10)
C42 0.043(7) 0.040(7) 0.040(7) 0.011(6) 0.022(5) -0.001(6)
C46 0.433(19) 0.433(19) 0.428(19) -0.003(14) 0.129(13) -0.001(14)
C47 0.209(9) 0.208(9) 0.212(9) 0.005(7) 0.064(6) -0.002(7)
C48 0.270(18) 0.268(18) 0.269(18) 0.011(14) 0.094(13) -0.006(14)
C50 0.078(8) 0.082(8) 0.086(8) 0.004(7) 0.031(6) -0.001(7)
C51 0.149(16) 0.174(16) 0.180(16) 0.009(13) 0.047(12) 0.016(13)
C52 0.063(8) 0.061(8) 0.059(8) -0.005(6) 0.023(6) -0.002(6)
C53 0.197(17) 0.186(17) 0.196(17) -0.011(13) 0.049(12) -0.003(13)
C54 0.110(9) 0.112(9) 0.116(9) -0.007(7) 0.034(6) 0.003(7)
C55 0.163(17) 0.178(16) 0.188(17) 0.002(13) 0.038(12) -0.021(13)
C56 0.067(8) 0.065(8) 0.075(8) 0.006(6) 0.022(6) -0.006(6)
C57 0.063(8) 0.066(8) 0.058(8) 0.002(6) 0.023(6) -0.006(6)
C58 0.046(7) 0.049(7) 0.042(7) -0.001(6) 0.010(6) 0.005(6)
C59 0.129(9) 0.129(9) 0.127(9) -0.003(7) 0.036(6) -0.009(7)
C60 0.028(7) 0.037(7) 0.035(7) 0.016(6) 0.010(5) -0.013(6)
C61 0.091(14) 0.085(13) 0.116(14) -0.022(11) 0.019(11) 0.003(11)
C62 0.062(8) 0.068(8) 0.060(8) 0.008(6) 0.025(6) -0.003(6)
C64 0.026(7) 0.016(6) 0.032(7) -0.009(5) 0.005(5) -0.017(5)
C65 0.183(9) 0.185(9) 0.188(9) 0.000(7) 0.057(6) 0.004(7)
C67 0.151(16) 0.129(15) 0.144(16) 0.002(12) 0.042(12) 0.006(12)
C68 0.077(8) 0.080(8) 0.078(8) 0.001(6) 0.030(6) -0.012(6)
C69 0.083(12) 0.032(9) 0.084(12) 0.039(8) 0.029(9) -0.007(9)
C70 0.045(7) 0.046(7) 0.041(7) 0.007(6) 0.016(5) 0.005(6)
C71 0.119(9) 0.118(9) 0.127(9) 0.002(7) 0.035(6) -0.001(7)
C72 0.127(15) 0.138(15) 0.129(15) 0.030(12) 0.031(11) -0.011(12)
C74 0.088(8) 0.099(8) 0.092(8) 0.000(7) 0.025(6) 0.004(7)
C75 0.211(9) 0.214(9) 0.214(9) -0.008(7) 0.066(6) 0.002(7)
C76 0.356(18) 0.369(18) 0.341(18) -0.014(14) 0.106(13) 0.003(14)
C77 0.084(8) 0.085(8) 0.087(8) -0.002(7) 0.026(6) -0.005(7)
C78 0.154(16) 0.162(16) 0.154(16) -0.006(13) 0.057(12) -0.012(13)
C79 0.064(8) 0.073(8) 0.068(8) -0.013(6) 0.026(6) 0.012(6)
C80 0.142(16) 0.151(16) 0.159(16) -0.001(13) 0.038(12) 0.008(13)
C81 0.080(8) 0.067(8) 0.081(8) -0.001(6) 0.027(6) -0.007(6)
C82 0.150(9) 0.149(9) 0.150(9) -0.003(7) 0.045(6) -0.001(7)
C83 0.187(17) 0.180(17) 0.202(17) -0.006(13) 0.059(12) -0.022(13)
C84 0.251(18) 0.266(18) 0.250(18) 0.004(14) 0.065(13) 0.004(14)
O124 0.337(17) 0.344(17) 0.337(17) 0.039(14) 0.136(12) 0.041(14)
C27 0.137(9) 0.138(9) 0.134(9) -0.004(7) 0.043(6) 0.005(7)
C36 0.0607(19) 0.0608(19) 0.0610(19) 0.0001(14) 0.0180(13) -0.0004(14)

loop_
_atom_type_symbol
_atom_type_description
_atom_type_scat_dispersion_real
_atom_type_scat_dispersion_imag
_atom_type_scat_source
C C 0.0033 0.0016 'International Tables Vol C Tables 4.2.6.8 and 6.1.1.4'
H H 0.0000 0.0000 'International Tables Vol C Tables 4.2.6.8 and 6.1.1.4'
O O 0.0106 0.0060 'International Tables Vol C Tables 4.2.6.8 and 6.1.1.4'
Cl Cl 0.1484 0.1585 'International Tables Vol C Tables 4.2.6.8 and 6.1.1.4'
Ni Ni 0.3393 1.1124 'International Tables Vol C Tables 4.2.6.8 and 6.1.1.4'
Gd Gd -0.1653 3.9035 'International Tables Vol C Tables 4.2.6.8 and 6.1.1.4'

loop_
_geom_angle_atom_site_label_1
_geom_angle_atom_site_label_2
_geom_angle_atom_site_label_3
_geom_angle
_geom_angle_site_symmetry_1
_geom_angle_site_symmetry_3
O62 Gd1 O35 138.4(4) . .
O62 Gd1 O40 70.8(4) . .
O35 Gd1 O40 92.8(4) . .
O62 Gd1 O43 70.9(3) . .
O35 Gd1 O43 140.6(4) . .
O40 Gd1 O43 70.8(4) . .
O62 Gd1 O58 101.6(4) . .
O35 Gd1 O58 68.7(4) . .
O40 Gd1 O58 143.2(4) . .
O43 Gd1 O58 142.4(4) . .
O62 Gd1 O17 137.7(4) . .
O35 Gd1 O17 78.7(4) . .
O40 Gd1 O17 140.0(4) . .
O43 Gd1 O17 91.2(4) . .
O58 Gd1 O17 69.4(4) . .
O62 Gd1 O93 61.4(4) . .
O35 Gd1 O93 145.0(4) . .
O40 Gd1 O93 122.0(3) . .
O43 Gd1 O93 64.2(3) . .
O58 Gd1 O93 79.7(3) . .
O17 Gd1 O93 76.3(4) . .
O62 Gd1 O81 62.1(4) . .
O35 Gd1 O81 76.4(4) . .
O40 Gd1 O81 63.5(4) . .
O43 Gd1 O81 122.1(4) . .
O58 Gd1 O81 80.9(4) . .
O17 Gd1 O81 146.6(4) . .
O93 Gd1 O81 114.0(4) . .
O62 Gd1 O102 134.9(4) . .
O35 Gd1 O102 67.5(4) . .
O40 Gd1 O102 72.2(4) . .
O43 Gd1 O102 73.3(3) . .
O58 Gd1 O102 123.5(4) . .
O17 Gd1 O102 68.5(4) . .
O93 Gd1 O102 123.2(3) . .
O81 Gd1 O102 120.1(4) . .
O62 Gd1 Ni7 71.1(3) . .
O35 Gd1 Ni7 116.7(3) . .
O40 Gd1 Ni7 35.4(3) . .
O43 Gd1 Ni7 36.0(3) . .
O58 Gd1 Ni7 172.6(3) . .
O17 Gd1 Ni7 115.7(3) . .
O93 Gd1 Ni7 96.2(2) . .
O81 Gd1 Ni7 95.3(3) . .
O102 Gd1 Ni7 63.9(3) . .
O62 Gd1 Gd11 179.2(3) . .
O35 Gd1 Gd11 41.3(3) . .
O40 Gd1 Gd11 109.9(3) . .
O43 Gd1 Gd11 109.7(2) . .
O58 Gd1 Gd11 77.6(2) . .
O17 Gd1 Gd11 42.1(3) . .
O93 Gd1 Gd11 118.4(2) . .
O81 Gd1 Gd11 117.7(3) . .
O102 Gd1 Gd11 45.9(3) . .
Ni7 Gd1 Gd11 109.74(5) . .
O62 Gd1 Gd2 35.2(3) . .
O35 Gd1 Gd2 170.5(3) . .
O40 Gd1 Gd2 78.3(2) . .
O43 Gd1 Gd2 39.2(2) . .
O58 Gd1 Gd2 116.8(2) . .
O17 Gd1 Gd2 110.3(3) . .
O93 Gd1 Gd2 43.7(2) . .
O81 Gd1 Gd2 96.4(3) . .
O102 Gd1 Gd2 112.1(2) . .
Ni7 Gd1 Gd2 57.14(5) . .
Gd11 Gd1 Gd2 145.21(4) . .
O62 Gd2 O56 100.1(4) . .
O62 Gd2 O32 70.3(4) . .
O56 Gd2 O32 142.3(4) . .
O62 Gd2 O43 70.7(3) . .
O56 Gd2 O43 142.3(4) . .
O32 Gd2 O43 70.7(4) . .
O62 Gd2 O47 138.5(4) . .
O56 Gd2 O47 69.5(4) . .
O32 Gd2 O47 93.2(4) . .
O43 Gd2 O47 140.8(4) . .
O62 Gd2 O63 138.4(4) . .
O56 Gd2 O63 70.2(4) . .
O32 Gd2 O63 140.6(4) . .
O43 Gd2 O63 92.3(3) . .
O47 Gd2 O63 77.7(4) . .
O62 Gd2 O86 62.4(3) . .
O56 Gd2 O86 79.1(4) . .
O32 Gd2 O86 64.0(4) . .
O43 Gd2 O86 122.7(3) . .
O47 Gd2 O86 76.1(3) . .
O63 Gd2 O86 144.9(3) . .
O62 Gd2 O93 61.6(4) . .
O56 Gd2 O93 79.2(4) . .
O32 Gd2 O93 121.8(4) . .
O43 Gd2 O93 64.1(3) . .
O47 Gd2 O93 144.8(4) . .
O63 Gd2 O93 76.8(3) . .
O86 Gd2 O93 114.1(3) . .
O62 Gd2 O90 135.0(4) . .
O56 Gd2 O90 124.9(4) . .
O32 Gd2 O90 73.2(4) . .
O43 Gd2 O90 73.1(3) . .
O47 Gd2 O90 68.0(4) . .
O63 Gd2 O90 67.7(4) . .
O86 Gd2 O90 121.4(4) . .
O93 Gd2 O90 122.1(3) . .
O62 Gd2 Ni7 71.0(3) . .
O56 Gd2 Ni7 171.1(3) . .
O32 Gd2 Ni7 35.4(3) . .
O43 Gd2 Ni7 36.0(3) . .
O47 Gd2 Ni7 116.8(3) . .
O63 Gd2 Ni7 116.5(2) . .
O86 Gd2 Ni7 96.1(3) . .
O93 Gd2 Ni7 96.2(2) . .
O90 Gd2 Ni7 64.0(3) . .
O62 Gd2 Gd22 178.9(3) . .
O56 Gd2 Gd22 78.8(3) . .
O32 Gd2 Gd22 110.6(3) . .
O43 Gd2 Gd22 110.1(2) . .
O47 Gd2 Gd22 41.3(3) . .
O63 Gd2 Gd22 41.2(2) . .
O86 Gd2 Gd22 117.4(2) . .
O93 Gd2 Gd22 118.0(2) . .
O90 Gd2 Gd22 46.0(3) . .
Ni7 Gd2 Gd22 110.07(5) . .
O62 Gd2 Gd1 35.3(3) . .
O56 Gd2 Gd1 115.9(3) . .
O32 Gd2 Gd1 77.9(3) . .
O43 Gd2 Gd1 38.8(2) . .
O47 Gd2 Gd1 170.6(3) . .
O63 Gd2 Gd1 111.2(2) . .
O86 Gd2 Gd1 97.0(2) . .
O93 Gd2 Gd1 43.9(2) . .
O90 Gd2 Gd1 111.6(2) . .
Ni7 Gd2 Gd1 56.97(5) . .
Gd22 Gd2 Gd1 145.13(3) . .
O11 Gd3 O7 69.9(4) . .
O11 Gd3 O42 73.5(4) . .
O7 Gd3 O42 72.0(4) . .
O11 Gd3 O59 150.2(4) . .
O7 Gd3 O59 111.5(3) . .
O42 Gd3 O59 78.7(3) . .
O11 Gd3 O161 77.8(4) . .
O7 Gd3 O161 81.5(4) . .
O42 Gd3 O161 146.0(4) . .
O59 Gd3 O161 132.0(4) . .
O11 Gd3 O54 120.4(4) . .
O7 Gd3 O54 146.3(4) . .
O42 Gd3 O54 140.4(4) . .
O59 Gd3 O54 75.9(3) . .
O161 Gd3 O54 70.9(4) . .
O11 Gd3 O99 76.4(4) . .
O7 Gd3 O99 140.5(4) . .
O42 Gd3 O99 79.2(4) . .
O59 Gd3 O99 88.0(4) . .
O161 Gd3 O99 111.3(4) . .
O54 Gd3 O99 70.0(4) . .
O11 Gd3 O38 145.3(4) . .
O7 Gd3 O38 79.3(4) . .
O42 Gd3 O38 112.2(4) . .
O59 Gd3 O38 57.2(4) . .
O161 Gd3 O38 82.3(4) . .
O54 Gd3 O38 78.1(4) . .
O99 Gd3 O38 137.8(4) . .
O11 Gd3 Ni6 36.5(3) . .
O7 Gd3 Ni6 72.2(3) . .
O42 Gd3 Ni6 37.8(2) . .
O59 Gd3 Ni6 114.0(2) . .
O161 Gd3 Ni6 114.0(3) . .
O54 Gd3 Ni6 136.7(3) . .
O99 Gd3 Ni6 68.5(3) . .
O38 Gd3 Ni6 144.0(3) . .
O11 Gd3 Gd4 162.2(3) . .
O7 Gd3 Gd4 122.3(3) . .
O42 Gd3 Gd4 121.2(3) . .
O59 Gd3 Gd4 42.4(2) . .
O161 Gd3 Gd4 90.8(3) . .
O54 Gd3 Gd4 42.0(2) . .
O99 Gd3 Gd4 95.5(3) . .
O38 Gd3 Gd4 43.0(3) . .
Ni6 Gd3 Gd4 153.83(7) . .
O11 Gd3 Gd30 81.0(3) . .
O7 Gd3 Gd30 38.7(3) . .
O42 Gd3 Gd30 37.7(3) . .
O59 Gd3 Gd30 83.6(2) . .
O161 Gd3 Gd30 120.2(3) . .
O54 Gd3 Gd30 158.4(2) . .
O99 Gd3 Gd30 116.8(3) . .
O38 Gd3 Gd30 85.0(3) . .
Ni6 Gd3 Gd30 59.01(5) . .
Gd4 Gd3 Gd30 116.65(3) . .
O11 Gd3 Gd25 35.8(3) . .
O7 Gd3 Gd25 35.7(3) . .
O42 Gd3 Gd25 76.9(3) . .
O59 Gd3 Gd25 144.6(2) . .
O161 Gd3 Gd25 69.2(3) . .
O54 Gd3 Gd25 137.5(3) . .
O99 Gd3 Gd25 112.0(3) . .
O38 Gd3 Gd25 110.2(3) . .
Ni6 Gd3 Gd25 54.16(6) . .
Gd4 Gd3 Gd25 150.19(5) . .
Gd30 Gd3 Gd25 61.41(3) . .
O57 Gd4 O54 147.5(4) . .
O57 Gd4 O95 66.6(4) . .
O54 Gd4 O95 113.9(4) . .
O57 Gd4 O24W 94.5(7) . .
O54 Gd4 O24W 96.8(6) . .
O95 Gd4 O24W 146.7(6) . .
O57 Gd4 O94 118.7(4) . .
O54 Gd4 O94 63.7(4) . .
O95 Gd4 O94 53.5(4) . .
O24W Gd4 O94 143.5(6) . .
O57 Gd4 O59 73.5(4) . .
O54 Gd4 O59 75.3(4) . .
O95 Gd4 O59 75.8(4) . .
O24W Gd4 O59 126.8(6) . .
O94 Gd4 O59 80.1(4) . .
O57 Gd4 O22W 70.9(4) . .
O54 Gd4 O22W 141.5(4) . .
O95 Gd4 O22W 78.2(5) . .
O24W Gd4 O22W 69.5(7) . .
O94 Gd4 O22W 105.6(5) . .
O59 Gd4 O22W 142.0(4) . .
O57 Gd4 O38 76.5(4) . .
O54 Gd4 O38 79.1(4) . .
O95 Gd4 O38 126.8(4) . .
O24W Gd4 O38 69.6(6) . .
O94 Gd4 O38 129.5(4) . .
O59 Gd4 O38 57.3(4) . .
O22W Gd4 O38 124.4(5) . .
O57 Gd4 O27W 143.0(5) . .
O54 Gd4 O27W 69.3(5) . .
O95 Gd4 O27W 108.3(6) . .
O24W Gd4 O27W 69.8(7) . .
O94 Gd4 O27W 74.4(6) . .
O59 Gd4 O27W 142.8(5) . .
O22W Gd4 O27W 72.2(5) . .
O38 Gd4 O27W 124.0(6) . .
O57 Gd4 C9 91.9(5) . .
O54 Gd4 C9 86.1(5) . .
O95 Gd4 C9 28.0(5) . .
O24W Gd4 C9 162.7(7) . .
O94 Gd4 C9 26.8(5) . .
O59 Gd4 C9 70.4(5) . .
O22W Gd4 C9 97.6(6) . .
O38 Gd4 C9 127.6(5) . .
O27W Gd4 C9 95.7(7) . .
O57 Gd4 Gd23 40.5(3) . .
O54 Gd4 Gd23 107.6(3) . .
O95 Gd4 Gd23 85.5(3) . .
O24W Gd4 Gd23 97.6(6) . .
O94 Gd4 Gd23 117.1(3) . .
O59 Gd4 Gd23 41.3(2) . .
O22W Gd4 Gd23 109.8(4) . .
O38 Gd4 Gd23 43.0(3) . .
O27W Gd4 Gd23 166.1(5) . .
C9 Gd4 Gd23 97.7(4) . .
O57 Gd4 Gd3 105.9(3) . .
O54 Gd4 Gd3 42.3(3) . .
O95 Gd4 Gd3 112.1(3) . .
O24W Gd4 Gd3 99.1(5) . .
O94 Gd4 Gd3 86.6(3) . .
O59 Gd4 Gd3 41.5(2) . .
O22W Gd4 Gd3 167.5(4) . .
O38 Gd4 Gd3 43.9(3) . .
O27W Gd4 Gd3 109.5(4) . .
C9 Gd4 Gd3 94.6(4) . .
Gd23 Gd4 Gd3 65.47(3) . .
O62 Gd5 O65 139.4(4) . .
O62 Gd5 O32 70.2(4) . .
O65 Gd5 O32 140.7(4) . .
O62 Gd5 O40 70.2(4) . .
O65 Gd5 O40 94.1(4) . .
O32 Gd5 O40 70.2(4) . .
O62 Gd5 O36 138.4(4) . .
O65 Gd5 O36 77.0(4) . .
O32 Gd5 O36 92.2(4) . .
O40 Gd5 O36 140.1(4) . .
O62 Gd5 O8 102.4(4) . .
O65 Gd5 O8 68.0(4) . .
O32 Gd5 O8 142.6(4) . .
O40 Gd5 O8 143.7(3) . .
O36 Gd5 O8 68.7(4) . .
O62 Gd5 O81 62.4(4) . .
O65 Gd5 O81 77.0(4) . .
O32 Gd5 O81 122.0(4) . .
O40 Gd5 O81 63.7(4) . .
O36 Gd5 O81 145.8(4) . .
O8 Gd5 O81 81.1(4) . .
O62 Gd5 O86 61.4(4) . .
O65 Gd5 O86 144.6(4) . .
O32 Gd5 O86 63.6(4) . .
O40 Gd5 O86 121.2(4) . .
O36 Gd5 O86 77.0(4) . .
O8 Gd5 O86 80.5(3) . .
O81 Gd5 O86 114.3(4) . .
O62 Gd5 O75 135.3(4) . .
O65 Gd5 O75 67.7(4) . .
O32 Gd5 O75 73.4(4) . .
O40 Gd5 O75 73.7(4) . .
O36 Gd5 O75 66.9(4) . .
O8 Gd5 O75 122.3(4) . .
O81 Gd5 O75 121.5(4) . .
O86 Gd5 O75 121.6(4) . .
O62 Gd5 Ni7 70.9(3) . .
O65 Gd5 Ni7 117.3(3) . .
O32 Gd5 Ni7 35.4(3) . .
O40 Gd5 Ni7 35.5(2) . .
O36 Gd5 Ni7 115.7(3) . .
O8 Gd5 Ni7 173.3(3) . .
O81 Gd5 Ni7 95.9(3) . .
O86 Gd5 Ni7 95.5(2) . .
O75 Gd5 Ni7 64.4(3) . .
O62 Gd5 Gd8 179.0(3) . .
O65 Gd5 Gd8 40.2(3) . .
O32 Gd5 Gd8 110.6(3) . .
O40 Gd5 Gd8 110.6(3) . .
O36 Gd5 Gd8 41.3(3) . .
O8 Gd5 Gd8 76.5(3) . .
O81 Gd5 Gd8 117.3(3) . .
O86 Gd5 Gd8 118.3(2) . .
O75 Gd5 Gd8 45.7(3) . .
Ni7 Gd5 Gd8 110.13(6) . .
O62 Gd5 Gd1 35.5(3) . .
O65 Gd5 Gd1 112.2(3) . .
O32 Gd5 Gd1 78.1(3) . .
O40 Gd5 Gd1 38.4(3) . .
O36 Gd5 Gd1 170.0(3) . .
O8 Gd5 Gd1 117.9(3) . .
O81 Gd5 Gd1 43.9(3) . .
O86 Gd5 Gd1 96.2(2) . .
O75 Gd5 Gd1 111.9(3) . .
Ni7 Gd5 Gd1 56.99(5) . .
Gd8 Gd5 Gd1 144.94(4) . .
O83 Gd6 O64 143.4(4) . .
O83 Gd6 O65 85.0(4) . .
O64 Gd6 O65 73.6(4) . .
O83 Gd6 O8 76.8(4) . .
O64 Gd6 O8 67.8(4) . .
O65 Gd6 O8 67.7(4) . .
O83 Gd6 O132 89.3(5) . .
O64 Gd6 O132 90.9(4) . .
O65 Gd6 O132 143.7(4) . .
O8 Gd6 O132 76.0(4) . .
O83 Gd6 O26 64.2(4) . .
O64 Gd6 O26 151.1(4) . .
O65 Gd6 O26 128.9(4) . .
O8 Gd6 O26 133.4(4) . .
O132 Gd6 O26 78.9(4) . .
O83 Gd6 O72 97.5(5) . .
O64 Gd6 O72 105.9(4) . .
O65 Gd6 O72 77.3(4) . .
O8 Gd6 O72 144.8(4) . .
O132 Gd6 O72 139.1(4) . .
O26 Gd6 O72 68.3(4) . .
O83 Gd6 O57W 137.9(5) . .
O64 Gd6 O57W 76.6(4) . .
O65 Gd6 O57W 130.4(5) . .
O8 Gd6 O57W 132.5(4) . .
O132 Gd6 O57W 74.1(5) . .
O26 Gd6 O57W 74.6(4) . .
O72 Gd6 O57W 74.0(4) . .
O83 Gd6 Gd8 121.4(3) . .
O64 Gd6 Gd8 39.4(3) . .
O65 Gd6 Gd8 37.1(3) . .
O8 Gd6 Gd8 73.2(3) . .
O132 Gd6 Gd8 128.6(3) . .
O26 Gd6 Gd8 149.4(3) . .
O72 Gd6 Gd8 81.1(3) . .
O57W Gd6 Gd8 98.4(4) . .
O83 Gd6 Gd12 114.0(3) . .
O64 Gd6 Gd12 33.8(3) . .
O65 Gd6 Gd12 79.0(2) . .
O8 Gd6 Gd12 37.9(3) . .
O132 Gd6 Gd12 70.7(3) . .
O26 Gd6 Gd12 149.6(3) . .
O72 Gd6 Gd12 138.4(3) . .
O57W Gd6 Gd12 96.9(3) . .
Gd8 Gd6 Gd12 59.71(3) . .
O83 Gd6 Gd5 70.5(3) . .
O64 Gd6 Gd5 75.4(3) . .
O65 Gd6 Gd5 33.9(3) . .
O8 Gd6 Gd5 35.8(2) . .
O132 Gd6 Gd5 111.0(3) . .
O26 Gd6 Gd5 133.5(3) . .
O72 Gd6 Gd5 109.3(3) . .
O57W Gd6 Gd5 151.6(3) . .
Gd8 Gd6 Gd5 55.78(3) . .
Gd12 Gd6 Gd5 61.22(2) . .
O83 Gd6 Gd17 76.1(3) . .
O64 Gd6 Gd17 137.0(3) . .
O65 Gd6 Gd17 103.6(3) . .
O8 Gd6 Gd17 152.2(3) . .
O132 Gd6 Gd17 109.7(3) . .
O26 Gd6 Gd17 32.7(3) . .
O72 Gd6 Gd17 35.8(3) . .
O57W Gd6 Gd17 73.8(3) . .
Gd8 Gd6 Gd17 116.71(4) . .
Gd12 Gd6 Gd17 169.83(4) . .
Gd5 Gd6 Gd17 125.96(4) . .
O82 Gd7 O147 93.5(5) . .
O82 Gd7 O44 142.3(4) . .
O147 Gd7 O44 90.3(4) . .
O82 Gd7 O35 81.6(4) . .
O147 Gd7 O35 143.2(4) . .
O44 Gd7 O35 73.3(4) . .
O82 Gd7 O58 75.9(4) . .
O147 Gd7 O58 76.2(4) . .
O44 Gd7 O58 68.6(3) . .
O35 Gd7 O58 67.1(4) . .
O82 Gd7 O39 65.1(4) . .
O147 Gd7 O39 80.5(5) . .
O44 Gd7 O39 152.1(4) . .
O35 Gd7 O39 127.9(5) . .
O58 Gd7 O39 132.8(4) . .
O82 Gd7 O88 96.8(5) . .
O147 Gd7 O88 139.1(4) . .
O44 Gd7 O88 104.6(4) . .
O35 Gd7 O88 77.6(4) . .
O58 Gd7 O88 144.6(4) . .
O39 Gd7 O88 68.5(4) . .
O82 Gd7 O11W 137.9(4) . .
O147 Gd7 O11W 70.5(5) . .
O44 Gd7 O11W 78.3(4) . .
O35 Gd7 O11W 134.0(4) . .
O58 Gd7 O11W 132.4(4) . .
O39 Gd7 O11W 73.8(4) . .
O88 Gd7 O11W 75.5(5) . .
O82 Gd7 Gd11 119.2(3) . .
O147 Gd7 Gd11 127.0(3) . .
O44 Gd7 Gd11 38.2(3) . .
O35 Gd7 Gd11 38.2(3) . .
O58 Gd7 Gd11 73.5(2) . .
O39 Gd7 Gd11 149.3(3) . .
O88 Gd7 Gd11 80.8(3) . .
O11W Gd7 Gd11 100.6(3) . .
O82 Gd7 Gd13 114.0(3) . .
O147 Gd7 Gd13 69.6(3) . .
O44 Gd7 Gd13 34.4(3) . .
O35 Gd7 Gd13 79.1(3) . .
O58 Gd7 Gd13 38.5(3) . .
O39 Gd7 Gd13 150.0(3) . .
O88 Gd7 Gd13 137.9(3) . .
O11W Gd7 Gd13 96.9(3) . .
Gd11 Gd7 Gd13 59.56(3) . .
O82 Gd7 Gd1 69.1(3) . .
O147 Gd7 Gd1 111.0(3) . .
O44 Gd7 Gd1 74.5(3) . .
O35 Gd7 Gd1 33.4(3) . .
O58 Gd7 Gd1 35.2(3) . .
O39 Gd7 Gd1 133.3(3) . .
O88 Gd7 Gd1 109.6(3) . .
O11W Gd7 Gd1 152.8(3) . .
Gd11 Gd7 Gd1 55.74(2) . .
Gd13 Gd7 Gd1 60.77(3) . .
O82 Gd7 Gd19 75.9(3) . .
O147 Gd7 Gd19 110.6(3) . .
O44 Gd7 Gd19 136.8(3) . .
O35 Gd7 Gd19 103.5(3) . .
O58 Gd7 Gd19 151.3(3) . .
O39 Gd7 Gd19 32.5(3) . .
O88 Gd7 Gd19 36.3(3) . .
O11W Gd7 Gd19 74.3(3) . .
Gd11 Gd7 Gd19 116.86(4) . .
Gd13 Gd7 Gd19 170.09(3) . .
Gd1 Gd7 Gd19 126.17(4) . .
O20 Gd8 O65 94.1(4) . .
O20 Gd8 O34 73.3(5) . .
O65 Gd8 O34 141.1(4) . .
O20 Gd8 O36 142.6(4) . .
O65 Gd8 O36 77.0(4) . .
O34 Gd8 O36 91.0(5) . .
O20 Gd8 O64 140.6(4) . .
O65 Gd8 O64 72.4(4) . .
O34 Gd8 O64 138.7(4) . .
O36 Gd8 O64 71.6(4) . .
O20 Gd8 O24 66.6(5) . .
O65 Gd8 O24 140.5(4) . .
O34 Gd8 O24 68.4(5) . .
O36 Gd8 O24 138.9(4) . .
O64 Gd8 O24 100.4(4) . .
O20 Gd8 O73 68.2(5) . .
O65 Gd8 O73 72.2(5) . .
O34 Gd8 O73 130.7(6) . .
O36 Gd8 O73 138.1(5) . .
O64 Gd8 O73 72.4(5) . .
O24 Gd8 O73 68.7(5) . .
O20 Gd8 O75 75.0(4) . .
O65 Gd8 O75 68.8(4) . .
O34 Gd8 O75 72.4(4) . .
O36 Gd8 O75 67.9(4) . .
O64 Gd8 O75 128.6(4) . .
O24 Gd8 O75 131.0(4) . .
O73 Gd8 O75 123.2(4) . .
O20 Gd8 O70 128.9(5) . .
O65 Gd8 O70 136.4(4) . .
O34 Gd8 O70 70.0(4) . .
O36 Gd8 O70 72.2(4) . .
O64 Gd8 O70 69.2(4) . .
O24 Gd8 O70 67.5(4) . .
O73 Gd8 O70 113.4(4) . .
O75 Gd8 O70 123.4(4) . .
O20 Gd8 Gd5 112.2(3) . .
O65 Gd8 Gd5 40.3(3) . .
O34 Gd8 Gd5 110.1(4) . .
O36 Gd8 Gd5 41.3(3) . .
O64 Gd8 Gd5 81.4(3) . .
O24 Gd8 Gd5 178.2(3) . .
O73 Gd8 Gd5 112.3(4) . .
O75 Gd8 Gd5 47.2(3) . .
O70 Gd8 Gd5 113.0(3) . .
O20 Gd8 Gd18 89.3(3) . .
O65 Gd8 Gd18 176.2(3) . .
O34 Gd8 Gd18 38.7(3) . .
O36 Gd8 Gd18 99.3(3) . .
O64 Gd8 Gd18 106.0(3) . .
O24 Gd8 Gd18 42.8(3) . .
O73 Gd8 Gd18 110.7(4) . .
O75 Gd8 Gd18 110.6(3) . .
O70 Gd8 Gd18 40.6(3) . .
Gd5 Gd8 Gd18 136.48(4) . .
O20 Gd8 Gd24 37.2(3) . .
O65 Gd8 Gd24 101.4(3) . .
O34 Gd8 Gd24 90.4(4) . .
O36 Gd8 Gd24 178.3(3) . .
O64 Gd8 Gd24 107.9(3) . .
O24 Gd8 Gd24 42.6(3) . .
O73 Gd8 Gd24 40.6(4) . .
O75 Gd8 Gd24 111.7(3) . .
O70 Gd8 Gd24 109.2(3) . .
Gd5 Gd8 Gd24 137.23(4) . .
Gd18 Gd8 Gd24 82.39(4) . .
O52 Gd9 O61 141.2(4) . .
O52 Gd9 O51 146.3(5) . .
O61 Gd9 O51 71.8(4) . .
O52 Gd9 O41 76.2(4) . .
O61 Gd9 O41 80.5(4) . .
O51 Gd9 O41 113.2(4) . .
O52 Gd9 O25 118.6(4) . .
O61 Gd9 O25 72.4(4) . .
O51 Gd9 O25 70.0(5) . .
O41 Gd9 O25 150.2(4) . .
O52 Gd9 O63W 72.1(5) . .
O61 Gd9 O63W 143.2(5) . .
O51 Gd9 O63W 79.5(5) . .
O41 Gd9 O63W 133.3(5) . .
O25 Gd9 O63W 76.3(5) . .
O52 Gd9 O71 69.1(4) . .
O61 Gd9 O71 79.0(4) . .
O51 Gd9 O71 140.9(5) . .
O41 Gd9 O71 86.4(4) . .
O25 Gd9 O71 76.7(4) . .
O63W Gd9 O71 112.3(5) . .
O52 Gd9 O49 78.6(5) . .
O61 Gd9 O49 113.5(4) . .
O51 Gd9 O49 80.3(5) . .
O41 Gd9 O49 57.4(4) . .
O25 Gd9 O49 146.3(4) . .
O63W Gd9 O49 83.1(5) . .
O71 Gd9 O49 136.5(4) . .
O52 Gd9 Ni3 136.2(3) . .
O61 Gd9 Ni3 36.5(3) . .
O51 Gd9 Ni3 71.6(4) . .
O41 Gd9 Ni3 114.3(3) . .
O25 Gd9 Ni3 36.7(3) . .
O63W Gd9 Ni3 112.4(4) . .
O71 Gd9 Ni3 69.4(3) . .
O49 Gd9 Ni3 144.1(3) . .
O52 Gd9 Gd14 42.7(3) . .
O61 Gd9 Gd14 122.8(3) . .
O51 Gd9 Gd14 123.1(4) . .
O41 Gd9 Gd14 42.3(3) . .
O25 Gd9 Gd14 161.2(3) . .
O63W Gd9 Gd14 92.1(4) . .
O71 Gd9 Gd14 94.5(3) . .
O49 Gd9 Gd14 42.8(3) . .
Ni3 Gd9 Gd14 154.16(7) . .
O52 Gd9 Gd15 158.9(3) . .
O61 Gd9 Gd15 37.4(2) . .
O51 Gd9 Gd15 40.1(3) . .
O41 Gd9 Gd15 83.7(3) . .
O25 Gd9 Gd15 82.2(3) . .
O63W Gd9 Gd15 119.6(4) . .
O71 Gd9 Gd15 116.5(3) . .
O49 Gd9 Gd15 85.2(3) . .
Ni3 Gd9 Gd15 58.87(7) . .
Gd14 Gd9 Gd15 116.57(4) . .
O52 Gd9 Gd28 137.8(3) . .
O61 Gd9 Gd28 74.6(3) . .
O51 Gd9 Gd28 34.5(3) . .
O41 Gd9 Gd28 144.4(3) . .
O25 Gd9 Gd28 36.6(3) . .
O63W Gd9 Gd28 68.6(4) . .
O71 Gd9 Gd28 112.8(3) . .
O49 Gd9 Gd28 110.7(3) . .
Ni3 Gd9 Gd28 53.13(7) . .
Gd14 Gd9 Gd28 150.77(5) . .
Gd15 Gd9 Gd28 61.07(3) . .
O36W Gd10 O83 154.0(7) . .
O36W Gd10 O39 87.7(7) . .
O83 Gd10 O39 115.5(4) . .
O36W Gd10 O34W 68.4(8) . .
O83 Gd10 O34W 104.4(6) . .
O39 Gd10 O34W 75.7(6) . .
O36W Gd10 O26 105.1(7) . .
O83 Gd10 O26 63.5(4) . .
O39 Gd10 O26 144.2(5) . .
O34W Gd10 O26 140.1(6) . .
O36W Gd10 O53 125.7(7) . .
O83 Gd10 O53 75.2(4) . .
O39 Gd10 O53 73.0(4) . .
O34W Gd10 O53 144.5(5) . .
O26 Gd10 O53 72.5(4) . .
O36W Gd10 O82 141.2(8) . .
O83 Gd10 O82 53.0(4) . .
O39 Gd10 O82 64.7(4) . .
O34W Gd10 O82 78.3(6) . .
O26 Gd10 O82 113.2(4) . .
O53 Gd10 O82 73.6(4) . .
O36W Gd10 O27 69.1(7) . .
O83 Gd10 O27 125.9(5) . .
O39 Gd10 O27 75.8(4) . .
O34W Gd10 O27 129.1(6) . .
O26 Gd10 O27 77.9(4) . .
O53 Gd10 O27 57.2(4) . .
O82 Gd10 O27 123.9(4) . .
O36W Gd10 O23W 75.4(7) . .
O83 Gd10 O23W 78.9(5) . .
O39 Gd10 O23W 141.4(5) . .
O34W Gd10 O23W 65.9(6) . .
O26 Gd10 O23W 74.4(5) . .
O53 Gd10 O23W 144.4(5) . .
O82 Gd10 O23W 108.9(5) . .
O27 Gd10 O23W 126.6(5) . .
O36W Gd10 C5 159.9(8) . .
O83 Gd10 C5 26.9(5) . .
O39 Gd10 C5 89.6(5) . .
O34W Gd10 C5 91.6(7) . .
O26 Gd10 C5 88.6(5) . .
O53 Gd10 C5 72.1(5) . .
O82 Gd10 C5 26.1(5) . .
O27 Gd10 C5 129.3(5) . .
O23W Gd10 C5 94.7(5) . .
O36W Gd10 Gd19 92.2(6) . .
O83 Gd10 Gd19 113.1(3) . .
O39 Gd10 Gd19 39.7(3) . .
O34W Gd10 Gd19 114.0(5) . .
O26 Gd10 Gd19 105.4(3) . .
O53 Gd10 Gd19 42.1(3) . .
O82 Gd10 Gd19 83.4(3) . .
O27 Gd10 Gd19 42.3(3) . .
O23W Gd10 Gd19 166.9(4) . .
C5 Gd10 Gd19 98.4(4) . .
O36W Gd10 Gd17 102.0(7) . .
O83 Gd10 Gd17 84.1(4) . .
O39 Gd10 Gd17 104.9(3) . .
O34W Gd10 Gd17 170.4(5) . .
O26 Gd10 Gd17 40.2(3) . .
O53 Gd10 Gd17 41.4(3) . .
O82 Gd10 Gd17 110.8(4) . .
O27 Gd10 Gd17 43.5(3) . .
O23W Gd10 Gd17 112.4(4) . .
C5 Gd10 Gd17 98.0(4) . .
Gd19 Gd10 Gd17 65.35(4) . .
O15 Gd11 O22 74.0(5) . .
O15 Gd11 O35 92.7(5) . .
O22 Gd11 O35 141.5(4) . .
O15 Gd11 O44 139.8(4) . .
O22 Gd11 O44 139.3(4) . .
O35 Gd11 O44 72.0(4) . .
O15 Gd11 O10 66.5(5) . .
O22 Gd11 O10 67.4(5) . .
O35 Gd11 O10 140.1(4) . .
O44 Gd11 O10 101.7(4) . .
O15 Gd11 O17 142.3(4) . .
O22 Gd11 O17 92.0(4) . .
O35 Gd11 O17 76.7(4) . .
O44 Gd11 O17 71.4(4) . .
O10 Gd11 O17 140.0(5) . .
O15 Gd11 O100 130.7(4) . .
O22 Gd11 O100 70.4(4) . .
O35 Gd11 O100 136.0(4) . .
O44 Gd11 O100 69.1(4) . .
O10 Gd11 O100 68.9(5) . .
O17 Gd11 O100 72.1(4) . .
O15 Gd11 O87 67.0(5) . .
O22 Gd11 O87 129.2(4) . .
O35 Gd11 O87 72.7(4) . .
O44 Gd11 O87 73.0(4) . .
O10 Gd11 O87 68.0(4) . .
O17 Gd11 O87 138.6(4) . .
O100 Gd11 O87 113.5(4) . .
O15 Gd11 O102 72.8(4) . .
O22 Gd11 O102 73.2(4) . .
O35 Gd11 O102 68.3(4) . .
O44 Gd11 O102 129.1(4) . .
O10 Gd11 O102 129.2(5) . .
O17 Gd11 O102 69.6(4) . .
O100 Gd11 O102 125.2(4) . .
O87 Gd11 O102 121.3(4) . .
O15 Gd11 Gd1 111.1(4) . .
O22 Gd11 Gd1 111.1(3) . .
O35 Gd11 Gd1 39.9(3) . .
O44 Gd11 Gd1 80.9(2) . .
O10 Gd11 Gd1 177.3(4) . .
O17 Gd11 Gd1 41.4(3) . .
O100 Gd11 Gd1 112.9(3) . .
O87 Gd11 Gd1 112.4(3) . .
O102 Gd11 Gd1 48.2(3) . .
O15 Gd11 Gd37 38.2(3) . .
O22 Gd11 Gd37 90.1(3) . .
O35 Gd11 Gd37 101.4(3) . .
O44 Gd11 Gd37 107.2(2) . .
O10 Gd11 Gd37 41.5(4) . .
O17 Gd11 Gd37 177.9(3) . .
O100 Gd11 Gd37 109.0(3) . .
O87 Gd11 Gd37 39.4(3) . .
O102 Gd11 Gd37 110.7(3) . .
Gd1 Gd11 Gd37 137.25(4) . .
O15 Gd11 Gd36 90.5(4) . .
O22 Gd11 Gd36 38.5(3) . .
O35 Gd11 Gd36 176.5(3) . .
O44 Gd11 Gd36 106.4(3) . .
O10 Gd11 Gd36 42.9(3) . .
O17 Gd11 Gd36 99.8(3) . .
O100 Gd11 Gd36 41.1(3) . .
O87 Gd11 Gd36 110.0(3) . .
O102 Gd11 Gd36 111.3(3) . .
Gd1 Gd11 Gd36 137.11(4) . .
Gd37 Gd11 Gd36 82.07(4) . .
O64 Gd12 O84 143.0(4) . .
O64 Gd12 O36 74.8(4) . .
O84 Gd12 O36 85.7(4) . .
O64 Gd12 O8 69.7(4) . .
O84 Gd12 O8 74.0(4) . .
O36 Gd12 O8 68.8(4) . .
O64 Gd12 O133 91.2(4) . .
O84 Gd12 O133 86.2(5) . .
O36 Gd12 O133 143.7(4) . .
O8 Gd12 O133 74.9(4) . .
O64 Gd12 O71 105.4(4) . .
O84 Gd12 O71 100.3(4) . .
O36 Gd12 O71 77.2(4) . .
O8 Gd12 O71 145.8(4) . .
O133 Gd12 O71 139.1(4) . .
O64 Gd12 O52 148.9(4) . .
O84 Gd12 O52 66.9(4) . .
O36 Gd12 O52 127.4(4) . .
O8 Gd12 O52 134.8(4) . .
O133 Gd12 O52 80.7(4) . .
O71 Gd12 O52 65.7(4) . .
O64 Gd12 O62W 75.3(4) . .
O84 Gd12 O62W 137.8(5) . .
O36 Gd12 O62W 131.9(5) . .
O8 Gd12 O62W 131.3(4) . .
O133 Gd12 O62W 73.1(5) . .
O71 Gd12 O62W 75.6(4) . .
O52 Gd12 O62W 73.6(4) . .
O64 Gd12 Gd8 38.6(3) . .
O84 Gd12 Gd8 122.4(3) . .
O36 Gd12 Gd8 38.2(3) . .
O8 Gd12 Gd8 73.3(3) . .
O133 Gd12 Gd8 127.6(3) . .
O71 Gd12 Gd8 82.6(3) . .
O52 Gd12 Gd8 148.3(3) . .
O62W Gd12 Gd8 99.1(4) . .
O64 Gd12 Gd6 35.6(3) . .
O84 Gd12 Gd6 111.1(3) . .
O36 Gd12 Gd6 80.6(3) . .
O8 Gd12 Gd6 38.2(3) . .
O133 Gd12 Gd6 69.5(3) . .
O71 Gd12 Gd6 139.7(3) . .
O52 Gd12 Gd6 150.2(3) . .
O62W Gd12 Gd6 95.8(3) . .
Gd8 Gd12 Gd6 59.62(3) . .
O64 Gd12 Gd5 76.0(3) . .
O84 Gd12 Gd5 70.2(3) . .
O36 Gd12 Gd5 34.8(3) . .
O8 Gd12 Gd5 35.5(2) . .
O133 Gd12 Gd5 109.7(3) . .
O71 Gd12 Gd5 110.4(3) . .
O52 Gd12 Gd5 135.0(3) . .
O62W Gd12 Gd5 151.2(3) . .
Gd8 Gd12 Gd5 55.66(3) . .
Gd6 Gd12 Gd5 60.93(3) . .
O64 Gd12 Gd9 135.6(3) . .
O84 Gd12 Gd9 78.6(3) . .
O36 Gd12 Gd9 101.9(3) . .
O8 Gd12 Gd9 151.5(3) . .
O133 Gd12 Gd9 111.0(3) . .
O71 Gd12 Gd9 34.5(3) . .
O52 Gd12 Gd9 31.6(3) . .
O62W Gd12 Gd9 75.5(3) . .
Gd8 Gd12 Gd9 116.86(4) . .
Gd6 Gd12 Gd9 170.25(4) . .
Gd5 Gd12 Gd9 125.89(3) . .
O94 Gd13 O44 141.7(5) . .
O94 Gd13 O146 85.7(4) . .
O44 Gd13 O146 92.4(4) . .
O94 Gd13 O17 85.8(4) . .
O44 Gd13 O17 74.4(4) . .
O146 Gd13 O17 145.4(4) . .
O94 Gd13 O54 66.3(4) . .
O44 Gd13 O54 150.1(4) . .
O146 Gd13 O54 77.2(4) . .
O17 Gd13 O54 128.5(4) . .
O94 Gd13 O58 72.6(4) . .
O44 Gd13 O58 69.8(4) . .
O146 Gd13 O58 76.5(4) . .
O17 Gd13 O58 69.0(4) . .
O54 Gd13 O58 132.2(4) . .
O94 Gd13 O59W 136.5(5) . .
O44 Gd13 O59W 77.1(4) . .
O146 Gd13 O59W 70.8(4) . .
O17 Gd13 O59W 133.4(4) . .
O54 Gd13 O59W 73.0(4) . .
O58 Gd13 O59W 131.8(4) . .
O94 Gd13 O99 102.8(4) . .
O44 Gd13 O99 103.6(4) . .
O146 Gd13 O99 138.6(5) . .
O17 Gd13 O99 75.9(4) . .
O54 Gd13 O99 69.9(4) . .
O58 Gd13 O99 144.8(4) . .
O59W Gd13 O99 76.0(4) . .
O94 Gd13 Gd11 122.7(4) . .
O44 Gd13 Gd11 37.8(3) . .
O146 Gd13 Gd11 128.3(3) . .
O17 Gd13 Gd11 38.8(3) . .
O54 Gd13 Gd11 150.8(3) . .
O58 Gd13 Gd11 73.6(3) . .
O59W Gd13 Gd11 100.3(3) . .
O99 Gd13 Gd11 80.9(3) . .
O94 Gd13 Gd7 110.1(3) . .
O44 Gd13 Gd7 35.6(3) . .
O146 Gd13 Gd7 70.6(3) . .
O17 Gd13 Gd7 81.1(3) . .
O54 Gd13 Gd7 147.9(3) . .
O58 Gd13 Gd7 38.7(2) . .
O59W Gd13 Gd7 96.2(3) . .
O99 Gd13 Gd7 138.0(3) . .
Gd11 Gd13 Gd7 59.65(3) . .
O94 Gd13 Gd1 70.0(4) . .
O44 Gd13 Gd1 75.3(3) . .
O146 Gd13 Gd1 111.2(3) . .
O17 Gd13 Gd1 35.0(3) . .
O54 Gd13 Gd1 134.6(2) . .
O58 Gd13 Gd1 35.3(3) . .
O59W Gd13 Gd1 152.4(3) . .
O99 Gd13 Gd1 109.7(3) . .
Gd11 Gd13 Gd1 55.83(3) . .
Gd7 Gd13 Gd1 60.96(3) . .
O94 Gd13 Gd3 79.8(3) . .
O44 Gd13 Gd3 135.5(3) . .
O146 Gd13 Gd3 110.3(3) . .
O17 Gd13 Gd3 101.0(3) . .
O54 Gd13 Gd3 34.8(3) . .
O58 Gd13 Gd3 151.0(2) . .
O59W Gd13 Gd3 75.3(3) . .
O99 Gd13 Gd3 35.7(3) . .
Gd11 Gd13 Gd3 116.27(3) . .
Gd7 Gd13 Gd3 170.13(3) . .
Gd1 Gd13 Gd3 125.51(3) . .
O50 Gd14 O26W 93.5(6) . .
O50 Gd14 O84 117.4(4) . .
O26W Gd14 O84 145.8(6) . .
O50 Gd14 O41 72.7(4) . .
O26W Gd14 O41 127.9(6) . .
O84 Gd14 O41 78.4(4) . .
O50 Gd14 O85 67.2(4) . .
O26W Gd14 O85 144.3(7) . .
O84 Gd14 O85 52.6(4) . .
O41 Gd14 O85 76.5(4) . .
O50 Gd14 O49 76.3(4) . .
O26W Gd14 O49 70.7(7) . .
O84 Gd14 O49 128.0(5) . .
O41 Gd14 O49 57.3(4) . .
O85 Gd14 O49 127.7(4) . .
O50 Gd14 O52 143.3(4) . .
O26W Gd14 O52 99.1(7) . .
O84 Gd14 O52 65.4(4) . .
O41 Gd14 O52 72.5(4) . .
O85 Gd14 O52 114.5(4) . .
O49 Gd14 O52 75.7(4) . .
O50 Gd14 O37W 75.9(5) . .
O26W Gd14 O37W 67.9(8) . .
O84 Gd14 O37W 104.0(5) . .
O41 Gd14 O37W 145.3(5) . .
O85 Gd14 O37W 78.1(5) . .
O49 Gd14 O37W 127.8(5) . .
O52 Gd14 O37W 140.7(5) . .
O50 Gd14 O31W 142.4(5) . .
O26W Gd14 O31W 73.0(6) . .
O84 Gd14 O31W 73.4(5) . .
O41 Gd14 O31W 143.0(5) . .
O85 Gd14 O31W 103.6(5) . .
O49 Gd14 O31W 127.6(5) . .
O52 Gd14 O31W 74.2(5) . .
O37W Gd14 O31W 66.6(6) . .
O50 Gd14 C6 92.3(5) . .
O26W Gd14 C6 159.4(8) . .
O84 Gd14 C6 25.5(5) . .
O41 Gd14 C6 72.7(6) . .
O85 Gd14 C6 27.5(6) . .
O49 Gd14 C6 129.9(6) . .
O52 Gd14 C6 87.8(6) . .
O37W Gd14 C6 94.5(7) . .
O31W Gd14 C6 90.5(6) . .
O50 Gd14 Gd26 39.6(3) . .
O26W Gd14 Gd26 96.9(5) . .
O84 Gd14 Gd26 116.1(3) . .
O41 Gd14 Gd26 41.9(3) . .
O85 Gd14 Gd26 86.8(3) . .
O49 Gd14 Gd26 42.9(3) . .
O52 Gd14 Gd26 104.4(3) . .
O37W Gd14 Gd26 113.7(4) . .
O31W Gd14 Gd26 169.2(4) . .
C6 Gd14 Gd26 100.2(4) . .
O50 Gd14 Gd9 104.9(3) . .
O26W Gd14 Gd9 100.6(6) . .
O84 Gd14 Gd9 86.0(3) . .
O41 Gd14 Gd9 41.7(3) . .
O85 Gd14 Gd9 113.1(3) . .
O49 Gd14 Gd9 43.2(3) . .
O52 Gd14 Gd9 39.0(3) . .
O37W Gd14 Gd9 168.4(4) . .
O31W Gd14 Gd9 111.9(4) . .
C6 Gd14 Gd9 97.0(5) . .
Gd26 Gd14 Gd9 65.51(3) . .
O66 Gd15 O61 106.7(3) . .
O66 Gd15 O46 66.0(4) . .
O61 Gd15 O46 72.9(4) . .
O66 Gd15 O18 66.2(4) . .
O61 Gd15 O18 140.0(4) . .
O46 Gd15 O18 68.4(4) . .
O66 Gd15 O28 134.4(4) . .
O61 Gd15 O28 69.1(4) . .
O46 Gd15 O28 140.9(4) . .
O18 Gd15 O28 145.0(5) . .
O66 Gd15 O51 70.3(4) . .
O61 Gd15 O51 66.9(4) . .
O46 Gd15 O51 106.5(4) . .
O18 Gd15 O51 134.1(5) . .
O28 Gd15 O51 66.6(5) . .
O66 Gd15 O117 75.9(5) . .
O61 Gd15 O117 136.1(4) . .
O46 Gd15 O117 138.6(5) . .
O18 Gd15 O117 82.3(5) . .
O28 Gd15 O117 78.4(5) . .
O51 Gd15 O117 73.5(5) . .
O66 Gd15 O126 138.3(5) . .
O61 Gd15 O126 73.6(4) . .
O46 Gd15 O126 74.9(5) . .
O18 Gd15 O126 86.8(5) . .
O28 Gd15 O126 85.7(5) . .
O51 Gd15 O126 137.6(5) . .
O117 Gd15 O126 133.6(5) . .
O66 Gd15 O53W 127.5(4) . .
O61 Gd15 O53W 125.9(5) . .
O46 Gd15 O53W 126.9(4) . .
O18 Gd15 O53W 73.5(5) . .
O28 Gd15 O53W 72.1(5) . .
O51 Gd15 O53W 126.7(5) . .
O117 Gd15 O53W 66.4(5) . .
O126 Gd15 O53W 67.2(5) . .
O66 Gd15 Ni3 129.3(2) . .
O61 Gd15 Ni3 32.5(3) . .
O46 Gd15 Ni3 104.1(3) . .
O18 Gd15 Ni3 159.9(3) . .
O28 Gd15 Ni3 37.0(3) . .
O51 Gd15 Ni3 65.4(3) . .
O117 Gd15 Ni3 112.4(4) . .
O126 Gd15 Ni3 73.1(4) . .
O53W Gd15 Ni3 99.1(4) . .
O66 Gd15 Gd26 36.8(2) . .
O61 Gd15 Gd26 77.4(3) . .
O46 Gd15 Gd26 34.1(3) . .
O18 Gd15 Gd26 76.3(3) . .
O28 Gd15 Gd26 138.2(3) . .
O51 Gd15 Gd26 77.8(3) . .
O117 Gd15 Gd26 112.4(4) . .
O126 Gd15 Gd26 108.5(4) . .
O53W Gd15 Gd26 149.7(4) . .
Ni3 Gd15 Gd26 108.37(7) . .
O66 Gd15 Gd9 77.2(2) . .
O61 Gd15 Gd9 35.1(2) . .
O46 Gd15 Gd9 77.0(2) . .
O18 Gd15 Gd9 137.1(3) . .
O28 Gd15 Gd9 77.4(3) . .
O51 Gd15 Gd9 37.0(3) . .
O117 Gd15 Gd9 110.3(4) . .
O126 Gd15 Gd9 108.2(3) . .
O53W Gd15 Gd9 149.3(4) . .
Ni3 Gd15 Gd9 52.51(7) . .
Gd26 Gd15 Gd9 60.88(3) . .
O95 Gd16 O63 83.2(4) . .
O95 Gd16 O48 143.0(4) . .
O63 Gd16 O48 73.8(4) . .
O95 Gd16 O148 89.5(4) . .
O63 Gd16 O148 144.3(4) . .
O48 Gd16 O148 92.6(4) . .
O95 Gd16 O96 99.5(4) . .
O63 Gd16 O96 76.7(4) . .
O48 Gd16 O96 102.8(3) . .
O148 Gd16 O96 139.0(4) . .
O95 Gd16 O64W 139.4(5) . .
O63 Gd16 O64W 130.6(4) . .
O48 Gd16 O64W 76.0(4) . .
O148 Gd16 O64W 74.3(4) . .
O96 Gd16 O64W 73.0(4) . .
O95 Gd16 O57 66.9(4) . .
O63 Gd16 O57 128.1(4) . .
O48 Gd16 O57 149.5(4) . .
O148 Gd16 O57 79.2(4) . .
O96 Gd16 O57 68.3(4) . .
O64W Gd16 O57 73.5(4) . .
O95 Gd16 O56 73.4(4) . .
O63 Gd16 O56 69.2(4) . .
O48 Gd16 O56 71.5(3) . .
O148 Gd16 O56 75.2(4) . .
O96 Gd16 O56 145.7(4) . .
O64W Gd16 O56 133.8(4) . .
O57 Gd16 O56 132.4(4) . .
O95 Gd16 Gd22 119.7(3) . .
O63 Gd16 Gd22 37.8(2) . .
O48 Gd16 Gd22 37.9(3) . .
O148 Gd16 Gd22 128.1(3) . .
O96 Gd16 Gd22 81.3(3) . .
O64W Gd16 Gd22 99.0(3) . .
O57 Gd16 Gd22 149.5(3) . .
O56 Gd16 Gd22 74.2(3) . .
O95 Gd16 Gd21 112.6(3) . .
O63 Gd16 Gd21 80.7(2) . .
O48 Gd16 Gd21 36.1(2) . .
O148 Gd16 Gd21 70.0(3) . .
O96 Gd16 Gd21 137.8(3) . .
O64W Gd16 Gd21 96.7(3) . .
O57 Gd16 Gd21 149.2(3) . .
O56 Gd16 Gd21 39.8(2) . .
Gd22 Gd16 Gd21 59.57(3) . .
O95 Gd16 Gd2 68.6(3) . .
O63 Gd16 Gd2 35.5(2) . .
O48 Gd16 Gd2 76.0(3) . .
O148 Gd16 Gd2 109.8(3) . .
O96 Gd16 Gd2 110.8(3) . .
O64W Gd16 Gd2 151.8(3) . .
O57 Gd16 Gd2 134.5(3) . .
O56 Gd16 Gd2 35.0(3) . .
Gd22 Gd16 Gd2 55.81(2) . .
Gd21 Gd16 Gd2 61.06(2) . .
O95 Gd16 Gd23 77.8(3) . .
O63 Gd16 Gd23 101.4(2) . .
O48 Gd16 Gd23 134.5(2) . .
O148 Gd16 Gd23 111.1(3) . .
O96 Gd16 Gd23 35.4(3) . .
O64W Gd16 Gd23 74.1(3) . .
O57 Gd16 Gd23 33.4(3) . .
O56 Gd16 Gd23 150.4(2) . .
Gd22 Gd16 Gd23 116.26(3) . .
Gd21 Gd16 Gd23 169.63(3) . .
Gd2 Gd16 Gd23 125.85(3) . .
O60 Gd17 O26 139.9(5) . .
O60 Gd17 O13 72.0(5) . .
O26 Gd17 O13 145.8(5) . .
O60 Gd17 O12 76.4(6) . .
O26 Gd17 O12 119.9(5) . .
O13 Gd17 O12 71.5(5) . .
O60 Gd17 O53 78.7(5) . .
O26 Gd17 O53 74.1(4) . .
O13 Gd17 O53 111.1(4) . .
O12 Gd17 O53 152.6(5) . .
O60 Gd17 O72 79.2(5) . .
O26 Gd17 O72 70.0(4) . .
O13 Gd17 O72 142.3(5) . .
O12 Gd17 O72 78.6(5) . .
O53 Gd17 O72 85.7(4) . .
O60 Gd17 O27 110.1(5) . .
O26 Gd17 O27 78.9(4) . .
O13 Gd17 O27 76.9(5) . .
O12 Gd17 O27 143.9(5) . .
O53 Gd17 O27 57.3(4) . .
O72 Gd17 O27 137.2(4) . .
O60 Gd17 O60W 143.1(7) . .
O26 Gd17 O60W 74.6(6) . .
O13 Gd17 O60W 79.5(6) . .
O12 Gd17 O60W 72.7(7) . .
O53 Gd17 O60W 134.6(6) . .
O72 Gd17 O60W 113.1(5) . .
O27 Gd17 O60W 84.9(6) . .
O60 Gd17 Ni2 39.5(4) . .
O26 Gd17 Ni2 136.6(3) . .
O13 Gd17 Ni2 73.6(4) . .
O12 Gd17 Ni2 38.1(4) . .
O53 Gd17 Ni2 115.1(3) . .
O72 Gd17 Ni2 68.7(3) . .
O27 Gd17 Ni2 143.3(3) . .
O60W Gd17 Ni2 110.3(6) . .
O60 Gd17 Gd10 120.6(4) . .
O26 Gd17 Gd10 41.7(3) . .
O13 Gd17 Gd10 120.0(4) . .
O12 Gd17 Gd10 160.9(4) . .
O53 Gd17 Gd10 42.0(3) . .
O72 Gd17 Gd10 95.3(3) . .
O27 Gd17 Gd10 43.2(3) . .
O60W Gd17 Gd10 93.6(6) . .
Ni2 Gd17 Gd10 154.82(9) . .
O60 Gd17 Gd20 77.7(4) . .
O26 Gd17 Gd20 137.6(3) . .
O13 Gd17 Gd20 38.0(4) . .
O12 Gd17 Gd20 34.8(4) . .
O53 Gd17 Gd20 146.3(3) . .
O72 Gd17 Gd20 112.8(3) . .
O27 Gd17 Gd20 110.0(3) . .
O60W Gd17 Gd20 65.4(5) . .
Ni2 Gd17 Gd20 53.98(8) . .
Gd10 Gd17 Gd20 149.59(6) . .
O60 Gd17 Gd29 36.6(4) . .
O26 Gd17 Gd29 157.9(3) . .
O13 Gd17 Gd29 38.7(4) . .
O12 Gd17 Gd29 82.0(4) . .
O53 Gd17 Gd29 84.8(3) . .
O72 Gd17 Gd29 115.6(3) . .
O27 Gd17 Gd29 84.3(3) . .
O60W Gd17 Gd29 118.1(4) . .
Ni2 Gd17 Gd29 59.01(8) . .
Gd10 Gd17 Gd29 116.75(4) . .
Gd20 Gd17 Gd29 62.01(4) . .
O34 Gd18 O9 73.9(5) . .
O34 Gd18 O70 74.8(5) . .
O9 Gd18 O70 142.4(4) . .
O34 Gd18 O69 95.4(5) . .
O9 Gd18 O69 149.6(5) . .
O70 Gd18 O69 53.8(4) . .
O34 Gd18 O105 145.0(5) . .
O9 Gd18 O105 120.6(5) . .
O70 Gd18 O105 77.2(5) . .
O69 Gd18 O105 84.6(5) . .
O34 Gd18 O50W 72.1(5) . .
O9 Gd18 O50W 79.4(5) . .
O70 Gd18 O50W 110.0(5) . .
O69 Gd18 O50W 70.2(5) . .
O105 Gd18 O50W 138.4(5) . .
O34 Gd18 O61W 142.0(5) . .
O9 Gd18 O61W 91.0(6) . .
O70 Gd18 O61W 126.6(5) . .
O69 Gd18 O61W 80.1(6) . .
O105 Gd18 O61W 72.6(5) . .
O50W Gd18 O61W 70.9(5) . .
O34 Gd18 O24 68.3(4) . .
O9 Gd18 O24 78.3(5) . .
O70 Gd18 O24 71.0(4) . .
O69 Gd18 O24 124.8(5) . .
O105 Gd18 O24 83.1(4) . .
O50W Gd18 O24 138.5(5) . .
O61W Gd18 O24 143.6(5) . .
O34 Gd18 O106 129.6(5) . .
O9 Gd18 O106 69.6(5) . .
O70 Gd18 O106 117.8(4) . .
O69 Gd18 O106 132.7(5) . .
O105 Gd18 O106 50.9(5) . .
O50W Gd18 O106 130.9(5) . .
O61W Gd18 O106 72.5(5) . .
O24 Gd18 O106 71.1(5) . .
O34 Gd18 C15 144.1(5) . .
O9 Gd18 C15 93.1(5) . .
O70 Gd18 C15 100.1(5) . .
O69 Gd18 C15 110.4(5) . .
O105 Gd18 C15 27.5(5) . .
O50W Gd18 C15 139.4(5) . .
O61W Gd18 C15 69.4(5) . .
O24 Gd18 C15 76.4(5) . .
O106 Gd18 C15 23.5(5) . .
O34 Gd18 C1 83.2(5) . .
O9 Gd18 C1 156.9(5) . .
O70 Gd18 C1 25.0(4) . .
O69 Gd18 C1 28.8(5) . .
O105 Gd18 C1 80.2(5) . .
O50W Gd18 C1 91.1(6) . .
O61W Gd18 C1 105.8(6) . .
O24 Gd18 C1 96.0(5) . .
O106 Gd18 C1 130.0(5) . .
C15 Gd18 C1 107.4(5) . .
O34 Gd18 Gd8 39.2(3) . .
O9 Gd18 Gd8 96.6(3) . .
O70 Gd18 Gd8 45.8(3) . .
O69 Gd18 Gd8 91.7(4) . .
O105 Gd18 Gd8 105.8(4) . .
O50W Gd18 Gd8 107.4(4) . .
O61W Gd18 Gd8 171.7(5) . .
O24 Gd18 Gd8 42.2(3) . .
O106 Gd18 Gd8 113.1(3) . .
C15 Gd18 Gd8 113.1(4) . .
C1 Gd18 Gd8 66.0(4) . .
O136 Gd19 O39 71.8(5) . .
O136 Gd19 O45 144.4(5) . .
O39 Gd19 O45 140.3(4) . .
O136 Gd19 O68 72.2(5) . .
O39 Gd19 O68 119.5(5) . .
O45 Gd19 O68 76.2(5) . .
O136 Gd19 O14 84.7(6) . .
O39 Gd19 O14 149.3(5) . .
O45 Gd19 O14 68.9(5) . .
O68 Gd19 O14 68.9(5) . .
O136 Gd19 O53 133.7(5) . .
O39 Gd19 O53 74.0(4) . .
O45 Gd19 O53 79.9(4) . .
O68 Gd19 O53 153.7(4) . .
O14 Gd19 O53 112.1(5) . .
O136 Gd19 O27 85.0(5) . .
O39 Gd19 O27 77.6(5) . .
O45 Gd19 O27 112.5(5) . .
O68 Gd19 O27 143.2(4) . .
O14 Gd19 O27 80.9(5) . .
O53 Gd19 O27 57.7(4) . .
O136 Gd19 O88 109.9(5) . .
O39 Gd19 O88 71.0(4) . .
O45 Gd19 O88 78.2(5) . .
O68 Gd19 O88 77.8(4) . .
O14 Gd19 O88 137.5(5) . .
O53 Gd19 O88 86.9(4) . .
O27 Gd19 O88 138.1(4) . .
O136 Gd19 Ni1 111.9(4) . .
O39 Gd19 Ni1 137.1(3) . .
O45 Gd19 Ni1 37.4(3) . .
O68 Gd19 Ni1 39.9(3) . .
O14 Gd19 Ni1 69.8(4) . .
O53 Gd19 Ni1 114.4(3) . .
O27 Gd19 Ni1 144.0(4) . .
O88 Gd19 Ni1 67.7(3) . .
O136 Gd19 Gd10 92.2(4) . .
O39 Gd19 Gd10 40.9(3) . .
O45 Gd19 Gd10 122.0(3) . .
O68 Gd19 Gd10 159.6(4) . .
O14 Gd19 Gd10 124.0(4) . .
O53 Gd19 Gd10 42.1(3) . .
O27 Gd19 Gd10 43.2(3) . .
O88 Gd19 Gd10 96.0(3) . .
Ni1 Gd19 Gd10 154.10(7) . .
O136 Gd19 Gd29 121.2(4) . .
O39 Gd19 Gd29 157.7(3) . .
O45 Gd19 Gd29 37.3(3) . .
O68 Gd19 Gd29 82.7(4) . .
O14 Gd19 Gd29 36.6(4) . .
O53 Gd19 Gd29 84.8(3) . .
O27 Gd19 Gd29 85.2(4) . .
O88 Gd19 Gd29 115.4(3) . .
Ni1 Gd19 Gd29 58.72(7) . .
Gd10 Gd19 Gd29 117.17(4) . .
O136 Gd19 Gd40 68.6(4) . .
O39 Gd19 Gd40 138.7(3) . .
O45 Gd19 Gd40 76.2(3) . .
O68 Gd19 Gd40 35.3(3) . .
O14 Gd19 Gd40 35.0(4) . .
O53 Gd19 Gd40 145.2(3) . .
O27 Gd19 Gd40 109.7(3) . .
O88 Gd19 Gd40 112.1(3) . .
Ni1 Gd19 Gd40 54.25(6) . .
Gd10 Gd19 Gd40 149.86(5) . .
Gd29 Gd19 Gd40 60.94(3) . .
O113 Gd20 O12 176.6(11) . .
O113 Gd20 O31 98.3(11) . .
O12 Gd20 O31 78.3(5) . .
O113 Gd20 O111 98.9(13) . .
O12 Gd20 O111 80.9(6) . .
O31 Gd20 O111 88.6(6) . .
O113 Gd20 O115 113.4(12) . 2_646
O12 Gd20 O115 70.0(7) . 2_646
O31 Gd20 O115 148.2(7) . 2_646
O111 Gd20 O115 88.9(8) . 2_646
O113 Gd20 O13 107.7(12) . .
O12 Gd20 O13 71.6(6) . .
O31 Gd20 O13 71.6(6) . .
O111 Gd20 O13 148.6(6) . .
O115 Gd20 O13 95.4(8) 2_646 .
O113 Gd20 O52W 56.7(13) . .
O12 Gd20 O52W 125.9(8) . .
O31 Gd20 O52W 132.8(7) . .
O111 Gd20 O52W 130.8(8) . .
O115 Gd20 O52W 68.8(9) 2_646 .
O13 Gd20 O52W 79.0(7) . .
O113 Gd20 Ni2 138.8(10) . .
O12 Gd20 Ni2 37.8(4) . .
O31 Gd20 Ni2 41.4(3) . .
O111 Gd20 Ni2 76.3(4) . .
O115 Gd20 Ni2 107.5(6) 2_646 .
O13 Gd20 Ni2 72.8(4) . .
O52W Gd20 Ni2 151.1(7) . .
O113 Gd20 Gd17 143.7(12) . .
O12 Gd20 Gd17 36.2(5) . .
O31 Gd20 Gd17 78.6(4) . .
O111 Gd20 Gd17 117.1(4) . .
O115 Gd20 Gd17 74.5(7) 2_646 .
O13 Gd20 Gd17 36.6(3) . .
O52W Gd20 Gd17 98.9(7) . .
Ni2 Gd20 Gd17 53.94(9) . .
O113 Gd20 Gd29 97.0(10) . .
O12 Gd20 Gd29 80.5(4) . .
O31 Gd20 Gd29 36.5(4) . .
O111 Gd20 Gd29 124.6(4) . .
O115 Gd20 Gd29 131.0(7) 2_646 .
O13 Gd20 Gd29 37.1(4) . .
O52W Gd20 Gd29 101.9(6) . .
Ni2 Gd20 Gd29 57.75(8) . .
Gd17 Gd20 Gd29 59.20(3) . .
O149 Gd21 O85 88.6(5) . .
O149 Gd21 O47 144.3(4) . .
O85 Gd21 O47 83.0(4) . .
O149 Gd21 O48 93.4(4) . .
O85 Gd21 O48 142.3(4) . .
O47 Gd21 O48 73.7(4) . .
O149 Gd21 O80 138.2(4) . .
O85 Gd21 O80 100.1(4) . .
O47 Gd21 O80 77.5(4) . .
O48 Gd21 O80 103.1(4) . .
O149 Gd21 O65W 73.6(5) . .
O85 Gd21 O65W 142.1(4) . .
O47 Gd21 O65W 130.2(4) . .
O48 Gd21 O65W 73.4(4) . .
O80 Gd21 O65W 74.9(5) . .
O149 Gd21 O56 75.9(4) . .
O85 Gd21 O56 72.4(4) . .
O47 Gd21 O56 68.5(4) . .
O48 Gd21 O56 71.7(3) . .
O80 Gd21 O56 145.7(4) . .
O65W Gd21 O56 131.4(4) . .
O149 Gd21 O50 79.8(4) . .
O85 Gd21 O50 66.7(4) . .
O47 Gd21 O50 126.8(4) . .
O48 Gd21 O50 150.5(4) . .
O80 Gd21 O50 66.9(4) . .
O65W Gd21 O50 77.2(4) . .
O56 Gd21 O50 132.5(3) . .
O149 Gd21 Gd22 128.9(3) . .
O85 Gd21 Gd22 119.6(3) . .
O47 Gd21 Gd22 37.9(3) . .
O48 Gd21 Gd22 37.8(3) . .
O80 Gd21 Gd22 81.7(3) . .
O65W Gd21 Gd22 97.2(3) . .
O56 Gd21 Gd22 74.2(2) . .
O50 Gd21 Gd22 148.5(3) . .
O149 Gd21 Gd16 70.9(3) . .
O85 Gd21 Gd16 111.7(3) . .
O47 Gd21 Gd16 80.2(3) . .
O48 Gd21 Gd16 36.2(2) . .
O80 Gd21 Gd16 138.2(3) . .
O65W Gd21 Gd16 94.0(3) . .
O56 Gd21 Gd16 39.9(3) . .
O50 Gd21 Gd16 150.7(3) . .
Gd22 Gd21 Gd16 59.53(3) . .
O149 Gd21 Gd2 110.2(3) . .
O85 Gd21 Gd2 68.3(3) . .
O47 Gd21 Gd2 34.9(3) . .
O48 Gd21 Gd2 75.8(2) . .
O80 Gd21 Gd2 111.0(3) . .
O65W Gd21 Gd2 149.1(3) . .
O56 Gd21 Gd2 34.8(3) . .
O50 Gd21 Gd2 133.6(3) . .
Gd22 Gd21 Gd2 55.71(2) . .
Gd16 Gd21 Gd2 60.78(2) . .
O149 Gd21 Gd26 110.2(3) . .
O85 Gd21 Gd26 78.3(3) . .
O47 Gd21 Gd26 102.0(3) . .
O48 Gd21 Gd26 134.7(2) . .
O80 Gd21 Gd26 35.2(3) . .
O65W Gd21 Gd26 77.1(3) . .
O56 Gd21 Gd26 150.0(3) . .
O50 Gd21 Gd26 32.0(3) . .
Gd22 Gd21 Gd26 116.49(3) . .
Gd16 Gd21 Gd26 169.98(3) . .
Gd2 Gd21 Gd26 125.93(4) . .
O23 Gd22 O2 75.5(5) . .
O23 Gd22 O63 143.0(4) . .
O2 Gd22 O63 91.7(4) . .
O23 Gd22 O48 137.9(4) . .
O2 Gd22 O48 138.2(5) . .
O63 Gd22 O48 72.8(3) . .
O23 Gd22 O47 91.2(4) . .
O2 Gd22 O47 143.7(5) . .
O63 Gd22 O47 78.8(4) . .
O48 Gd22 O47 72.4(4) . .
O23 Gd22 O33 68.3(4) . .
O2 Gd22 O33 67.2(4) . .
O63 Gd22 O33 138.3(4) . .
O48 Gd22 O33 98.8(4) . .
O47 Gd22 O33 138.9(4) . .
O23 Gd22 O79 68.2(4) . .
O2 Gd22 O79 130.4(4) . .
O63 Gd22 O79 137.2(4) . .
O48 Gd22 O79 69.8(4) . .
O47 Gd22 O79 70.7(4) . .
O33 Gd22 O79 68.6(4) . .
O23 Gd22 O97 132.1(4) . .
O2 Gd22 O97 68.8(5) . .
O63 Gd22 O97 70.0(4) . .
O48 Gd22 O97 69.4(4) . .
O47 Gd22 O97 136.1(4) . .
O33 Gd22 O97 69.0(4) . .
O79 Gd22 O97 113.9(4) . .
O23 Gd22 O90 75.0(4) . .
O2 Gd22 O90 75.6(4) . .
O63 Gd22 O90 68.2(4) . .
O48 Gd22 O90 128.6(3) . .
O47 Gd22 O90 68.3(4) . .
O33 Gd22 O90 132.6(4) . .
O79 Gd22 O90 123.1(4) . .
O97 Gd22 O90 123.0(4) . .
O23 Gd22 Gd2 110.7(3) . .
O2 Gd22 Gd2 111.6(3) . .
O63 Gd22 Gd2 42.0(3) . .
O48 Gd22 Gd2 82.6(2) . .
O47 Gd22 Gd2 41.7(3) . .
O33 Gd22 Gd2 178.6(3) . .
O79 Gd22 Gd2 112.1(3) . .
O97 Gd22 Gd2 111.5(3) . .
O90 Gd22 Gd2 46.0(3) . .
O23 Gd22 Gd35 37.8(3) . .
O2 Gd22 Gd35 90.2(4) . .
O63 Gd22 Gd35 178.1(2) . .
O48 Gd22 Gd35 105.7(2) . .
O47 Gd22 Gd35 99.7(3) . .
O33 Gd22 Gd35 42.7(3) . .
O79 Gd22 Gd35 41.0(3) . .
O97 Gd22 Gd35 110.8(3) . .
O90 Gd22 Gd35 112.3(3) . .
Gd2 Gd22 Gd35 137.06(4) . .
O23 Gd22 Gd32 90.8(3) . .
O2 Gd22 Gd32 37.2(4) . .
O63 Gd22 Gd32 99.7(2) . .
O48 Gd22 Gd32 106.0(2) . .
O47 Gd22 Gd32 178.0(3) . .
O33 Gd22 Gd32 42.2(3) . .
O79 Gd22 Gd32 110.0(3) . .
O97 Gd22 Gd32 41.9(3) . .
O90 Gd22 Gd32 112.3(3) . .
Gd2 Gd22 Gd32 137.31(4) . .
Gd35 Gd22 Gd32 81.86(3) . .
O57 Gd23 O162 70.9(5) . .
O57 Gd23 O19 122.0(4) . .
O162 Gd23 O19 77.4(5) . .
O57 Gd23 O59 75.6(4) . .
O162 Gd23 O59 132.5(4) . .
O19 Gd23 O59 150.1(4) . .
O57 Gd23 O37 145.1(4) . .
O162 Gd23 O37 81.5(5) . .
O19 Gd23 O37 69.7(4) . .
O59 Gd23 O37 110.9(4) . .
O57 Gd23 O55 142.9(4) . .
O162 Gd23 O55 143.6(4) . .
O19 Gd23 O55 71.6(4) . .
O59 Gd23 O55 80.5(4) . .
O37 Gd23 O55 70.4(4) . .
O57 Gd23 O96 70.1(4) . .
O162 Gd23 O96 110.9(4) . .
O19 Gd23 O96 78.2(4) . .
O59 Gd23 O96 87.4(4) . .
O37 Gd23 O96 142.2(4) . .
O55 Gd23 O96 81.0(4) . .
O57 Gd23 O38 77.6(4) . .
O162 Gd23 O38 82.3(4) . .
O19 Gd23 O38 143.7(4) . .
O59 Gd23 O38 58.0(4) . .
O37 Gd23 O38 77.8(4) . .
O55 Gd23 O38 112.6(4) . .
O96 Gd23 O38 137.6(4) . .
O57 Gd23 Ni5 137.5(3) . .
O162 Gd23 Ni5 114.5(3) . .
O19 Gd23 Ni5 37.3(3) . .
O59 Gd23 Ni5 113.0(2) . .
O37 Gd23 Ni5 73.5(3) . .
O55 Gd23 Ni5 35.9(3) . .
O96 Gd23 Ni5 68.9(3) . .
O38 Gd23 Ni5 143.6(3) . .
O57 Gd23 Gd4 41.7(2) . .
O162 Gd23 Gd4 91.0(3) . .
O19 Gd23 Gd4 163.4(3) . .
O59 Gd23 Gd4 42.5(2) . .
O37 Gd23 Gd4 120.8(3) . .
O55 Gd23 Gd4 122.9(3) . .
O96 Gd23 Gd4 95.3(2) . .
O38 Gd23 Gd4 43.0(3) . .
Ni5 Gd23 Gd4 153.19(7) . .
O57 Gd23 Gd30 157.9(3) . .
O162 Gd23 Gd30 120.7(3) . .
O19 Gd23 Gd30 79.9(3) . .
O59 Gd23 Gd30 83.6(2) . .
O37 Gd23 Gd30 39.3(3) . .
O55 Gd23 Gd30 35.7(3) . .
O96 Gd23 Gd30 116.7(3) . .
O38 Gd23 Gd30 85.3(3) . .
Ni5 Gd23 Gd30 58.29(5) . .
Gd4 Gd23 Gd30 116.53(3) . .
O57 Gd23 Gd34 137.6(3) . .
O162 Gd23 Gd34 69.1(3) . .
O19 Gd23 Gd34 34.3(3) . .
O59 Gd23 Gd34 144.8(2) . .
O37 Gd23 Gd34 37.0(3) . .
O55 Gd23 Gd34 74.6(3) . .
O96 Gd23 Gd34 112.3(2) . .
O38 Gd23 Gd34 110.0(3) . .
Ni5 Gd23 Gd34 54.63(6) . .
Gd4 Gd23 Gd34 150.14(4) . .
Gd30 Gd23 Gd34 61.65(3) . .
O20 Gd24 O6 73.5(5) . .
O20 Gd24 O73 69.9(5) . .
O6 Gd24 O73 137.3(5) . .
O20 Gd24 O29W 75.2(5) . .
O6 Gd24 O29W 79.3(5) . .
O73 Gd24 O29W 110.9(6) . .
O20 Gd24 O107 128.8(5) . .
O6 Gd24 O107 69.4(5) . .
O73 Gd24 O107 120.1(6) . .
O29W Gd24 O107 128.4(6) . .
O20 Gd24 O24 66.8(4) . .
O6 Gd24 O24 76.8(4) . .
O73 Gd24 O24 69.3(5) . .
O29W Gd24 O24 139.3(5) . .
O107 Gd24 O24 71.4(5) . .
O20 Gd24 O3W 145.2(6) . .
O6 Gd24 O3W 94.3(6) . .
O73 Gd24 O3W 128.4(6) . .
O29W Gd24 O3W 70.5(6) . .
O107 Gd24 O3W 72.1(6) . .
O24 Gd24 O3W 143.2(6) . .
O20 Gd24 O108 141.3(6) . .
O6 Gd24 O108 122.7(6) . .
O73 Gd24 O108 78.0(6) . .
O29W Gd24 O108 138.4(6) . .
O107 Gd24 O108 53.4(6) . .
O24 Gd24 O108 82.2(5) . .
O3W Gd24 O108 72.8(6) . .
O20 Gd24 O74 95.8(5) . .
O6 Gd24 O74 153.9(5) . .
O73 Gd24 O74 52.6(5) . .
O29W Gd24 O74 75.0(5) . .
O107 Gd24 O74 131.5(5) . .
O24 Gd24 O74 121.5(5) . .
O3W Gd24 O74 81.0(6) . .
O108 Gd24 O74 80.6(6) . .
O20 Gd24 C18 141.1(5) . .
O6 Gd24 C18 94.2(6) . .
O73 Gd24 C18 100.7(6) . .
O29W Gd24 C18 139.9(6) . .
O107 Gd24 C18 24.9(6) . .
O24 Gd24 C18 74.5(5) . .
O3W Gd24 C18 70.6(6) . .
O108 Gd24 C18 28.5(6) . .
O74 Gd24 C18 108.1(6) . .
O20 Gd24 C2 82.3(6) . .
O6 Gd24 C2 155.7(6) . .
O73 Gd24 C2 25.7(5) . .
O29W Gd24 C2 93.8(6) . .
O107 Gd24 C2 129.9(6) . .
O24 Gd24 C2 94.7(6) . .
O3W Gd24 C2 105.4(7) . .
O108 Gd24 C2 77.6(7) . .
O74 Gd24 C2 26.9(5) . .
C18 Gd24 C2 105.6(7) . .
O20 Gd24 Gd8 38.0(3) . .
O6 Gd24 Gd8 95.4(3) . .
O73 Gd24 Gd8 41.9(4) . .
O29W Gd24 Gd8 109.5(4) . .
O107 Gd24 Gd8 113.2(4) . .
O24 Gd24 Gd8 42.1(3) . .
O3W Gd24 Gd8 170.1(5) . .
O108 Gd24 Gd8 103.3(5) . .
O74 Gd24 Gd8 89.4(4) . .
C18 Gd24 Gd8 110.5(5) . .
C2 Gd24 Gd8 64.7(5) . .
O165 Gd25 O21 81.5(5) . .
O165 Gd25 O160 111.0(6) . .
O21 Gd25 O160 148.7(5) . .
O165 Gd25 O7 140.2(6) . .
O21 Gd25 O7 69.2(5) . .
O160 Gd25 O7 84.7(5) . .
O165 Gd25 O11 77.5(5) . .
O21 Gd25 O11 74.2(5) . .
O160 Gd25 O11 80.6(5) . .
O7 Gd25 O11 69.1(4) . .
O165 Gd25 O42W 141.2(6) . .
O21 Gd25 O42W 107.8(5) . .
O160 Gd25 O42W 80.8(6) . .
O7 Gd25 O42W 75.5(5) . .
O11 Gd25 O42W 141.2(5) . .
O165 Gd25 O41W 74.9(6) . .
O21 Gd25 O41W 141.6(5) . .
O160 Gd25 O41W 69.3(6) . .
O7 Gd25 O41W 143.6(5) . .
O11 Gd25 O41W 127.6(5) . .
O42W Gd25 O41W 75.5(6) . .
O165 Gd25 O43W 77.5(6) . .
O21 Gd25 O43W 72.8(6) . .
O160 Gd25 O43W 136.7(6) . .
O7 Gd25 O43W 116.5(5) . .
O11 Gd25 O43W 141.0(5) . .
O42W Gd25 O43W 70.2(6) . .
O41W Gd25 O43W 72.7(6) . .
O165 Gd25 Ni6 66.2(5) . .
O21 Gd25 Ni6 38.3(4) . .
O160 Gd25 Ni6 119.1(4) . .
O7 Gd25 Ni6 74.2(3) . .
O11 Gd25 Ni6 38.5(3) . .
O42W Gd25 Ni6 141.5(4) . .
O41W Gd25 Ni6 140.7(4) . .
O43W Gd25 Ni6 103.4(5) . .
O165 Gd25 Gd3 112.3(4) . .
O21 Gd25 Gd3 75.7(3) . .
O160 Gd25 Gd3 73.1(4) . .
O7 Gd25 Gd3 35.5(3) . .
O11 Gd25 Gd3 35.1(3) . .
O42W Gd25 Gd3 106.5(4) . .
O41W Gd25 Gd3 141.5(4) . .
O43W Gd25 Gd3 145.1(4) . .
Ni6 Gd25 Gd3 56.69(6) . .
O165 Gd25 Gd30 116.5(4) . .
O21 Gd25 Gd30 35.3(3) . .
O160 Gd25 Gd30 121.6(4) . .
O7 Gd25 Gd30 36.8(3) . .
O11 Gd25 Gd30 78.5(3) . .
O42W Gd25 Gd30 82.8(4) . .
O41W Gd25 Gd30 153.9(4) . .
O43W Gd25 Gd30 86.5(4) . .
Ni6 Gd25 Gd30 58.69(5) . .
Gd3 Gd25 Gd30 58.91(3) . .
O46 Gd26 O50 140.2(4) . .
O46 Gd26 O138 142.5(5) . .
O50 Gd26 O138 73.4(5) . .
O46 Gd26 O66 69.9(4) . .
O50 Gd26 O66 148.6(4) . .
O138 Gd26 O66 82.8(5) . .
O46 Gd26 O30 70.2(5) . .
O50 Gd26 O30 122.7(4) . .
O138 Gd26 O30 76.4(5) . .
O66 Gd26 O30 68.9(4) . .
O46 Gd26 O41 80.9(4) . .
O50 Gd26 O41 74.3(4) . .
O138 Gd26 O41 134.3(5) . .
O66 Gd26 O41 111.2(4) . .
O30 Gd26 O41 149.3(5) . .
O46 Gd26 O49 114.2(4) . .
O50 Gd26 O49 77.5(4) . .
O138 Gd26 O49 84.4(5) . .
O66 Gd26 O49 80.1(4) . .
O30 Gd26 O49 145.1(4) . .
O41 Gd26 O49 57.6(4) . .
O46 Gd26 O80 79.1(4) . .
O50 Gd26 O80 69.1(4) . .
O138 Gd26 O80 110.1(5) . .
O66 Gd26 O80 140.1(4) . .
O30 Gd26 O80 77.6(4) . .
O41 Gd26 O80 87.0(4) . .
O49 Gd26 O80 137.0(4) . .
O46 Gd26 Ni4 35.0(3) . .
O50 Gd26 Ni4 136.8(3) . .
O138 Gd26 Ni4 112.5(4) . .
O66 Gd26 Ni4 71.2(3) . .
O30 Gd26 Ni4 36.3(4) . .
O41 Gd26 Ni4 113.2(3) . .
O49 Gd26 Ni4 143.9(3) . .
O80 Gd26 Ni4 69.0(3) . .
O46 Gd26 Gd14 123.3(3) . .
O50 Gd26 Gd14 41.0(3) . .
O138 Gd26 Gd14 92.8(4) . .
O66 Gd26 Gd14 123.0(2) . .
O30 Gd26 Gd14 163.4(4) . .
O41 Gd26 Gd14 42.4(3) . .
O49 Gd26 Gd14 42.9(3) . .
O80 Gd26 Gd14 94.8(3) . .
Ni4 Gd26 Gd14 153.16(6) . .
O46 Gd26 Gd15 37.6(3) . .
O50 Gd26 Gd15 157.4(3) . .
O138 Gd26 Gd15 120.3(4) . .
O66 Gd26 Gd15 37.5(3) . .
O30 Gd26 Gd15 79.6(4) . .
O41 Gd26 Gd15 84.0(3) . .
O49 Gd26 Gd15 85.7(3) . .
O80 Gd26 Gd15 116.6(3) . .
Ni4 Gd26 Gd15 58.26(5) . .
Gd14 Gd26 Gd15 117.02(4) . .
O46 Gd26 Gd27 74.4(3) . .
O50 Gd26 Gd27 139.7(3) . .
O138 Gd26 Gd27 68.5(4) . .
O66 Gd26 Gd27 35.7(2) . .
O30 Gd26 Gd27 35.1(3) . .
O41 Gd26 Gd27 144.3(3) . .
O49 Gd26 Gd27 110.5(3) . .
O80 Gd26 Gd27 112.5(3) . .
Ni4 Gd26 Gd27 54.08(5) . .
Gd14 Gd26 Gd27 150.73(4) . .
Gd15 Gd26 Gd27 60.72(3) . .
O18 Gd27 O141 80.2(6) . .
O18 Gd27 O30 75.1(5) . .
O141 Gd27 O30 78.6(5) . .
O18 Gd27 O66 70.1(4) . .
O141 Gd27 O66 141.0(5) . .
O30 Gd27 O66 70.0(4) . .
O18 Gd27 O139 150.8(5) . .
O141 Gd27 O139 109.2(6) . .
O30 Gd27 O139 79.8(5) . .
O66 Gd27 O139 87.6(5) . .
O18 Gd27 O118 111.1(6) . .
O141 Gd27 O118 139.4(6) . .
O30 Gd27 O118 141.5(5) . .
O66 Gd27 O118 76.7(5) . .
O139 Gd27 O118 80.3(7) . .
O18 Gd27 O20W 73.7(6) . .
O141 Gd27 O20W 74.9(6) . .
O30 Gd27 O20W 141.8(6) . .
O66 Gd27 O20W 117.8(6) . .
O139 Gd27 O20W 135.0(6) . .
O118 Gd27 O20W 71.6(7) . .
O18 Gd27 O45W 141.0(5) . .
O141 Gd27 O45W 75.0(6) . .
O30 Gd27 O45W 127.2(5) . .
O66 Gd27 O45W 143.1(4) . .
O139 Gd27 O45W 67.4(5) . .
O118 Gd27 O45W 72.8(6) . .
O20W Gd27 O45W 71.0(6) . .
O18 Gd27 Ni4 39.3(3) . .
O141 Gd27 Ni4 68.3(4) . .
O30 Gd27 Ni4 37.3(4) . .
O66 Gd27 Ni4 72.7(2) . .
O139 Gd27 Ni4 117.1(4) . .
O118 Gd27 Ni4 143.6(5) . .
O20W Gd27 Ni4 106.2(5) . .
O45W Gd27 Ni4 142.4(4) . .
O18 Gd27 Gd26 77.5(3) . .
O141 Gd27 Gd26 114.4(4) . .
O30 Gd27 Gd26 36.2(3) . .
O66 Gd27 Gd26 35.8(3) . .
O139 Gd27 Gd26 73.4(4) . .
O118 Gd27 Gd26 106.2(4) . .
O20W Gd27 Gd26 147.7(5) . .
O45W Gd27 Gd26 140.4(4) . .
Ni4 Gd27 Gd26 55.80(5) . .
O18 Gd27 Gd15 36.4(3) . .
O141 Gd27 Gd15 116.3(5) . .
O30 Gd27 Gd15 79.0(4) . .
O66 Gd27 Gd15 36.3(3) . .
O139 Gd27 Gd15 124.0(4) . .
O118 Gd27 Gd15 85.5(5) . .
O20W Gd27 Gd15 88.6(5) . .
O45W Gd27 Gd15 153.8(4) . .
Ni4 Gd27 Gd15 58.12(5) . .
Gd26 Gd27 Gd15 59.24(3) . .
O28 Gd28 O51 73.0(5) . .
O28 Gd28 O110 82.3(6) . .
O51 Gd28 O110 142.7(6) . .
O28 Gd28 O116 89.1(6) . .
O51 Gd28 O116 126.1(6) . .
O110 Gd28 O116 79.8(8) . .
O28 Gd28 O4W 121.9(7) . .
O51 Gd28 O4W 76.4(7) . .
O110 Gd28 O4W 140.9(8) . .
O116 Gd28 O4W 71.3(9) . .
O28 Gd28 O25 78.1(4) . .
O51 Gd28 O25 70.9(5) . .
O110 Gd28 O25 77.1(6) . .
O116 Gd28 O25 154.8(7) . .
O4W Gd28 O25 133.8(7) . .
O28 Gd28 O114 151.5(8) . 2_656
O51 Gd28 O114 90.2(8) . 2_656
O110 Gd28 O114 99.3(9) . 2_656
O116 Gd28 O114 119.3(8) . 2_656
O4W Gd28 O114 73.8(9) . 2_656
O25 Gd28 O114 74.7(7) . 2_656
O28 Gd28 Ni3 41.7(3) . .
O51 Gd28 Ni3 72.9(3) . .
O110 Gd28 Ni3 70.1(5) . .
O116 Gd28 Ni3 123.6(5) . .
O4W Gd28 Ni3 148.7(6) . .
O25 Gd28 Ni3 37.3(3) . .
O114 Gd28 Ni3 112.0(7) 2_656 .
O28 Gd28 Gd9 78.9(4) . .
O51 Gd28 Gd9 35.2(3) . .
O110 Gd28 Gd9 113.5(5) . .
O116 Gd28 Gd9 160.2(5) . .
O4W Gd28 Gd9 101.8(7) . .
O25 Gd28 Gd9 36.8(3) . .
O114 Gd28 Gd9 74.4(7) 2_656 .
Ni3 Gd28 Gd9 54.12(8) . .
O28 Gd28 Gd15 37.0(4) . .
O51 Gd28 Gd15 38.3(3) . .
O110 Gd28 Gd15 118.6(5) . .
O116 Gd28 Gd15 101.9(5) . .
O4W Gd28 Gd15 93.2(6) . .
O25 Gd28 Gd15 80.8(3) . .
O114 Gd28 Gd15 128.3(8) 2_656 .
Ni3 Gd28 Gd15 58.33(7) . .
Gd9 Gd28 Gd15 59.25(3) . .
O14 Gd29 O45 68.3(5) . .
O14 Gd29 O60 105.1(6) . .
O45 Gd29 O60 67.8(5) . .
O14 Gd29 O119 75.6(7) . .
O45 Gd29 O119 139.7(6) . .
O60 Gd29 O119 141.7(6) . .
O14 Gd29 O67 65.5(5) . .
O45 Gd29 O67 68.6(5) . .
O60 Gd29 O67 135.6(5) . .
O119 Gd29 O67 80.5(6) . .
O14 Gd29 O54W 125.3(6) . .
O45 Gd29 O54W 131.7(5) . .
O60 Gd29 O54W 129.5(6) . .
O119 Gd29 O54W 59.6(7) . .
O67 Gd29 O54W 76.9(6) . .
O14 Gd29 O13 69.5(5) . .
O45 Gd29 O13 105.0(5) . .
O60 Gd29 O13 67.4(5) . .
O119 Gd29 O13 77.7(6) . .
O67 Gd29 O13 133.5(5) . .
O54W Gd29 O13 123.3(6) . .
O14 Gd29 O31 134.7(5) . .
O45 Gd29 O31 138.0(4) . .
O60 Gd29 O31 71.6(5) . .
O119 Gd29 O31 81.1(6) . .
O67 Gd29 O31 146.8(5) . .
O54W Gd29 O31 70.1(6) . .
O13 Gd29 O31 67.8(5) . .
O14 Gd29 O125 135.8(7) . .
O45 Gd29 O125 72.0(6) . .
O60 Gd29 O125 76.4(6) . .
O119 Gd29 O125 130.2(7) . .
O67 Gd29 O125 82.6(6) . .
O54W Gd29 O125 71.0(6) . .
O13 Gd29 O125 141.3(6) . .
O31 Gd29 O125 88.5(7) . .
O14 Gd29 Ni2 130.4(4) . .
O45 Gd29 Ni2 101.0(3) . .
O60 Gd29 Ni2 35.1(4) . .
O119 Gd29 Ni2 116.3(5) . .
O67 Gd29 Ni2 157.8(4) . .
O54W Gd29 Ni2 98.6(5) . .
O13 Gd29 Ni2 67.2(4) . .
O31 Gd29 Ni2 37.2(3) . .
O125 Gd29 Ni2 75.5(5) . .
O14 Gd29 Gd19 37.1(4) . .
O45 Gd29 Gd19 36.1(3) . .
O60 Gd29 Gd19 74.2(4) . .
O119 Gd29 Gd19 112.6(6) . .
O67 Gd29 Gd19 75.9(4) . .
O54W Gd29 Gd19 152.6(4) . .
O13 Gd29 Gd19 75.4(4) . .
O31 Gd29 Gd19 136.9(4) . .
O125 Gd29 Gd19 108.0(5) . .
Ni2 Gd29 Gd19 107.69(8) . .
O14 Gd29 Gd17 78.6(4) . .
O45 Gd29 Gd17 76.2(3) . .
O60 Gd29 Gd17 33.9(4) . .
O119 Gd29 Gd17 114.3(5) . .
O67 Gd29 Gd17 136.6(4) . .
O54W Gd29 Gd17 146.4(4) . .
O13 Gd29 Gd17 36.6(3) . .
O31 Gd29 Gd17 76.3(3) . .
O125 Gd29 Gd17 110.1(4) . .
Ni2 Gd29 Gd17 52.11(8) . .
Gd19 Gd29 Gd17 60.73(3) . .
O55 Gd30 O21 137.5(5) . .
O55 Gd30 O42 70.3(4) . .
O21 Gd30 O42 68.7(4) . .
O55 Gd30 O16 66.6(4) . .
O21 Gd30 O16 147.2(4) . .
O42 Gd30 O16 135.3(4) . .
O55 Gd30 O7 108.4(4) . .
O21 Gd30 O7 66.4(4) . .
O42 Gd30 O7 69.4(4) . .
O16 Gd30 O7 136.1(4) . .
O55 Gd30 O37 69.9(4) . .
O21 Gd30 O37 133.5(5) . .
O42 Gd30 O37 107.1(4) . .
O16 Gd30 O37 68.6(4) . .
O7 Gd30 O37 69.1(4) . .
O55 Gd30 O171 130.0(5) . .
O21 Gd30 O171 74.0(5) . .
O42 Gd30 O171 131.5(5) . .
O16 Gd30 O171 73.3(5) . .
O7 Gd30 O171 121.2(5) . .
O37 Gd30 O171 121.0(5) . .
O55 Gd30 O170 74.5(5) . .
O21 Gd30 O170 84.3(6) . .
O42 Gd30 O170 74.4(5) . .
O16 Gd30 O170 83.1(5) . .
O7 Gd30 O170 139.6(5) . .
O37 Gd30 O170 141.0(5) . .
O171 Gd30 O170 72.2(6) . .
O55 Gd30 O172 138.0(4) . .
O21 Gd30 O172 83.1(5) . .
O42 Gd30 O172 140.5(4) . .
O16 Gd30 O172 82.6(5) . .
O7 Gd30 O172 74.3(4) . .
O37 Gd30 O172 72.7(4) . .
O171 Gd30 O172 59.0(6) . .
O170 Gd30 O172 131.2(5) . .
O55 Gd30 C81 145.7(6) . .
O21 Gd30 C81 75.5(6) . .
O42 Gd30 C81 143.9(5) . .
O16 Gd30 C81 79.4(6) . .
O7 Gd30 C81 92.4(6) . .
O37 Gd30 C81 93.9(6) . .
O171 Gd30 C81 35.0(7) . .
O170 Gd30 C81 107.1(7) . .
O172 Gd30 C81 24.2(6) . .
O55 Gd30 Gd3 78.5(3) . .
O21 Gd30 Gd3 75.5(3) . .
O42 Gd30 Gd3 36.9(3) . .
O16 Gd30 Gd3 137.3(3) . .
O7 Gd30 Gd3 36.8(3) . .
O37 Gd30 Gd3 77.0(3) . .
O171 Gd30 Gd3 148.8(4) . .
O170 Gd30 Gd3 111.2(4) . .
O172 Gd30 Gd3 110.8(3) . .
C81 Gd30 Gd3 128.6(5) . .
O55 Gd30 Gd23 36.9(3) . .
O21 Gd30 Gd23 136.8(3) . .
O42 Gd30 Gd23 77.0(2) . .
O16 Gd30 Gd23 76.0(3) . .
O7 Gd30 Gd23 77.8(3) . .
O37 Gd30 Gd23 37.5(3) . .
O171 Gd30 Gd23 148.4(4) . .
O170 Gd30 Gd23 111.1(4) . .
O172 Gd30 Gd23 110.1(3) . .
C81 Gd30 Gd23 131.0(5) . .
Gd3 Gd30 Gd23 61.35(3) . .
O5 Gd31 O91 144.1(5) . .
O5 Gd31 O2 73.0(5) . .
O91 Gd31 O2 77.6(5) . .
O5 Gd31 O23 113.0(5) . .
O91 Gd31 O23 75.9(4) . .
O2 Gd31 O23 72.2(5) . .
O5 Gd31 O155 78.2(7) . .
O91 Gd31 O155 115.9(6) . .
O2 Gd31 O155 141.7(6) . .
O23 Gd31 O155 144.0(6) . .
O5 Gd31 O29 70.8(5) . .
O91 Gd31 O29 140.7(4) . .
O2 Gd31 O29 111.0(5) . .
O23 Gd31 O29 71.1(4) . .
O155 Gd31 O29 81.8(6) . .
O5 Gd31 O21W 138.5(5) . .
O91 Gd31 O21W 77.2(5) . .
O2 Gd31 O21W 140.9(5) . .
O23 Gd31 O21W 72.9(5) . .
O155 Gd31 O21W 76.8(6) . .
O29 Gd31 O21W 73.2(5) . .
O5 Gd31 O14W 71.8(6) . .
O91 Gd31 O14W 80.3(5) . .
O2 Gd31 O14W 73.0(6) . .
O23 Gd31 O14W 141.2(5) . .
O155 Gd31 O14W 74.5(7) . .
O29 Gd31 O14W 138.9(5) . .
O21W Gd31 O14W 130.5(6) . .
O5 Gd31 O66W 112.2(7) . .
O91 Gd31 O66W 72.8(6) . .
O2 Gd31 O66W 130.4(7) . .
O23 Gd31 O66W 134.0(7) . .
O155 Gd31 O66W 43.2(7) . .
O29 Gd31 O66W 117.2(6) . .
O21W Gd31 O66W 67.9(7) . .
O14W Gd31 O66W 63.5(8) . .
O5 Gd31 Gd32 38.7(4) . .
O91 Gd31 Gd32 112.6(3) . .
O2 Gd31 Gd32 35.5(3) . .
O23 Gd31 Gd32 86.5(4) . .
O155 Gd31 Gd32 115.7(5) . .
O29 Gd31 Gd32 86.3(3) . .
O21W Gd31 Gd32 154.5(4) . .
O14W Gd31 Gd32 74.9(5) . .
O66W Gd31 Gd32 136.8(6) . .
O5 Gd31 Gd35 86.9(4) . .
O91 Gd31 Gd35 111.5(3) . .
O2 Gd31 Gd35 86.5(3) . .
O23 Gd31 Gd35 36.2(3) . .
O155 Gd31 Gd35 116.8(5) . .
O29 Gd31 Gd35 36.0(3) . .
O21W Gd31 Gd35 75.6(4) . .
O14W Gd31 Gd35 153.8(5) . .
O66W Gd31 Gd35 141.4(6) . .
Gd32 Gd31 Gd35 78.92(4) . .
O5 Gd31 Gd22 94.4(4) . .
O91 Gd31 Gd22 72.6(3) . .
O2 Gd31 Gd22 36.4(3) . .
O23 Gd31 Gd22 35.8(3) . .
O155 Gd31 Gd22 171.5(5) . .
O29 Gd31 Gd22 91.8(3) . .
O21W Gd31 Gd22 106.8(4) . .
O14W Gd31 Gd22 107.5(5) . .
O66W Gd31 Gd22 145.2(5) . .
Gd32 Gd31 Gd22 58.01(3) . .
Gd35 Gd31 Gd22 57.90(3) . .
O2 Gd32 O55W 143.5(5) . .
O2 Gd32 O5 73.5(5) . .
O55W Gd32 O5 92.3(6) . .
O2 Gd32 O159 142.7(5) . .
O55W Gd32 O159 73.1(5) . .
O5 Gd32 O159 122.9(5) . .
O2 Gd32 O48W 73.4(5) . .
O55W Gd32 O48W 70.9(5) . .
O5 Gd32 O48W 78.7(5) . .
O159 Gd32 O48W 138.5(5) . .
O2 Gd32 O97 71.1(5) . .
O55W Gd32 O97 127.5(5) . .
O5 Gd32 O97 140.0(5) . .
O159 Gd32 O97 78.7(5) . .
O48W Gd32 O97 107.9(4) . .
O2 Gd32 O33 67.1(4) . .
O55W Gd32 O33 144.5(4) . .
O5 Gd32 O33 79.7(5) . .
O159 Gd32 O33 82.3(5) . .
O48W Gd32 O33 138.9(5) . .
O97 Gd32 O33 69.7(4) . .
O2 Gd32 O98 96.3(5) . .
O55W Gd32 O98 79.9(5) . .
O5 Gd32 O98 151.0(5) . .
O159 Gd32 O98 81.7(5) . .
O48W Gd32 O98 72.3(5) . .
O97 Gd32 O98 52.6(4) . .
O33 Gd32 O98 122.0(4) . .
O2 Gd32 O158 131.7(5) . .
O55W Gd32 O158 70.1(5) . .
O5 Gd32 O158 71.7(5) . .
O159 Gd32 O158 51.3(5) . .
O48W Gd32 O158 129.2(5) . .
O97 Gd32 O158 121.4(5) . .
O33 Gd32 O158 74.6(4) . .
O98 Gd32 O158 129.4(5) . .
O2 Gd32 C10 81.6(5) . .
O55W Gd32 C10 104.9(5) . .
O5 Gd32 C10 154.5(5) . .
O159 Gd32 C10 80.7(5) . .
O48W Gd32 C10 89.2(5) . .
O97 Gd32 C10 26.0(4) . .
O33 Gd32 C10 95.7(4) . .
O98 Gd32 C10 26.6(4) . .
O158 Gd32 C10 131.6(5) . .
O2 Gd32 C70 144.9(5) . .
O55W Gd32 C70 69.0(5) . .
O5 Gd32 C70 98.0(6) . .
O159 Gd32 C70 25.0(5) . .
O48W Gd32 C70 139.5(5) . .
O97 Gd32 C70 100.2(5) . .
O33 Gd32 C70 77.9(5) . .
O98 Gd32 C70 105.0(5) . .
O158 Gd32 C70 26.3(5) . .
C10 Gd32 C70 105.6(5) . .
O2 Gd32 Gd22 38.1(4) . .
O55W Gd32 Gd22 170.9(4) . .
O5 Gd32 Gd22 96.1(4) . .
O159 Gd32 Gd22 104.6(3) . .
O48W Gd32 Gd22 107.6(3) . .
O97 Gd32 Gd22 43.9(3) . .
O33 Gd32 Gd22 41.2(3) . .
O98 Gd32 Gd22 91.1(3) . .
O158 Gd32 Gd22 115.7(4) . .
C10 Gd32 Gd22 66.0(3) . .
C70 Gd32 Gd22 112.8(4) . .
O34 Gd33 O20 72.8(5) . .
O34 Gd33 O6 111.0(5) . .
O20 Gd33 O6 71.4(5) . .
O34 Gd33 O76 75.8(5) . .
O20 Gd33 O76 77.8(5) . .
O6 Gd33 O76 144.0(5) . .
O34 Gd33 O9 73.0(5) . .
O20 Gd33 O9 110.7(5) . .
O6 Gd33 O9 67.9(5) . .
O76 Gd33 O9 142.9(5) . .
O34 Gd33 O38W 72.4(6) . .
O20 Gd33 O38W 140.5(6) . .
O6 Gd33 O38W 139.7(6) . .
O76 Gd33 O38W 76.3(5) . .
O9 Gd33 O38W 75.6(5) . .
O34 Gd33 O121 144.4(6) . .
O20 Gd33 O121 141.9(6) . .
O6 Gd33 O121 82.7(7) . .
O76 Gd33 O121 112.8(7) . .
O9 Gd33 O121 83.3(7) . .
O38W Gd33 O121 76.4(7) . .
O34 Gd33 O35W 139.1(7) . .
O20 Gd33 O35W 73.6(6) . .
O6 Gd33 O35W 79.0(6) . .
O76 Gd33 O35W 74.9(6) . .
O9 Gd33 O35W 142.0(6) . .
O38W Gd33 O35W 126.0(6) . .
O121 Gd33 O35W 74.3(8) . .
O34 Gd33 O122 131.1(7) . .
O20 Gd33 O122 130.8(7) . .
O6 Gd33 O122 117.0(7) . .
O76 Gd33 O122 71.1(8) . .
O9 Gd33 O122 117.2(7) . .
O38W Gd33 O122 65.7(7) . .
O121 Gd33 O122 41.7(9) . .
O35W Gd33 O122 62.2(7) . .
O34 Gd33 Gd18 36.5(4) . .
O20 Gd33 Gd18 86.2(3) . .
O6 Gd33 Gd18 84.4(3) . .
O76 Gd33 Gd18 111.8(3) . .
O9 Gd33 Gd18 37.5(3) . .
O38W Gd33 Gd18 76.6(4) . .
O121 Gd33 Gd18 119.3(6) . .
O35W Gd33 Gd18 157.1(5) . .
O122 Gd33 Gd18 140.5(5) . .
O34 Gd33 Gd24 87.9(3) . .
O20 Gd33 Gd24 35.3(3) . .
O6 Gd33 Gd24 36.7(3) . .
O76 Gd33 Gd24 112.4(3) . .
O9 Gd33 Gd24 85.9(3) . .
O38W Gd33 Gd24 156.1(4) . .
O121 Gd33 Gd24 117.0(6) . .
O35W Gd33 Gd24 77.8(5) . .
O122 Gd33 Gd24 137.8(5) . .
Gd18 Gd33 Gd24 79.48(4) . .
O34 Gd33 Gd8 36.8(3) . .
O20 Gd33 Gd8 36.0(3) . .
O6 Gd33 Gd8 91.6(3) . .
O76 Gd33 Gd8 73.0(3) . .
O9 Gd33 Gd8 92.8(3) . .
O38W Gd33 Gd8 107.2(5) . .
O121 Gd33 Gd8 174.0(6) . .
O35W Gd33 Gd8 106.5(5) . .
O122 Gd33 Gd8 144.0(7) . .
Gd18 Gd33 Gd8 57.94(3) . .
Gd24 Gd33 Gd8 57.99(3) . .
O19 Gd34 O166 79.7(6) . .
O19 Gd34 O163 77.9(6) . .
O166 Gd34 O163 108.2(6) . .
O19 Gd34 O16 73.8(5) . .
O166 Gd34 O16 82.3(6) . .
O163 Gd34 O16 147.5(5) . .
O19 Gd34 O37 70.5(4) . .
O166 Gd34 O37 144.3(6) . .
O163 Gd34 O37 84.9(5) . .
O16 Gd34 O37 70.9(4) . .
O19 Gd34 O44W 126.3(4) . .
O166 Gd34 O44W 69.9(6) . .
O163 Gd34 O44W 71.4(5) . .
O16 Gd34 O44W 139.6(5) . .
O37 Gd34 O44W 144.7(5) . .
O19 Gd34 O39W 140.9(5) . .
O166 Gd34 O39W 75.6(6) . .
O163 Gd34 O39W 138.7(6) . .
O16 Gd34 O39W 73.2(5) . .
O37 Gd34 O39W 116.6(5) . .
O44W Gd34 O39W 71.9(5) . .
O19 Gd34 O46W 141.7(4) . .
O166 Gd34 O46W 138.1(6) . .
O163 Gd34 O46W 82.4(6) . .
O16 Gd34 O46W 110.8(5) . .
O37 Gd34 O46W 75.3(5) . .
O44W Gd34 O46W 76.0(5) . .
O39W Gd34 O46W 71.1(5) . .
O19 Gd34 C79 69.1(6) . .
O166 Gd34 C79 15.8(7) . .
O163 Gd34 C79 115.4(6) . .
O16 Gd34 C79 68.6(5) . .
O37 Gd34 C79 128.8(6) . .
O44W Gd34 C79 85.7(6) . .
O39W Gd34 C79 79.7(6) . .
O46W Gd34 C79 149.1(6) . .
O19 Gd34 Ni5 38.6(3) . .
O166 Gd34 Ni5 69.3(5) . .
O163 Gd34 Ni5 116.5(5) . .
O16 Gd34 Ni5 37.2(3) . .
O37 Gd34 Ni5 75.1(3) . .
O44W Gd34 Ni5 138.8(4) . .
O39W Gd34 Ni5 103.4(4) . .
O46W Gd34 Ni5 142.9(4) . .
C79 Gd34 Ni5 53.7(5) . .
O19 Gd34 Gd23 35.3(3) . .
O166 Gd34 Gd23 114.8(5) . .
O163 Gd34 Gd23 71.4(4) . .
O16 Gd34 Gd23 76.3(3) . .
O37 Gd34 Gd23 36.8(3) . .
O44W Gd34 Gd23 141.8(3) . .
O39W Gd34 Gd23 146.0(4) . .
O46W Gd34 Gd23 107.0(3) . .
C79 Gd34 Gd23 102.8(5) . .
Ni5 Gd34 Gd23 56.75(6) . .
O19 Gd34 Gd30 78.3(3) . .
O166 Gd34 Gd30 118.3(5) . .
O163 Gd34 Gd30 122.0(4) . .
O16 Gd34 Gd30 36.1(3) . .
O37 Gd34 Gd30 37.3(3) . .
O44W Gd34 Gd30 155.3(3) . .
O39W Gd34 Gd30 87.2(4) . .
O46W Gd34 Gd30 85.1(4) . .
C79 Gd34 Gd30 103.7(5) . .
Ni5 Gd34 Gd30 57.82(5) . .
Gd23 Gd34 Gd30 59.04(3) . .
O29 Gd35 O23 76.4(4) . .
O29 Gd35 O28W 76.4(5) . .
O23 Gd35 O28W 75.0(5) . .
O29 Gd35 O79 141.5(4) . .
O23 Gd35 O79 70.0(4) . .
O28W Gd35 O79 111.3(5) . .
O29 Gd35 O78 149.8(5) . .
O23 Gd35 O78 94.7(4) . .
O28W Gd35 O78 73.3(5) . .
O79 Gd35 O78 53.6(4) . .
O29 Gd35 O150 120.3(5) . .
O23 Gd35 O150 142.2(5) . .
O28W Gd35 O150 139.0(5) . .
O79 Gd35 O150 79.6(4) . .
O78 Gd35 O150 84.5(4) . .
O29 Gd35 O33 80.7(4) . .
O23 Gd35 O33 67.0(5) . .
O28W Gd35 O33 139.2(4) . .
O79 Gd35 O33 69.4(4) . .
O78 Gd35 O33 122.8(4) . .
O150 Gd35 O33 81.7(4) . .
O29 Gd35 O32W 88.8(5) . .
O23 Gd35 O32W 143.2(5) . .
O28W Gd35 O32W 68.8(5) . .
O79 Gd35 O32W 129.5(4) . .
O78 Gd35 O32W 81.3(4) . .
O150 Gd35 O32W 74.2(5) . .
O33 Gd35 O32W 144.1(4) . .
O29 Gd35 O151 71.5(4) . .
O23 Gd35 O151 131.8(4) . .
O28W Gd35 O151 128.4(5) . .
O79 Gd35 O151 119.1(4) . .
O78 Gd35 O151 130.1(4) . .
O150 Gd35 O151 48.7(4) . .
O33 Gd35 O151 73.0(4) . .
O32W Gd35 O151 71.2(5) . .
O29 Gd35 C62 95.7(6) . .
O23 Gd35 C62 143.6(6) . .
O28W Gd35 C62 138.5(6) . .
O79 Gd35 C62 100.1(5) . .
O78 Gd35 C62 107.5(5) . .
O150 Gd35 C62 24.5(5) . .
O33 Gd35 C62 76.7(5) . .
O32W Gd35 C62 70.4(6) . .
O151 Gd35 C62 24.2(5) . .
O29 Gd35 Gd22 98.2(3) . .
O23 Gd35 Gd22 37.6(4) . .
O28W Gd35 Gd22 109.7(3) . .
O79 Gd35 Gd22 43.3(3) . .
O78 Gd35 Gd22 91.1(3) . .
O150 Gd35 Gd22 104.6(3) . .
O33 Gd35 Gd22 41.3(3) . .
O32W Gd35 Gd22 172.3(3) . .
O151 Gd35 Gd22 114.0(3) . .
C62 Gd35 Gd22 111.8(5) . .
O29 Gd35 Gd31 39.4(3) . .
O23 Gd35 Gd31 38.2(3) . .
O28W Gd35 Gd31 79.0(3) . .
O79 Gd35 Gd31 103.3(3) . .
O78 Gd35 Gd31 130.7(3) . .
O150 Gd35 Gd31 138.8(3) . .
O33 Gd35 Gd31 62.2(3) . .
O32W Gd35 Gd31 124.8(3) . .
O151 Gd35 Gd31 99.0(3) . .
C62 Gd35 Gd31 120.1(4) . .
Gd22 Gd35 Gd31 61.14(3) . .
O4 Gd36 O22 75.3(5) . .
O4 Gd36 O100 140.3(5) . .
O22 Gd36 O100 72.5(4) . .
O4 Gd36 O51W 79.8(6) . .
O22 Gd36 O51W 73.9(5) . .
O100 Gd36 O51W 112.1(5) . .
O4 Gd36 O58W 90.7(6) . .
O22 Gd36 O58W 141.3(5) . .
O100 Gd36 O58W 129.0(5) . .
O51W Gd36 O58W 68.1(6) . .
O4 Gd36 O10 77.4(5) . .
O22 Gd36 O10 66.1(5) . .
O100 Gd36 O10 68.7(4) . .
O51W Gd36 O10 137.8(6) . .
O58W Gd36 O10 146.3(5) . .
O4 Gd36 O101 152.8(5) . .
O22 Gd36 O101 96.3(5) . .
O100 Gd36 O101 54.7(4) . .
O51W Gd36 O101 73.0(5) . .
O58W Gd36 O101 79.8(5) . .
O10 Gd36 O101 123.4(4) . .
O4 Gd36 O157 117.9(6) . .
O22 Gd36 O157 143.4(5) . .
O100 Gd36 O157 78.5(5) . .
O51W Gd36 O157 139.4(6) . .
O58W Gd36 O157 75.1(6) . .
O10 Gd36 O157 82.9(6) . .
O101 Gd36 O157 84.4(6) . .
O4 Gd36 O156 72.9(6) . .
O22 Gd36 O156 132.2(6) . .
O100 Gd36 O156 114.0(5) . .
O51W Gd36 O156 132.2(6) . .
O58W Gd36 O156 73.7(6) . .
O10 Gd36 O156 72.8(5) . .
O101 Gd36 O156 127.0(6) . .
O157 Gd36 O156 45.0(6) . .
O4 Gd36 C11 155.9(5) . .
O22 Gd36 C11 81.0(5) . .
O100 Gd36 C11 28.0(4) . .
O51W Gd36 C11 90.0(5) . .
O58W Gd36 C11 105.8(5) . .
O10 Gd36 C11 96.6(5) . .
O101 Gd36 C11 27.1(4) . .
O157 Gd36 C11 83.9(6) . .
O156 Gd36 C11 128.1(6) . .
O4 Gd36 C68 94.5(7) . .
O22 Gd36 C68 142.1(6) . .
O100 Gd36 C68 96.8(6) . .
O51W Gd36 C68 141.2(6) . .
O58W Gd36 C68 73.7(6) . .
O10 Gd36 C68 76.0(6) . .
O101 Gd36 C68 106.9(6) . .
O157 Gd36 C68 23.5(7) . .
O156 Gd36 C68 21.6(6) . .
C11 Gd36 C68 106.8(6) . .
O4 Gd36 Gd11 97.4(4) . .
O22 Gd36 Gd11 39.1(3) . .
O100 Gd36 Gd11 43.0(3) . .
O51W Gd36 Gd11 109.3(4) . .
O58W Gd36 Gd11 170.9(4) . .
O10 Gd36 Gd11 40.9(3) . .
O101 Gd36 Gd11 91.1(3) . .
O157 Gd36 Gd11 104.4(4) . .
O156 Gd36 Gd11 112.6(4) . .
C11 Gd36 Gd11 65.3(3) . .
C68 Gd36 Gd11 109.6(5) . .
O3 Gd37 O15 73.6(5) . .
O3 Gd37 O87 140.8(5) . .
O15 Gd37 O87 71.9(5) . .
O3 Gd37 O49W 92.1(6) . .
O15 Gd37 O49W 143.7(6) . .
O87 Gd37 O49W 126.9(5) . .
O3 Gd37 O145 122.9(6) . .
O15 Gd37 O145 145.1(5) . .
O87 Gd37 O145 79.4(5) . .
O49W Gd37 O145 70.5(6) . .
O3 Gd37 O10 78.0(6) . .
O15 Gd37 O10 66.6(5) . .
O87 Gd37 O10 71.7(5) . .
O49W Gd37 O10 144.0(5) . .
O145 Gd37 O10 85.9(5) . .
O3 Gd37 O89 151.4(6) . .
O15 Gd37 O89 96.6(4) . .
O87 Gd37 O89 52.0(4) . .
O49W Gd37 O89 80.1(5) . .
O145 Gd37 O89 80.5(5) . .
O10 Gd37 O89 123.5(5) . .
O3 Gd37 O33W 78.2(6) . .
O15 Gd37 O33W 73.7(5) . .
O87 Gd37 O33W 108.8(5) . .
O49W Gd37 O33W 70.7(6) . .
O145 Gd37 O33W 136.1(6) . .
O10 Gd37 O33W 138.0(5) . .
O89 Gd37 O33W 73.3(5) . .
O3 Gd37 C64 72.9(6) . .
O15 Gd37 C64 131.3(5) . .
O87 Gd37 C64 118.9(5) . .
O49W Gd37 C64 71.4(6) . .
O145 Gd37 C64 50.1(5) . .
O10 Gd37 C64 72.6(5) . .
O89 Gd37 C64 128.5(5) . .
O33W Gd37 C64 130.7(6) . .
O3 Gd37 C56 97.6(6) . .
O15 Gd37 C56 144.5(6) . .
O87 Gd37 C56 99.7(6) . .
O49W Gd37 C56 69.0(7) . .
O145 Gd37 C56 25.3(6) . .
O10 Gd37 C56 78.0(6) . .
O89 Gd37 C56 104.9(6) . .
O33W Gd37 C56 139.3(6) . .
C64 Gd37 C56 24.7(6) . .
O3 Gd37 C7 156.0(6) . .
O15 Gd37 C7 82.8(5) . .
O87 Gd37 C7 25.5(5) . .
O49W Gd37 C7 104.6(6) . .
O145 Gd37 C7 79.6(5) . .
O10 Gd37 C7 97.1(5) . .
O89 Gd37 C7 26.5(5) . .
O33W Gd37 C7 90.9(6) . .
C64 Gd37 C7 128.6(6) . .
C56 Gd37 C7 104.4(6) . .
O3 Gd37 Gd11 96.2(4) . .
O15 Gd37 Gd11 39.0(4) . .
O87 Gd37 Gd11 44.7(3) . .
O49W Gd37 Gd11 171.5(4) . .
O145 Gd37 Gd11 106.1(4) . .
O10 Gd37 Gd11 40.8(3) . .
O89 Gd37 Gd11 91.7(3) . .
O33W Gd37 Gd11 109.2(4) . .
C64 Gd37 Gd11 112.9(4) . .
C56 Gd37 Gd11 111.5(5) . .
C7 Gd37 Gd11 67.0(4) . .
O22 Gd38 O104 78.8(5) . .
O22 Gd38 O15 73.3(5) . .
O104 Gd38 O15 77.4(5) . .
O22 Gd38 O3 110.2(5) . .
O104 Gd38 O3 140.6(5) . .
O15 Gd38 O3 69.5(5) . .
O22 Gd38 O71W 146.0(7) . .
O104 Gd38 O71W 119.1(7) . .
O15 Gd38 O71W 135.9(7) . .
O3 Gd38 O71W 75.4(7) . .
O22 Gd38 O4 70.5(5) . .
O104 Gd38 O4 144.5(5) . .
O15 Gd38 O4 109.2(5) . .
O3 Gd38 O4 69.3(5) . .
O71W Gd38 O4 81.3(7) . .
O22 Gd38 O56W 142.3(5) . .
O104 Gd38 O56W 74.6(5) . .
O15 Gd38 O56W 75.2(5) . .
O3 Gd38 O56W 76.8(6) . .
O71W Gd38 O56W 71.5(7) . .
O4 Gd38 O56W 140.9(5) . .
O22 Gd38 O25W 72.1(7) . .
O104 Gd38 O25W 80.2(6) . .
O15 Gd38 O25W 141.7(6) . .
O3 Gd38 O25W 139.2(7) . .
O71W Gd38 O25W 82.4(8) . .
O4 Gd38 O25W 73.9(7) . .
O56W Gd38 O25W 127.4(7) . .
O22 Gd38 O67W 131.8(7) . .
O104 Gd38 O67W 65.9(7) . .
O15 Gd38 O67W 125.2(7) . .
O3 Gd38 O67W 117.9(8) . .
O4 Gd38 O67W 124.6(7) . .
O56W Gd38 O67W 57.1(7) . .
O25W Gd38 O67W 70.6(9) . .
O22 Gd38 C27 144.7(8) . .
O104 Gd38 C27 96.2(8) . .
O15 Gd38 C27 140.2(9) . .
O3 Gd38 C27 95.9(8) . .
O71W Gd38 C27 23.3(8) . .
O4 Gd38 C27 98.7(9) . .
O56W Gd38 C27 65.3(8) . .
O25W Gd38 C27 72.6(9) . .
O67W Gd38 C27 30.3(9) . .
O22 Gd38 Gd36 36.1(3) . .
O104 Gd38 Gd36 114.4(4) . .
O15 Gd38 Gd36 87.1(4) . .
O3 Gd38 Gd36 85.0(4) . .
O71W Gd38 Gd36 115.9(6) . .
O4 Gd38 Gd36 35.1(4) . .
O56W Gd38 Gd36 158.1(4) . .
O25W Gd38 Gd36 74.5(6) . .
O67W Gd38 Gd36 144.4(7) . .
C27 Gd38 Gd36 129.7(8) . .
O22 Gd38 Gd11 36.6(3) . .
O104 Gd38 Gd11 74.7(4) . .
O15 Gd38 Gd11 36.7(4) . .
O3 Gd38 Gd11 90.1(4) . .
O71W Gd38 Gd11 165.0(6) . .
O4 Gd38 Gd11 90.0(4) . .
O56W Gd38 Gd11 109.4(4) . .
O25W Gd38 Gd11 107.1(6) . .
O67W Gd38 Gd11 140.5(6) . .
C27 Gd38 Gd11 170.7(8) . .
Gd36 Gd38 Gd11 57.85(4) . .
O1 Gd39 O135 96.5(7) . .
O1 Gd39 O128 98.1(6) . .
O135 Gd39 O128 146.3(7) . .
O1 Gd39 O91 119.6(5) . .
O135 Gd39 O91 72.9(6) . .
O128 Gd39 O91 73.5(6) . .
O1 Gd39 O7W 87.8(9) . .
O135 Gd39 O7W 79.4(10) . .
O128 Gd39 O7W 131.2(10) . .
O91 Gd39 O7W 142.6(10) . .
O1 Gd39 O6W 62.8(6) . .
O135 Gd39 O6W 71.7(9) . .
O128 Gd39 O6W 141.7(9) . .
O91 Gd39 O6W 144.5(8) . .
O1 Gd39 O92 70.7(5) . .
O135 Gd39 O92 76.6(5) . .
O128 Gd39 O92 79.9(6) . .
O91 Gd39 O92 48.8(4) . .
O7W Gd39 O92 145.4(8) . .
O6W Gd39 O92 118.7(5) . .
O1 Gd39 O8W 85.3(9) . .
O135 Gd39 O8W 144.4(9) . .
O128 Gd39 O8W 67.3(9) . .
O91 Gd39 O8W 136.1(8) . .
O7W Gd39 O8W 65.1(12) . .
O92 Gd39 O8W 136.0(9) . .
O1 Gd39 O66W 166.9(7) . .
O135 Gd39 O66W 86.5(8) . .
O128 Gd39 O66W 86.1(7) . .
O91 Gd39 O66W 73.5(6) . .
O7W Gd39 O66W 80.1(10) . .
O6W Gd39 O66W 106.5(7) . .
O92 Gd39 O66W 122.4(7) . .
O8W Gd39 O66W 84.9(10) . .
O1 Gd39 O9W 65.1(7) . .
O135 Gd39 O9W 145.6(7) . .
O128 Gd39 O9W 67.7(8) . .
O91 Gd39 O9W 141.1(6) . .
O6W Gd39 O9W 74.0(9) . .
O92 Gd39 O9W 119.2(6) . .
O66W Gd39 O9W 105.7(9) . .
O1 Gd39 C8 95.9(5) . .
O135 Gd39 C8 70.8(6) . .
O128 Gd39 C8 77.7(6) . .
O91 Gd39 C8 23.8(4) . .
O7W Gd39 C8 150.2(10) . .
O6W Gd39 C8 133.7(7) . .
O92 Gd39 C8 25.2(4) . .
O8W Gd39 C8 144.7(9) . .
O66W Gd39 C8 97.2(7) . .
O9W Gd39 C8 136.5(7) . .
O1 Gd39 Gd45 30.9(4) . .
O135 Gd39 Gd45 127.3(5) . .
O128 Gd39 Gd45 70.8(5) . .
O91 Gd39 Gd45 121.8(3) . .
O7W Gd39 Gd45 94.9(10) . .
O6W Gd39 Gd45 79.3(7) . .
O92 Gd39 Gd45 80.6(3) . .
O8W Gd39 Gd45 61.8(8) . .
O66W Gd39 Gd45 144.7(6) . .
O9W Gd39 Gd45 41.1(6) . .
C8 Gd39 Gd45 103.3(3) . .
O137 Gd40 O14 84.9(7) . .
O137 Gd40 O67 145.6(6) . .
O14 Gd40 O67 67.6(6) . .
O137 Gd40 O143 109.3(7) . .
O14 Gd40 O143 141.2(6) . .
O67 Gd40 O143 83.2(6) . .
O137 Gd40 O68 74.3(6) . .
O14 Gd40 O68 70.7(5) . .
O67 Gd40 O68 77.3(5) . .
O143 Gd40 O68 78.5(5) . .
O137 Gd40 O18W 71.1(7) . .
O14 Gd40 O18W 142.9(6) . .
O67 Gd40 O18W 142.8(6) . .
O143 Gd40 O18W 74.9(6) . .
O68 Gd40 O18W 125.6(6) . .
O137 Gd40 O120 89.4(7) . .
O14 Gd40 O120 77.0(6) . .
O67 Gd40 O120 103.4(6) . .
O143 Gd40 O120 136.6(6) . .
O68 Gd40 O120 144.8(5) . .
O18W Gd40 O120 74.9(6) . .
O137 Gd40 O16W 137.0(7) . .
O14 Gd40 O16W 121.7(7) . .
O67 Gd40 O16W 77.0(6) . .
O143 Gd40 O16W 72.4(6) . .
O68 Gd40 O16W 142.9(6) . .
O18W Gd40 O16W 68.0(7) . .
O120 Gd40 O16W 67.8(6) . .
O137 Gd40 Ni1 115.0(5) . .
O14 Gd40 Ni1 71.8(4) . .
O67 Gd40 Ni1 38.0(4) . .
O143 Gd40 Ni1 69.5(4) . .
O68 Gd40 Ni1 40.9(4) . .
O18W Gd40 Ni1 143.9(4) . .
O120 Gd40 Ni1 137.7(5) . .
O16W Gd40 Ni1 105.8(5) . .
O137 Gd40 Gd19 69.5(5) . .
O14 Gd40 Gd19 36.1(4) . .
O67 Gd40 Gd19 76.1(3) . .
O143 Gd40 Gd19 114.0(4) . .
O68 Gd40 Gd19 36.1(3) . .
O18W Gd40 Gd19 140.4(4) . .
O120 Gd40 Gd19 109.1(4) . .
O16W Gd40 Gd19 151.2(5) . .
Ni1 Gd40 Gd19 55.92(7) . .
O137 Gd40 Gd29 119.4(5) . .
O14 Gd40 Gd29 34.5(4) . .
O67 Gd40 Gd29 36.3(3) . .
O143 Gd40 Gd29 119.2(5) . .
O68 Gd40 Gd29 81.7(4) . .
O18W Gd40 Gd29 152.5(4) . .
O120 Gd40 Gd29 79.7(4) . .
O16W Gd40 Gd29 92.8(5) . .
Ni1 Gd40 Gd29 58.42(7) . .
Gd19 Gd40 Gd29 59.07(3) . .
O19W Gd41 O4 144.1(7) . .
O19W Gd41 C64 86.4(6) . .
O4 Gd41 C64 113.9(5) . .
O19W Gd41 O10W 66.6(8) . .
O4 Gd41 O10W 142.6(8) . .
C64 Gd41 O10W 80.5(7) . .
O19W Gd41 O3 144.7(7) . .
O4 Gd41 O3 71.2(6) . .
C64 Gd41 O3 73.2(6) . .
O10W Gd41 O3 81.5(7) . .
O19W Gd41 O15W 71.4(7) . .
O4 Gd41 O15W 75.9(6) . .
C64 Gd41 O15W 145.0(7) . .
O10W Gd41 O15W 112.9(8) . .
O3 Gd41 O15W 138.7(7) . .
O19W Gd41 O156 86.9(7) . .
O4 Gd41 O156 72.0(6) . .
C64 Gd41 O156 74.3(6) . .
O10W Gd41 O156 144.5(7) . .
O3 Gd41 O156 113.7(6) . .
O15W Gd41 O156 77.6(7) . .
O19W Gd41 O153 99.6(7) . .
O4 Gd41 O153 82.5(6) . .
C64 Gd41 O153 142.1(7) . .
O10W Gd41 O153 68.2(7) . .
O3 Gd41 O153 81.2(6) . .
O15W Gd41 O153 70.2(8) . .
O156 Gd41 O153 142.9(6) . .
O19W Gd41 Gd37 125.4(5) . .
O4 Gd41 Gd37 84.2(4) . .
C64 Gd41 Gd37 40.8(4) . .
O10W Gd41 Gd37 87.2(6) . .
O3 Gd41 Gd37 34.0(4) . .
O15W Gd41 Gd37 158.9(5) . .
O156 Gd41 Gd37 89.8(4) . .
O153 Gd41 Gd37 114.3(5) . .
O19W Gd41 Gd36 126.2(6) . .
O4 Gd41 Gd36 32.6(4) . .
C64 Gd41 Gd36 90.1(4) . .
O10W Gd41 Gd36 163.9(6) . .
O3 Gd41 Gd36 83.3(4) . .
O15W Gd41 Gd36 82.2(5) . .
O156 Gd41 Gd36 41.2(4) . .
O153 Gd41 Gd36 114.5(4) . .
Gd37 Gd41 Gd36 77.28(4) . .
O19W Gd41 Gd38 174.2(6) . .
O4 Gd41 Gd38 36.6(4) . .
C64 Gd41 Gd38 97.9(4) . .
O10W Gd41 Gd38 110.3(6) . .
O3 Gd41 Gd38 35.3(4) . .
O15W Gd41 Gd38 106.4(5) . .
O156 Gd41 Gd38 97.9(4) . .
O153 Gd41 Gd38 74.7(4) . .
Gd37 Gd41 Gd38 58.15(4) . .
Gd36 Gd41 Gd38 57.82(4) . .
O158 Gd42 O13W 82.5(6) . .
O158 Gd42 O151 79.4(5) . .
O13W Gd42 O151 84.1(6) . .
O158 Gd42 O12W 72.7(6) . .
O13W Gd42 O12W 67.0(6) . .
O151 Gd42 O12W 141.7(6) . .
O158 Gd42 O154 142.2(6) . .
O13W Gd42 O154 102.6(7) . .
O151 Gd42 O154 138.1(6) . .
O12W Gd42 O154 75.2(7) . .
O158 Gd42 O29 118.3(5) . .
O13W Gd42 O29 144.6(6) . .
O151 Gd42 O29 73.2(4) . .
O12W Gd42 O29 143.7(5) . .
O154 Gd42 O29 78.8(5) . .
O158 Gd42 O5 75.8(6) . .
O13W Gd42 O5 145.1(6) . .
O151 Gd42 O5 117.5(5) . .
O12W Gd42 O5 80.5(6) . .
O154 Gd42 O5 80.0(6) . .
O29 Gd42 O5 70.3(5) . .
O158 Gd42 O70W 143.7(6) . .
O13W Gd42 O70W 70.9(7) . .
O151 Gd42 O70W 73.8(5) . .
O12W Gd42 O70W 116.2(6) . .
O154 Gd42 O70W 69.8(6) . .
O29 Gd42 O70W 76.7(5) . .
O5 Gd42 O70W 138.8(6) . .
O158 Gd42 Gd35 93.6(4) . .
O13W Gd42 Gd35 124.4(5) . .
O151 Gd42 Gd35 41.3(3) . .
O12W Gd42 Gd35 161.7(4) . .
O154 Gd42 Gd35 112.4(5) . .
O29 Gd42 Gd35 34.5(3) . .
O5 Gd42 Gd35 84.4(4) . .
O70W Gd42 Gd35 82.1(4) . .
O158 Gd42 Gd32 41.1(4) . .
O13W Gd42 Gd32 123.0(5) . .
O151 Gd42 Gd32 91.4(3) . .
O12W Gd42 Gd32 84.5(4) . .
O154 Gd42 Gd32 116.9(4) . .
O29 Gd42 Gd32 85.1(3) . .
O5 Gd42 Gd32 37.5(4) . .
O70W Gd42 Gd32 159.2(4) . .
Gd35 Gd42 Gd32 77.16(3) . .
O158 Gd42 Gd31 98.5(4) . .
O13W Gd42 Gd31 177.4(5) . .
O151 Gd42 Gd31 98.4(3) . .
O12W Gd42 Gd31 111.0(4) . .
O154 Gd42 Gd31 75.2(4) . .
O29 Gd42 Gd31 36.6(3) . .
O5 Gd42 Gd31 33.7(4) . .
O70W Gd42 Gd31 109.2(4) . .
Gd35 Gd42 Gd31 57.98(3) . .
Gd32 Gd42 Gd31 57.73(3) . .
O1 Gd43 O131 96.8(7) . .
O1 Gd43 O104 115.6(5) . .
O131 Gd43 O104 73.9(7) . .
O1 Gd43 O134 95.0(9) . .
O131 Gd43 O134 153.2(9) . .
O104 Gd43 O134 79.2(8) . .
O1 Gd43 O67W 171.6(9) . .
O131 Gd43 O67W 79.5(9) . .
O104 Gd43 O67W 70.8(8) . .
O134 Gd43 O67W 91.5(11) . .
O1 Gd43 O6W 63.0(6) . .
O131 Gd43 O6W 142.7(10) . .
O104 Gd43 O6W 142.1(8) . .
O134 Gd43 O6W 63.8(10) . .
O67W Gd43 O6W 115.8(8) . .
O1 Gd43 O40W 66.6(6) . .
O131 Gd43 O40W 63.7(7) . .
O104 Gd43 O40W 137.3(6) . .
O134 Gd43 O40W 143.0(9) . .
O67W Gd43 O40W 105.1(9) . .
O6W Gd43 O40W 79.2(9) . .
O1 Gd43 O103 66.1(5) . .
O131 Gd43 O103 82.0(6) . .
O104 Gd43 O103 49.5(4) . .
O134 Gd43 O103 80.9(8) . .
O67W Gd43 O103 120.3(8) . .
O6W Gd43 O103 113.0(5) . .
O40W Gd43 O103 116.0(4) . .
O1 Gd43 C12 91.6(5) . .
O131 Gd43 C12 77.1(7) . .
O104 Gd43 C12 24.0(4) . .
O134 Gd43 C12 78.5(8) . .
O67W Gd43 C12 94.8(8) . .
O6W Gd43 C12 130.6(6) . .
O40W Gd43 C12 131.1(5) . .
O103 Gd43 C12 25.5(4) . .
O1 Gd43 Gd45 31.8(4) . .
O131 Gd43 Gd45 69.2(5) . .
O104 Gd43 Gd45 119.3(3) . .
O134 Gd43 Gd45 126.7(7) . .
O67W Gd43 Gd45 140.9(8) . .
O6W Gd43 Gd45 80.3(7) . .
O40W Gd43 Gd45 40.1(3) . .
O103 Gd43 Gd45 78.6(3) . .
C12 Gd43 Gd45 100.1(3) . .
O1 Gd43 Gd39 31.2(4) . .
O131 Gd43 Gd39 127.9(5) . .
O104 Gd43 Gd39 120.7(3) . .
O134 Gd43 Gd39 67.4(7) . .
O67W Gd43 Gd39 151.3(7) . .
O6W Gd43 Gd39 38.0(3) . .
O40W Gd43 Gd39 83.9(4) . .
O103 Gd43 Gd39 77.1(2) . .
C12 Gd43 Gd39 99.5(3) . .
Gd45 Gd43 Gd39 60.21(4) . .
O1 Gd43 Gd38 146.4(4) . .
O131 Gd43 Gd38 77.3(6) . .
O104 Gd43 Gd38 30.8(3) . .
O134 Gd43 Gd38 79.5(7) . .
O67W Gd43 Gd38 40.4(7) . .
O6W Gd43 Gd38 137.0(7) . .
O40W Gd43 Gd38 133.5(5) . .
O103 Gd43 Gd38 80.2(2) . .
C12 Gd43 Gd38 54.7(3) . .
Gd45 Gd43 Gd38 142.37(6) . .
Gd39 Gd43 Gd38 142.21(7) . .
O106 Gd44 O1W 87.0(6) . .
O106 Gd44 O107 79.3(6) . .
O1W Gd44 O107 85.7(7) . .
O106 Gd44 O6 114.6(5) . .
O1W Gd44 O6 143.2(6) . .
O107 Gd44 O6 70.7(5) . .
O106 Gd44 O9 73.7(5) . .
O1W Gd44 O9 148.0(6) . .
O107 Gd44 O9 114.5(6) . .
O6 Gd44 O9 68.8(5) . .
O106 Gd44 O17W 144.1(6) . .
O1W Gd44 O17W 66.5(7) . .
O107 Gd44 O17W 75.1(7) . .
O6 Gd44 O17W 80.1(6) . .
O9 Gd44 O17W 140.4(6) . .
O106 Gd44 O2W 75.6(6) . .
O1W Gd44 O2W 71.6(7) . .
O107 Gd44 O2W 146.8(6) . .
O6 Gd44 O2W 140.3(6) . .
O9 Gd44 O2W 78.8(6) . .
O17W Gd44 O2W 115.0(8) . .
O106 Gd44 O123 139.2(6) . .
O1W Gd44 O123 105.4(8) . .
O107 Gd44 O123 139.1(6) . .
O6 Gd44 O123 78.2(6) . .
O9 Gd44 O123 76.1(6) . .
O17W Gd44 O123 73.9(7) . .
O2W Gd44 O123 72.1(7) . .
O106 Gd44 Gd18 40.0(4) . .
O1W Gd44 Gd18 126.2(5) . .
O107 Gd44 Gd18 90.9(5) . .
O6 Gd44 Gd18 83.2(3) . .
O9 Gd44 Gd18 35.9(3) . .
O17W Gd44 Gd18 161.0(5) . .
O2W Gd44 Gd18 83.8(5) . .
O123 Gd44 Gd18 111.4(5) . .
O106 Gd44 Gd24 91.5(4) . .
O1W Gd44 Gd24 122.0(5) . .
O107 Gd44 Gd24 37.7(4) . .
O6 Gd44 Gd24 34.9(3) . .
O9 Gd44 Gd24 84.5(3) . .
O17W Gd44 Gd24 83.4(5) . .
O2W Gd44 Gd24 161.2(5) . .
O123 Gd44 Gd24 112.4(5) . .
Gd18 Gd44 Gd24 77.66(4) . .
O106 Gd44 Gd33 97.2(4) . .
O1W Gd44 Gd33 175.8(5) . .
O107 Gd44 Gd33 94.9(4) . .
O6 Gd44 Gd33 34.2(3) . .
O9 Gd44 Gd33 34.8(3) . .
O17W Gd44 Gd33 109.7(5) . .
O2W Gd44 Gd33 109.4(5) . .
O123 Gd44 Gd33 71.5(6) . .
Gd18 Gd44 Gd33 57.94(3) . .
Gd24 Gd44 Gd33 57.96(3) . .
O1 Gd45 O129 98.4(7) . .
O1 Gd45 O76 118.3(6) . .
O129 Gd45 O76 73.0(6) . .
O1 Gd45 O130 93.4(7) . .
O129 Gd45 O130 149.0(7) . .
O76 Gd45 O130 76.1(6) . .
O1 Gd45 O40W 66.7(5) . .
O129 Gd45 O40W 146.5(7) . .
O76 Gd45 O40W 140.5(6) . .
O130 Gd45 O40W 64.3(6) . .
O1 Gd45 O77 68.8(5) . .
O129 Gd45 O77 79.1(6) . .
O76 Gd45 O77 49.4(5) . .
O130 Gd45 O77 78.7(6) . .
O40W Gd45 O77 118.7(5) . .
O1 Gd45 O9W 69.8(9) . .
O129 Gd45 O9W 69.2(8) . .
O76 Gd45 O9W 142.2(7) . .
O130 Gd45 O9W 141.7(8) . .
O40W Gd45 O9W 77.4(8) . .
O77 Gd45 O9W 122.3(8) . .
O1 Gd45 O122 168.6(7) . .
O129 Gd45 O122 85.8(8) . .
O76 Gd45 O122 73.1(7) . .
O130 Gd45 O122 88.1(8) . .
O40W Gd45 O122 104.0(7) . .
O77 Gd45 O122 122.5(7) . .
O9W Gd45 O122 102.2(10) . .
O1 Gd45 C3 94.5(5) . .
O129 Gd45 C3 73.7(6) . .
O76 Gd45 C3 23.8(5) . .
O130 Gd45 C3 76.9(6) . .
O40W Gd45 C3 134.7(5) . .
O77 Gd45 C3 25.6(4) . .
O9W Gd45 C3 136.5(7) . .
O122 Gd45 C3 96.9(7) . .
O1 Gd45 Gd43 32.2(4) . .
O129 Gd45 Gd43 130.5(6) . .
O76 Gd45 Gd43 123.3(4) . .
O130 Gd45 Gd43 66.5(5) . .
O40W Gd45 Gd43 39.9(3) . .
O77 Gd45 Gd43 81.6(3) . .
O9W Gd45 Gd43 84.1(7) . .
O122 Gd45 Gd43 141.8(6) . .
C3 Gd45 Gd43 104.0(3) . .
O1 Gd45 Gd39 31.2(4) . .
O129 Gd45 Gd39 71.2(6) . .
O76 Gd45 Gd39 121.2(4) . .
O130 Gd45 Gd39 124.7(5) . .
O40W Gd45 Gd39 84.1(4) . .
O77 Gd45 Gd39 78.9(3) . .
O9W Gd45 Gd39 46.1(8) . .
O122 Gd45 Gd39 145.5(6) . .
C3 Gd45 Gd39 100.7(3) . .
Gd43 Gd45 Gd39 60.57(5) . .
O142 Ni1 O67 95.2(6) . .
O142 Ni1 O45 175.7(7) . .
O67 Ni1 O45 81.9(5) . .
O142 Ni1 O89 89.3(6) . .
O67 Ni1 O89 174.1(6) . .
O45 Ni1 O89 93.8(5) . .
O142 Ni1 O47W 90.1(8) . .
O67 Ni1 O47W 90.1(7) . .
O45 Ni1 O47W 86.8(7) . .
O89 Ni1 O47W 93.7(7) . .
O142 Ni1 O68 96.9(7) . .
O67 Ni1 O68 86.7(6) . .
O45 Ni1 O68 86.1(5) . .
O89 Ni1 O68 89.0(5) . .
O47W Ni1 O68 172.5(7) . .
O142 Ni1 Gd40 87.7(5) . .
O67 Ni1 Gd40 44.0(5) . .
O45 Ni1 Gd40 92.3(4) . .
O89 Ni1 Gd40 132.7(4) . .
O47W Ni1 Gd40 133.5(6) . .
O68 Ni1 Gd40 44.7(3) . .
O142 Ni1 Gd19 140.6(6) . .
O67 Ni1 Gd19 90.5(4) . .
O45 Ni1 Gd19 42.9(4) . .
O89 Ni1 Gd19 83.6(4) . .
O47W Ni1 Gd19 128.9(6) . .
O68 Ni1 Gd19 44.5(3) . .
Gd40 Ni1 Gd19 69.83(8) . .
Ni2 Ni' O112 80.4(9) . .
Ni2 Ni' O124 132.0(11) . .
O112 Ni' O124 146.7(13) . .
Ni2 Ni' O74 64.7(5) . .
O112 Ni' O74 85.4(8) . .
O124 Ni' O74 113.2(11) . .
Ni2 Ni' O31 63.6(5) . .
O112 Ni' O31 87.2(8) . .
O124 Ni' O31 100.3(11) . .
O74 Ni' O31 128.3(6) . .
Ni' Ni2 O112 66.9(8) . .
Ni' Ni2 O12 160.1(7) . .
O112 Ni2 O12 93.2(9) . .
Ni' Ni2 O60 110.1(6) . .
O112 Ni2 O60 176.2(8) . .
O12 Ni2 O60 89.7(7) . .
Ni' Ni2 O74 88.6(6) . .
O112 Ni2 O74 88.9(8) . .
O12 Ni2 O74 92.4(6) . .
O60 Ni2 O74 93.5(6) . .
Ni' Ni2 O31 90.4(6) . .
O112 Ni2 O31 91.7(8) . .
O12 Ni2 O31 88.9(6) . .
O60 Ni2 O31 85.9(6) . .
O74 Ni2 O31 178.5(6) . .
Ni' Ni2 Gd17 152.6(4) . .
O112 Ni2 Gd17 139.4(7) . .
O12 Ni2 Gd17 47.1(5) . .
O60 Ni2 Gd17 44.0(4) . .
O74 Ni2 Gd17 85.2(5) . .
O31 Ni2 Gd17 95.2(5) . .
Ni' Ni2 Gd20 127.6(4) . .
O112 Ni2 Gd20 85.2(7) . .
O12 Ni2 Gd20 44.8(5) . .
O60 Ni2 Gd20 95.1(4) . .
O74 Ni2 Gd20 136.1(4) . .
O31 Ni2 Gd20 45.3(4) . .
Gd17 Ni2 Gd20 72.09(10) . .
Ni' Ni2 Gd29 97.7(4) . .
O112 Ni2 Gd29 134.8(7) . .
O12 Ni2 Gd29 95.7(5) . .
O60 Ni2 Gd29 42.2(4) . .
O74 Ni2 Gd29 134.6(5) . .
O31 Ni2 Gd29 44.5(4) . .
Gd17 Ni2 Gd29 68.88(9) . .
Gd20 Ni2 Gd29 71.09(9) . .
Ni'' Ni3 O25 149.5(7) . .
Ni'' Ni3 O61 120.0(7) . .
O25 Ni3 O61 90.3(5) . .
Ni'' Ni3 O127 33.7(7) . .
O25 Ni3 O127 175.4(6) . .
O61 Ni3 O127 87.1(6) . .
Ni'' Ni3 O109 55.5(7) . .
O25 Ni3 O109 94.0(7) . .
O61 Ni3 O109 172.8(6) . .
O127 Ni3 O109 89.0(8) . .
Ni'' Ni3 O69 86.5(7) . .
O25 Ni3 O69 94.9(5) . .
O61 Ni3 O69 94.6(5) . .
O127 Ni3 O69 81.6(6) . .
O109 Ni3 O69 90.8(7) . .
Ni'' Ni3 O28 87.2(6) . .
O25 Ni3 O28 92.2(5) . .
O61 Ni3 O28 85.6(5) . .
O127 Ni3 O28 91.3(6) . .
O109 Ni3 O28 88.5(7) . .
O69 Ni3 O28 172.9(6) . .
Ni'' Ni3 Gd28 119.6(5) . .
O25 Ni3 Gd28 47.8(4) . .
O61 Ni3 Gd28 95.3(3) . .
O127 Ni3 Gd28 136.2(5) . .
O109 Ni3 Gd28 83.4(5) . .
O69 Ni3 Gd28 141.3(4) . .
O28 Ni3 Gd28 45.6(4) . .
Ni'' Ni3 Gd9 163.3(6) . .
O25 Ni3 Gd9 47.1(4) . .
O61 Ni3 Gd9 44.3(3) . .
O127 Ni3 Gd9 129.6(5) . .
O109 Ni3 Gd9 140.8(5) . .
O69 Ni3 Gd9 89.1(5) . .
O28 Ni3 Gd9 95.9(4) . .
Gd28 Ni3 Gd9 72.76(9) . .
Ni'' Ni3 Gd15 103.5(5) . .
O25 Ni3 Gd15 97.1(4) . .
O61 Ni3 Gd15 41.9(3) . .
O127 Ni3 Gd15 83.5(5) . .
O109 Ni3 Gd15 131.6(5) . .
O69 Ni3 Gd15 134.5(4) . .
O28 Ni3 Gd15 44.2(4) . .
Gd28 Ni3 Gd15 70.52(8) . .
Gd9 Ni3 Gd15 68.62(8) . .
Ni3 Ni'' O127 129.6(10) . .
Ni3 Ni'' O109 103.6(9) . .
O127 Ni'' O109 126.5(11) . .
Ni3 Ni'' O69 73.7(6) . .
O127 Ni'' O69 92.8(8) . .
O109 Ni'' O69 96.9(8) . .
Ni3 Ni'' O28 73.2(6) . .
O127 Ni'' O28 105.6(8) . .
O109 Ni'' O28 94.0(8) . .
O69 Ni'' O28 146.8(6) . .
O140 Ni4 O46 177.4(5) . .
O140 Ni4 O30 95.1(6) . .
O46 Ni4 O30 83.0(5) . .
O140 Ni4 O18 94.4(5) . .
O46 Ni4 O18 83.8(5) . .
O30 Ni4 O18 85.0(5) . .
O140 Ni4 O30W 89.8(6) . .
O46 Ni4 O30W 92.2(5) . .
O30 Ni4 O30W 175.2(5) . .
O18 Ni4 O30W 94.9(6) . .
O140 Ni4 O78 88.9(5) . .
O46 Ni4 O78 92.9(5) . .
O30 Ni4 O78 91.2(5) . .
O18 Ni4 O78 175.2(5) . .
O30W Ni4 O78 88.6(5) . .
O140 Ni4 Gd27 86.6(4) . .
O46 Ni4 Gd27 90.8(3) . .
O30 Ni4 Gd27 44.3(4) . .
O18 Ni4 Gd27 42.5(4) . .
O30W Ni4 Gd27 136.6(4) . .
O78 Ni4 Gd27 134.4(4) . .
O140 Ni4 Gd26 138.4(4) . .
O46 Ni4 Gd26 40.1(4) . .
O30 Ni4 Gd26 44.4(3) . .
O18 Ni4 Gd26 90.9(4) . .
O30W Ni4 Gd26 130.8(4) . .
O78 Ni4 Gd26 84.3(3) . .
Gd27 Ni4 Gd26 70.12(7) . .
O168 Ni5 O167 95.0(7) . .
O168 Ni5 O16 95.1(7) . .
O167 Ni5 O16 92.9(6) . .
O168 Ni5 O55 87.3(6) . .
O167 Ni5 O55 172.3(6) . .
O16 Ni5 O55 79.6(5) . .
O168 Ni5 O98 91.3(6) . .
O167 Ni5 O98 92.4(6) . .
O16 Ni5 O98 171.3(5) . .
O55 Ni5 O98 94.9(5) . .
O168 Ni5 O19 170.9(6) . .
O167 Ni5 O19 94.1(6) . .
O16 Ni5 O19 85.0(5) . .
O55 Ni5 O19 83.8(5) . .
O98 Ni5 O19 87.8(5) . .
O168 Ni5 Gd34 139.3(5) . .
O167 Ni5 Gd34 83.2(5) . .
O16 Ni5 Gd34 44.7(4) . .
O55 Ni5 Gd34 90.3(4) . .
O98 Ni5 Gd34 129.4(4) . .
O19 Ni5 Gd34 42.8(4) . .
O168 Ni5 Gd23 128.4(5) . .
O167 Ni5 Gd23 136.1(5) . .
O16 Ni5 Gd23 90.0(4) . .
O55 Ni5 Gd23 43.3(3) . .
O98 Ni5 Gd23 81.5(3) . .
O19 Ni5 Gd23 42.5(3) . .
Gd34 Ni5 Gd23 68.62(7) . .
O164 Ni6 O101 89.2(6) . .
O164 Ni6 O21 98.7(7) . .
O101 Ni6 O21 169.8(6) . .
O164 Ni6 O11 99.1(6) . .
O101 Ni6 O11 86.4(5) . .
O21 Ni6 O11 85.9(6) . .
O164 Ni6 O5W 91.5(7) . .
O101 Ni6 O5W 93.3(7) . .
O21 Ni6 O5W 93.0(7) . .
O11 Ni6 O5W 169.4(6) . .
O164 Ni6 O42 177.0(6) . .
O101 Ni6 O42 91.9(5) . .
O21 Ni6 O42 80.6(5) . .
O11 Ni6 O42 83.7(5) . .
O5W Ni6 O42 85.7(6) . .
O164 Ni6 Gd25 89.0(6) . .
O101 Ni6 Gd25 130.4(4) . .
O21 Ni6 Gd25 43.9(4) . .
O11 Ni6 Gd25 45.2(4) . .
O5W Ni6 Gd25 136.3(6) . .
O42 Ni6 Gd25 92.4(4) . .
O164 Ni6 Gd3 140.0(5) . .
O101 Ni6 Gd3 81.3(4) . .
O21 Ni6 Gd3 88.5(4) . .
O11 Ni6 Gd3 41.8(3) . .
O5W Ni6 Gd3 127.6(5) . .
O42 Ni6 Gd3 43.0(3) . .
Gd25 Ni6 Gd3 69.15(8) . .
O40 Ni7 O32 85.1(5) . .
O40 Ni7 O43 85.4(4) . .
O32 Ni7 O43 86.0(5) . .
O40 Ni7 O103 92.6(4) . .
O32 Ni7 O103 176.4(6) . .
O43 Ni7 O103 91.0(5) . .
O40 Ni7 O77 94.0(5) . .
O32 Ni7 O77 93.6(5) . .
O43 Ni7 O77 179.3(5) . .
O103 Ni7 O77 89.3(5) . .
O40 Ni7 O92 176.5(5) . .
O32 Ni7 O92 92.1(5) . .
O43 Ni7 O92 92.3(5) . .
O103 Ni7 O92 90.1(4) . .
O77 Ni7 O92 88.2(5) . .
O40 Ni7 Gd1 42.8(3) . .
O32 Ni7 Gd1 90.2(4) . .
O43 Ni7 Gd1 43.3(3) . .
O103 Ni7 Gd1 86.2(4) . .
O77 Ni7 Gd1 136.2(3) . .
O92 Ni7 Gd1 135.3(4) . .
O40 Ni7 Gd5 43.3(3) . .
O32 Ni7 Gd5 42.8(3) . .
O43 Ni7 Gd5 91.2(3) . .
O103 Ni7 Gd5 135.4(3) . .
O77 Ni7 Gd5 88.2(3) . .
O92 Ni7 Gd5 134.3(3) . .
Gd1 Ni7 Gd5 66.02(5) . .
O40 Ni7 Gd2 90.3(3) . .
O32 Ni7 Gd2 43.2(4) . .
O43 Ni7 Gd2 43.7(3) . .
O103 Ni7 Gd2 134.2(4) . .
O77 Ni7 Gd2 136.0(3) . .
O92 Ni7 Gd2 86.2(4) . .
Gd1 Ni7 Gd2 65.89(6) . .
Gd5 Ni7 Gd2 65.95(5) . .
O175 Cl1 O176 104.8(16) . .
O175 Cl1 O177 108.4(16) . .
O176 Cl1 O177 109.5(13) . .
O175 Cl1 O178 109.0(18) . .
O176 Cl1 O178 110.2(14) . .
O177 Cl1 O178 114.5(13) . .
O179 Cl2 O181 113.9(12) . .
O179 Cl2 O180 115.9(12) . .
O181 Cl2 O180 113.6(13) . .
O179 Cl2 O182 104.6(14) . .
O181 Cl2 O182 109.7(13) . .
O180 Cl2 O182 97.2(13) . .
O184 Cl3 O183 118.6(13) . .
O184 Cl3 O186 98.1(15) . .
O183 Cl3 O186 105.3(14) . .
O184 Cl3 O185 109.2(13) . .
O183 Cl3 O185 116.7(13) . .
O186 Cl3 O185 106.5(16) . .
O190 Cl4 O187 128(3) . .
O190 Cl4 O189 105(3) . .
O187 Cl4 O189 116(2) . .
O190 Cl4 O188 106(2) . .
O187 Cl4 O188 95.1(17) . .
O189 Cl4 O188 102.3(17) . .
Gd45 O1 Gd43 116.0(7) . .
Gd45 O1 Gd39 117.8(7) . .
Gd43 O1 Gd39 117.7(7) . .
Gd45 O1 H1A 99.8 . .
Gd43 O1 H1A 99.8 . .
Gd39 O1 H1A 99.8 . .
Gd32 O2 Gd22 104.7(6) . .
Gd32 O2 Gd31 107.1(5) . .
Gd22 O2 Gd31 106.0(6) . .
Gd32 O2 H2A 112.8 . .
Gd22 O2 H2A 112.8 . .
Gd31 O2 H2A 112.8 . .
Gd37 O3 Gd38 107.7(6) . .
Gd37 O3 Gd41 109.2(7) . .
Gd38 O3 Gd41 109.3(6) . .
Gd37 O3 H3A 110.2 . .
Gd38 O3 H3A 110.2 . .
Gd41 O3 H3A 110.2 . .
Gd36 O4 Gd41 112.7(7) . .
Gd36 O4 Gd38 105.4(6) . .
Gd41 O4 Gd38 108.9(6) . .
Gd36 O4 H4A 109.9 . .
Gd41 O4 H4A 109.9 . .
Gd38 O4 H4A 109.9 . .
Gd31 O5 Gd32 104.1(6) . .
Gd31 O5 Gd42 111.1(6) . .
Gd32 O5 Gd42 104.7(7) . .
Gd31 O5 H5A 112.1 . .
Gd32 O5 H5A 112.1 . .
Gd42 O5 H5A 112.1 . .
Gd24 O6 Gd44 109.9(5) . .
Gd24 O6 Gd33 105.8(6) . .
Gd44 O6 Gd33 112.1(5) . .
Gd24 O6 H6A 109.6 . .
Gd44 O6 H6A 109.6 . .
Gd33 O6 H6A 109.6 . .
Gd3 O7 Gd25 108.7(4) . .
Gd3 O7 Gd30 104.5(5) . .
Gd25 O7 Gd30 107.9(4) . .
Gd3 O7 H7A 111.8 . .
Gd25 O7 H7A 111.8 . .
Gd30 O7 H7A 111.8 . .
Gd12 O8 Gd5 109.3(4) . .
Gd12 O8 Gd6 103.9(4) . .
Gd5 O8 Gd6 108.3(4) . .
Gd12 O8 H8A 111.7 . .
Gd5 O8 H8A 111.7 . .
Gd6 O8 H8A 111.7 . .
Gd18 O9 Gd44 108.0(5) . .
Gd18 O9 Gd33 104.3(6) . .
Gd44 O9 Gd33 110.8(5) . .
Gd18 O9 H9A 111.2 . .
Gd44 O9 H9A 111.2 . .
Gd33 O9 H9A 111.2 . .
Gd11 O10 Gd37 97.7(5) . .
Gd11 O10 Gd36 96.2(5) . .
Gd37 O10 Gd36 152.0(7) . .
Gd11 O10 H10A 100.6 . .
Gd37 O10 H10A 100.6 . .
Gd36 O10 H10A 100.6 . .
Ni6 O11 Gd3 101.6(5) . .
Ni6 O11 Gd25 96.3(4) . .
Gd3 O11 Gd25 109.1(5) . .
Ni6 O11 H11A 115.8 . .
Gd3 O11 H11A 115.8 . .
Gd25 O11 H11A 115.8 . .
Ni2 O12 Gd20 97.4(7) . .
Ni2 O12 Gd17 94.8(7) . .
Gd20 O12 Gd17 109.0(7) . .
Ni2 O12 H12A 119.8 . .
Gd20 O12 H12A 116.2 . .
Gd17 O12 H12A 116.3 . .
Gd17 O13 Gd20 105.4(6) . .
Gd17 O13 Gd29 104.7(5) . .
Gd20 O13 Gd29 106.6(6) . .
Gd17 O13 H13A 113.1 . .
Gd20 O13 H13A 113.1 . .
Gd29 O13 H13A 113.1 . .
Gd40 O14 Gd29 111.5(7) . .
Gd40 O14 Gd19 108.9(7) . .
Gd29 O14 Gd19 106.3(6) . .
Gd40 O14 H14A 110.0 . .
Gd29 O14 H14A 110.0 . .
Gd19 O14 H14A 110.0 . .
Gd37 O15 Gd11 102.8(6) . .
Gd37 O15 Gd38 107.1(5) . .
Gd11 O15 Gd38 105.9(6) . .
Gd37 O15 H15A 113.4 . .
Gd11 O15 H15A 113.4 . .
Gd38 O15 H15A 113.4 . .
Ni5 O16 Gd34 98.0(5) . .
Ni5 O16 Gd30 104.2(6) . .
Gd34 O16 Gd30 108.7(5) . .
Ni5 O16 H16A 114.7 . .
Gd34 O16 H16A 114.7 . .
Gd30 O16 H16A 114.7 . .
Gd13 O17 Gd1 110.5(4) . .
Gd13 O17 Gd11 103.5(4) . .
Gd1 O17 Gd11 96.6(4) . .
Gd13 O17 H17A 114.8 . .
Gd1 O17 H17A 114.8 . .
Gd11 O17 H17A 114.8 . .
Ni4 O18 Gd27 98.2(6) . .
Ni4 O18 Gd15 100.6(5) . .
Gd27 O18 Gd15 110.4(5) . .
Ni4 O18 H18A 115.2 . .
Gd27 O18 H18A 115.2 . .
Gd15 O18 H18A 115.2 . .
Ni5 O19 Gd34 98.6(5) . .
Ni5 O19 Gd23 100.2(5) . .
Gd34 O19 Gd23 110.3(5) . .
Ni5 O19 H19A 115.2 . .
Gd34 O19 H19A 115.2 . .
Gd23 O19 H19A 115.2 . .
Gd24 O20 Gd8 104.8(5) . .
Gd24 O20 Gd33 108.2(6) . .
Gd8 O20 Gd33 107.4(5) . .
Gd24 O20 H20A 112.0 . .
Gd8 O20 H20A 112.0 . .
Gd33 O20 H20A 112.0 . .
Ni6 O21 Gd25 97.8(5) . .
Ni6 O21 Gd30 105.3(6) . .
Gd25 O21 Gd30 110.7(6) . .
Ni6 O21 H21A 113.9 . .
Gd25 O21 H21A 113.9 . .
Gd30 O21 H21A 113.9 . .
Gd36 O22 Gd38 107.4(5) . .
Gd36 O22 Gd11 102.4(5) . .
Gd38 O22 Gd11 106.9(5) . .
Gd36 O22 H22A 113.1 . .
Gd38 O22 H22A 113.1 . .
Gd11 O22 H22A 113.1 . .
Gd22 O23 Gd35 104.7(6) . .
Gd22 O23 Gd31 106.2(5) . .
Gd35 O23 Gd31 105.6(5) . .
Gd22 O23 H23A 113.2 . .
Gd35 O23 H23A 113.2 . .
Gd31 O23 H23A 113.2 . .
Gd8 O24 Gd24 95.3(4) . .
Gd8 O24 Gd18 95.0(4) . .
Gd24 O24 Gd18 150.6(6) . .
Gd8 O24 H24A 102.3 . .
Gd24 O24 H24A 102.3 . .
Gd18 O24 H24A 102.3 . .
Ni3 O25 Gd28 94.9(5) . .
Ni3 O25 Gd9 96.3(5) . .
Gd28 O25 Gd9 106.6(5) . .
Ni3 O25 H25A 118.3 . .
Gd28 O25 H25A 118.3 . .
Gd9 O25 H25A 118.3 . .
Gd17 O26 Gd10 98.0(4) . .
Gd17 O26 Gd6 112.9(6) . .
Gd10 O26 Gd6 112.4(5) . .
Gd17 O26 H26A 111.0 . .
Gd10 O26 H26A 111.0 . .
Gd6 O26 H26A 111.0 . .
Gd19 O27 Gd10 94.5(4) . .
Gd19 O27 Gd17 104.5(5) . .
Gd10 O27 Gd17 93.3(4) . .
Gd19 O27 H27A 119.7 . .
Gd10 O27 H27A 119.7 . .
Gd17 O27 H27A 119.7 . .
Ni3 O28 Ni'' 19.6(2) . .
Ni3 O28 Gd28 92.7(5) . .
Ni'' O28 Gd28 107.0(6) . .
Ni3 O28 Gd15 98.8(6) . .
Ni'' O28 Gd15 105.7(6) . .
Gd28 O28 Gd15 109.0(6) . .
Ni3 O28 H28A 119.7 . .
Ni'' O28 H28A 119.7 . .
Gd28 O28 H28A 119.7 . .
Gd15 O28 H28A 26.3 . .
Gd35 O29 Gd42 108.8(6) . .
Gd35 O29 Gd31 104.6(5) . .
Gd42 O29 Gd31 107.6(5) . .
Gd35 O29 H29A 111.8 . .
Gd42 O29 H29A 111.8 . .
Gd31 O29 H29A 111.8 . .
Ni4 O30 Gd27 98.4(6) . .
Ni4 O30 Gd26 99.3(5) . .
Gd27 O30 Gd26 108.7(5) . .
Ni4 O30 H30A 116.0 . .
Gd27 O30 H30A 116.0 . .
Gd26 O30 H30A 116.0 . .
Ni2 O31 Gd20 93.3(6) . .
Ni2 O31 Ni' 26.0(2) . .
Gd20 O31 Ni' 115.1(6) . .
Ni2 O31 Gd29 98.3(6) . .
Gd20 O31 Gd29 110.1(7) . .
Ni' O31 Gd29 102.1(5) . .
Ni2 O31 H31A 129.3 . .
Gd20 O31 H31A 111.6 . .
Ni' O31 H31A 105.4 . .
Gd29 O31 H31A 112.0 . .
Ni7 O32 Gd5 101.8(5) . .
Ni7 O32 Gd2 101.4(5) . .
Gd5 O32 Gd2 102.9(5) . .
Ni7 O32 H32A 116.2 . .
Gd5 O32 H32A 116.2 . .
Gd2 O32 H32A 116.2 . .
Gd22 O33 Gd32 96.6(4) . .
Gd22 O33 Gd35 95.9(4) . .
Gd32 O33 Gd35 149.5(5) . .
Gd22 O33 H33A 102.2 . .
Gd32 O33 H33A 102.2 . .
Gd35 O33 H33A 102.2 . .
Gd18 O34 Gd33 106.7(6) . .
Gd18 O34 Gd8 102.1(5) . .
Gd33 O34 Gd8 106.5(5) . .
Gd18 O34 H34A 113.5 . .
Gd33 O34 H34A 113.5 . .
Gd8 O34 H34A 113.5 . .
Gd1 O35 Gd7 112.6(5) . .
Gd1 O35 Gd11 98.7(4) . .
Gd7 O35 Gd11 104.2(5) . .
Gd1 O35 H35A 113.3 . .
Gd7 O35 H35A 113.3 . .
Gd11 O35 H35A 113.3 . .
Gd5 O36 Gd8 97.4(4) . .
Gd5 O36 Gd12 110.2(5) . .
Gd8 O36 Gd12 103.4(4) . .
Gd5 O36 H36A 114.7 . .
Gd8 O36 H36A 114.7 . .
Gd12 O36 H36A 114.7 . .
Gd23 O37 Gd34 106.3(4) . .
Gd23 O37 Gd30 103.2(5) . .
Gd34 O37 Gd30 106.8(4) . .
Gd23 O37 H37A 113.2 . .
Gd34 O37 H37A 113.2 . .
Gd30 O37 H37A 113.2 . .
Gd4 O38 Gd23 93.9(4) . .
Gd4 O38 Gd3 93.1(4) . .
Gd23 O38 Gd3 103.4(5) . .
Gd4 O38 H38A 120.2 . .
Gd23 O38 H38A 120.2 . .
Gd3 O38 H38A 120.2 . .
Gd19 O39 Gd10 99.3(5) . .
Gd19 O39 Gd7 112.7(5) . .
Gd10 O39 Gd7 112.1(5) . .
Gd19 O39 H39A 110.7 . .
Gd10 O39 H39A 110.7 . .
Gd7 O39 H39A 110.7 . .
Ni7 O40 Gd1 101.7(5) . .
Ni7 O40 Gd5 101.2(4) . .
Gd1 O40 Gd5 102.9(4) . .
Ni7 O40 H40A 116.2 . .
Gd1 O40 H40A 116.2 . .
Gd5 O40 H40A 116.2 . .
Gd9 O41 Gd26 107.8(4) . .
Gd9 O41 Gd14 96.0(4) . .
Gd26 O41 Gd14 95.7(5) . .
Gd9 O41 H41A 117.8 . .
Gd26 O41 H41A 117.8 . .
Gd14 O41 H41A 117.8 . .
Ni6 O42 Gd3 99.2(4) . .
Ni6 O42 Gd30 103.7(4) . .
Gd3 O42 Gd30 105.4(5) . .
Ni6 O42 H42A 115.5 . .
Gd3 O42 H42A 115.5 . .
Gd30 O42 H42A 115.5 . .
Ni7 O43 Gd1 100.7(4) . .
Ni7 O43 Gd2 100.3(4) . .
Gd1 O43 Gd2 102.0(3) . .
Ni7 O43 H43A 117.0 . .
Gd1 O43 H43A 117.0 . .
Gd2 O43 H43A 117.0 . .
Gd13 O44 Gd7 110.1(4) . .
Gd13 O44 Gd11 106.5(4) . .
Gd7 O44 Gd11 104.5(5) . .
Gd13 O44 H44A 111.8 . .
Gd7 O44 H44A 111.8 . .
Gd11 O44 H44A 111.8 . .
Ni1 O45 Gd19 99.7(6) . .
Ni1 O45 Gd29 103.9(5) . .
Gd19 O45 Gd29 106.6(5) . .
Ni1 O45 H45A 115.0 . .
Gd19 O45 H45A 115.0 . .
Gd29 O45 H45A 115.0 . .
Ni4 O46 Gd26 104.9(5) . .
Ni4 O46 Gd15 103.9(5) . .
Gd26 O46 Gd15 108.3(4) . .
Ni4 O46 H46A 113.0 . .
Gd26 O46 H46A 113.0 . .
Gd15 O46 H46A 113.0 . .
Gd21 O47 Gd22 105.0(5) . .
Gd21 O47 Gd2 111.1(5) . .
Gd22 O47 Gd2 97.0(4) . .
Gd21 O47 H47A 114.0 . .
Gd22 O47 H47A 114.0 . .
Gd2 O47 H47A 114.0 . .
Gd21 O48 Gd16 107.8(4) . .
Gd21 O48 Gd22 104.9(4) . .
Gd16 O48 Gd22 104.7(4) . .
Gd21 O48 H48A 112.9 . .
Gd16 O48 H48A 112.9 . .
Gd22 O48 H48A 112.9 . .
Gd14 O49 Gd26 94.1(5) . .
Gd14 O49 Gd9 94.0(4) . .
Gd26 O49 Gd9 104.4(5) . .
Gd14 O49 H49A 119.6 . .
Gd26 O49 H49A 119.6 . .
Gd9 O49 H49A 119.6 . .
Gd26 O50 Gd14 99.5(5) . .
Gd26 O50 Gd21 113.0(5) . .
Gd14 O50 Gd21 111.3(4) . .
Gd26 O50 H50A 110.9 . .
Gd14 O50 H50A 110.9 . .
Gd21 O50 H50A 110.9 . .
Gd28 O51 Gd9 110.3(5) . .
Gd28 O51 Gd15 106.9(5) . .
Gd9 O51 Gd15 103.0(4) . .
Gd28 O51 H51A 112.0 . .
Gd9 O51 H51A 112.0 . .
Gd15 O51 H51A 112.0 . .
Gd9 O52 Gd14 98.3(4) . .
Gd9 O52 Gd12 113.3(6) . .
Gd14 O52 Gd12 109.2(5) . .
Gd9 O52 H52A 111.7 . .
Gd14 O52 H52A 111.7 . .
Gd12 O52 H52A 111.7 . .
Gd17 O53 Gd19 107.4(4) . .
Gd17 O53 Gd10 96.6(4) . .
Gd19 O53 Gd10 95.8(5) . .
Gd17 O53 H53A 117.7 . .
Gd19 O53 H53A 117.7 . .
Gd10 O53 H53A 117.7 . .
Gd4 O54 Gd13 112.1(4) . .
Gd4 O54 Gd3 95.7(4) . .
Gd13 O54 Gd3 110.6(5) . .
Gd4 O54 H54A 112.5 . .
Gd13 O54 H54A 112.5 . .
Gd3 O54 H54A 112.5 . .
Ni5 O55 Gd30 107.8(5) . .
Ni5 O55 Gd23 100.8(5) . .
Gd30 O55 Gd23 107.4(5) . .
Ni5 O55 H55A 113.3 . .
Gd30 O55 H55A 113.3 . .
Gd23 O55 H55A 113.3 . .
Gd2 O56 Gd21 108.4(4) . .
Gd2 O56 Gd16 107.8(4) . .
Gd21 O56 Gd16 100.3(4) . .
Gd2 O56 H56A 113.1 . .
Gd21 O56 H56A 113.1 . .
Gd16 O56 H56A 113.1 . .
Gd23 O57 Gd4 97.8(4) . .
Gd23 O57 Gd16 111.2(5) . .
Gd4 O57 Gd16 110.5(5) . .
Gd23 O57 H57A 112.2 . .
Gd4 O57 H57A 112.2 . .
Gd16 O57 H57A 112.2 . .
Gd1 O58 Gd13 108.5(4) . .
Gd1 O58 Gd7 108.6(4) . .
Gd13 O58 Gd7 102.8(4) . .
Gd1 O58 H58A 112.2 . .
Gd13 O58 H58A 112.2 . .
Gd7 O58 H58A 112.2 . .
Gd23 O59 Gd3 108.8(4) . .
Gd23 O59 Gd4 96.3(4) . .
Gd3 O59 Gd4 96.1(4) . .
Gd23 O59 H59A 117.3 . .
Gd3 O59 H59A 117.3 . .
Gd4 O59 H59A 117.3 . .
Ni2 O60 Gd17 96.6(6) . .
Ni2 O60 Gd29 102.8(6) . .
Gd17 O60 Gd29 109.6(6) . .
Ni2 O60 H60A 115.3 . .
Gd17 O60 H60A 115.3 . .
Gd29 O60 H60A 115.3 . .
Ni3 O61 Gd9 99.3(4) . .
Ni3 O61 Gd15 105.6(4) . .
Gd9 O61 Gd15 107.5(4) . .
Ni3 O61 H61A 114.4 . .
Gd9 O61 H61A 114.4 . .
Gd15 O61 H61A 114.4 . .
Gd2 O62 Gd1 109.5(4) . .
Gd2 O62 Gd5 108.9(5) . .
Gd1 O62 Gd5 108.6(5) . .
Gd2 O62 H62A 109.9 . .
Gd1 O62 H62A 109.9 . .
Gd5 O62 H62A 109.9 . .
Gd16 O63 Gd22 105.0(4) . .
Gd16 O63 Gd2 110.2(4) . .
Gd22 O63 Gd2 96.9(4) . .
Gd16 O63 H63A 114.4 . .
Gd22 O63 H63A 114.4 . .
Gd2 O63 H63A 114.4 . .
Gd12 O64 Gd6 110.6(5) . .
Gd12 O64 Gd8 106.1(4) . .
Gd6 O64 Gd8 102.8(4) . .
Gd12 O64 H64A 112.3 . .
Gd6 O64 H64A 112.3 . .
Gd8 O64 H64A 112.3 . .
Gd8 O65 Gd5 99.5(4) . .
Gd8 O65 Gd6 105.4(4) . .
Gd5 O65 Gd6 112.0(5) . .
Gd8 O65 H65A 113.0 . .
Gd5 O65 H65A 113.0 . .
Gd6 O65 H65A 113.0 . .
Gd27 O66 Gd26 108.5(4) . .
Gd27 O66 Gd15 108.2(4) . .
Gd26 O66 Gd15 105.7(4) . .
Gd27 O66 H66A 111.4 . .
Gd26 O66 H66A 111.4 . .
Gd15 O66 H66A 111.4 . .
Ni1 O67 Gd40 97.9(7) . .
Ni1 O67 Gd29 103.9(6) . .
Gd40 O67 Gd29 109.2(6) . .
Ni1 O67 H67A 114.7 . .
Gd40 O67 H67A 114.7 . .
Gd29 O67 H67A 114.7 . .
Ni1 O68 Gd40 94.4(5) . .
Ni1 O68 Gd19 95.6(5) . .
Gd40 O68 Gd19 108.6(5) . .
Ni1 O68 H68A 118.0 . .
Gd40 O68 H68A 118.0 . .
Gd19 O68 H68A 118.0 . .
C1 O69 Ni3 117.3(12) . .
C1 O69 Ni'' 137.0(13) . .
Ni3 O69 Ni'' 19.7(2) . .
C1 O69 Gd18 95.0(10) . .
Ni3 O69 Gd18 141.8(8) . .
Ni'' O69 Gd18 124.7(7) . .
C1 O70 Gd18 100.4(12) . .
C1 O70 Gd8 135.8(12) . .
Gd18 O70 Gd8 93.6(4) . .
C1 O71 Gd9 132.9(11) . .
C1 O71 Gd12 113.2(10) . .
Gd9 O71 Gd12 111.0(5) . .
C2 O72 Gd17 135.3(15) . .
C2 O72 Gd6 110.7(14) . .
Gd17 O72 Gd6 108.3(5) . .
C2 O73 Gd24 102.6(14) . .
C2 O73 Gd8 141.9(15) . .
Gd24 O73 Gd8 97.4(6) . .
C2 O74 Ni2 124.1(15) . .
C2 O74 Ni' 149.5(15) . .
Ni2 O74 Ni' 26.7(2) . .
C2 O74 Gd24 96.0(13) . .
Ni2 O74 Gd24 137.3(8) . .
Ni' O74 Gd24 114.5(7) . .
C3 O75 Gd8 135.9(11) . .
C3 O75 Gd5 137.0(11) . .
Gd8 O75 Gd5 87.1(4) . .
C3 O76 Gd45 104.4(11) . .
C3 O76 Gd33 137.5(11) . .
Gd45 O76 Gd33 118.0(6) . .
C3 O77 Ni7 125.5(11) . .
C3 O77 Gd45 95.6(10) . .
Ni7 O77 Gd45 138.9(6) . .
C4 O78 Ni4 116.6(11) . .
C4 O78 Gd35 104.3(11) . .
Ni4 O78 Gd35 137.1(5) . .
C4 O79 Gd35 101.1(11) . .
C4 O79 Gd22 141.1(11) . .
Gd35 O79 Gd22 95.7(4) . .
C4 O80 Gd21 121.0(15) . .
C4 O80 Gd26 126.9(14) . .
Gd21 O80 Gd26 110.2(4) . .
C5 O81 Gd5 133.2(13) . .
C5 O81 Gd1 132.2(14) . .
Gd5 O81 Gd1 92.9(4) . .
C5 O82 Gd7 142.6(12) . .
C5 O82 Gd10 98.9(11) . .
Gd7 O82 Gd10 117.1(5) . .
C5 O83 Gd6 137.2(13) . .
C5 O83 Gd10 99.7(11) . .
Gd6 O83 Gd10 119.6(6) . .
C6 O84 Gd12 133.8(15) . .
C6 O84 Gd14 99.1(13) . .
Gd12 O84 Gd14 118.4(5) . .
C6 O85 Gd21 144.4(13) . .
C6 O85 Gd14 95.6(12) . .
Gd21 O85 Gd14 114.4(5) . .
C6 O86 Gd2 140.4(14) . .
C6 O86 Gd5 125.3(13) . .
Gd2 O86 Gd5 92.9(3) . .
C7 O87 Gd37 101.6(12) . .
C7 O87 Gd11 141.8(12) . .
Gd37 O87 Gd11 95.9(4) . .
C7 O88 Gd19 133.4(12) . .
C7 O88 Gd7 115.5(13) . .
Gd19 O88 Gd7 107.3(5) . .
C7 O89 Ni1 126.1(12) . .
C7 O89 Gd37 95.1(11) . .
Ni1 O89 Gd37 137.8(6) . .
C8 O90 Gd2 141.1(11) . .
C8 O90 Gd22 130.7(10) . .
Gd2 O90 Gd22 88.0(4) . .
C8 O91 Gd39 103.7(11) . .
C8 O91 Gd31 137.7(12) . .
Gd39 O91 Gd31 118.0(5) . .
C8 O92 Ni7 128.6(12) . .
C8 O92 Gd39 95.2(10) . .
Ni7 O92 Gd39 135.9(6) . .
C9 O93 Gd2 139.6(11) . .
C9 O93 Gd1 128.0(11) . .
Gd2 O93 Gd1 92.4(4) . .
C9 O94 Gd13 132.3(13) . .
C9 O94 Gd4 93.5(12) . .
Gd13 O94 Gd4 117.8(6) . .
C9 O95 Gd16 144.2(13) . .
C9 O95 Gd4 92.7(12) . .
Gd16 O95 Gd4 115.6(5) . .
C10 O96 Gd16 117.0(11) . .
C10 O96 Gd23 131.9(11) . .
Gd16 O96 Gd23 109.4(4) . .
C10 O97 Gd32 98.5(10) . .
C10 O97 Gd22 140.8(11) . .
Gd32 O97 Gd22 94.2(5) . .
C10 O98 Ni5 128.7(11) . .
C10 O98 Gd32 95.6(10) . .
Ni5 O98 Gd32 135.2(5) . .
C11 O99 Gd3 134.8(11) . .
C11 O99 Gd13 115.3(11) . .
Gd3 O99 Gd13 108.6(5) . .
C11 O100 Gd36 94.4(9) . .
C11 O100 Gd11 134.1(10) . .
Gd36 O100 Gd11 95.8(5) . .
C11 O101 Ni6 133.3(12) . .
C11 O101 Gd36 90.8(11) . .
Ni6 O101 Gd36 135.2(6) . .
C12 O102 Gd11 135.4(11) . .
C12 O102 Gd1 138.5(11) . .
Gd11 O102 Gd1 86.0(4) . .
C12 O103 Ni7 135.4(12) . .
C12 O103 Gd43 86.9(10) . .
Ni7 O103 Gd43 137.6(6) . .
C12 O104 Gd43 105.8(12) . .
C12 O104 Gd38 134.9(13) . .
Gd43 O104 Gd38 118.8(6) . .
C15 O105 Gd18 95.0(11) . .
C15 O106 Gd44 159.1(14) . .
C15 O106 Gd18 92.9(14) . .
Gd44 O106 Gd18 104.4(5) . .
C18 O107 Gd44 146.9(16) . .
C18 O107 Gd24 101.1(16) . .
Gd44 O107 Gd24 106.4(6) . .
C18 O108 Gd24 93.7(13) . .
C20 O109 Ni'' 137.0(16) . .
C20 O109 Ni3 124.7(15) . .
Ni'' O109 Ni3 21.0(3) . .
C20 O110 Gd28 131.7(17) . .
C22 O111 Gd20 117.7(13) . .
C22 O112 Ni' 144.4(17) . .
C22 O112 Ni2 126.0(18) . .
Ni' O112 Ni2 32.7(5) . .
C23 O113 Gd20 122(2) . .
C26 O115 Gd20 108(2) . 2_656
C23 O114 Gd28 99.8(18) . 2_646
C26 O116 Gd28 167(2) . .
C29 O119 Gd29 139(2) . .
C29 O120 Gd40 123.1(17) . .
Gd45 O122 Gd33 97.8(10) . .
C36' O126 C36 105(2) . .
C36' O126 Gd15 120.0(15) . .
C36 O126 Gd15 132.7(16) . .
C38 O128 Gd39 135(2) . .
C38 O129 Gd45 136(2) . .
C40 O130 Gd45 160(2) . .
C40 O131 Gd43 160(2) . .
C42 O132 Gd6 135.9(13) . .
C42 O133 Gd12 135.6(12) . .
C47 O136 Gd19 132.5(13) . .
C47 O137 Gd40 141(2) . .
C50 O138 Gd26 149.4(16) . .
C50 O139 Gd27 136.7(15) . .
C52 O140 Ni4 118.9(12) . .
C52 O141 Gd27 133.1(16) . .
C54 O142 Ni1 122.3(18) . .
C54 O143 Gd40 130.1(17) . .
C56 O145 Gd37 95.3(15) . .
C58 O146 Gd13 138.4(13) . .
C58 O147 Gd7 139.1(13) . .
C60 O148 Gd16 137.7(12) . .
C60 O149 Gd21 138.5(11) . .
C62 O150 Gd35 97.2(14) . .
C62 O151 Gd42 158.6(16) . .
C62 O151 Gd35 92.9(13) . .
Gd42 O151 Gd35 101.5(5) . .
C68 O156 Gd41 154.2(19) . .
C68 O156 Gd36 101.2(17) . .
Gd41 O156 Gd36 98.7(7) . .
C68 O157 Gd36 100.4(18) . .
C70 O158 Gd42 155.2(14) . .
C70 O158 Gd32 92.3(11) . .
Gd42 O158 Gd32 102.3(6) . .
C70 O159 Gd32 101.2(13) . .
C71 O160 Gd25 144.2(19) . .
C71 O161 Gd3 147.0(14) . .
C74 O162 Gd23 139.4(14) . .
C74 O163 Gd34 143(2) . .
C77 O164 Ni6 112.4(15) . .
C77 O165 Gd25 138.3(19) . .
C79 O166 Gd34 125(2) . .
C79 O167 Ni5 114.2(14) . .
C65 O168 Ni5 137(3) . .
C65 O170 Gd30 119.5(18) . .
C81 O171 Gd30 78.8(12) . .
C81 O172 Gd30 85.1(18) . .
Gd43 O6W Gd39 104.3(6) . .
Gd45 O9W Gd39 92.8(10) . .
C36' O30W Ni4 125.2(18) . .
Gd43 O40W Gd45 100.0(5) . .
Gd39 O66W Gd31 95.7(8) . .
C27 O67W Gd43 170(3) . .
C27 O67W Gd38 76(2) . .
Gd43 O67W Gd38 103.6(11) . .
C27 O71W Gd38 93(2) . .
O70 C1 O71 124.7(17) . .
O70 C1 O69 110.7(18) . .
O71 C1 O69 124.1(16) . .
O70 C1 Gd18 54.6(10) . .
O71 C1 Gd18 170.9(13) . .
O69 C1 Gd18 56.1(9) . .
O72 C2 O73 130(2) . .
O72 C2 O74 119(2) . .
O73 C2 O74 109(2) . .
O72 C2 Gd24 166.7(17) . .
O73 C2 Gd24 51.7(12) . .
O74 C2 Gd24 57.1(12) . .
O76 C3 O75 124.4(16) . .
O76 C3 O77 110.4(15) . .
O75 C3 O77 124.8(16) . .
O76 C3 Gd45 51.8(9) . .
O75 C3 Gd45 175.1(12) . .
O77 C3 Gd45 58.7(9) . .
O80 C4 O78 139(2) . .
O80 C4 O79 118.9(19) . .
O78 C4 O79 101.0(15) . .
O81 C5 O82 124.6(19) . .
O81 C5 O83 127(2) . .
O82 C5 O83 108.4(16) . .
O81 C5 Gd10 174.8(16) . .
O82 C5 Gd10 55.0(9) . .
O83 C5 Gd10 53.4(9) . .
O86 C6 O84 135(2) . .
O86 C6 O85 114(2) . .
O84 C6 O85 111.2(19) . .
O86 C6 Gd14 168.7(16) . .
O84 C6 Gd14 55.4(10) . .
O85 C6 Gd14 56.9(10) . .
O88 C7 O87 123.3(19) . .
O88 C7 O89 124.7(19) . .
O87 C7 O89 111.2(17) . .
O88 C7 Gd37 169.1(14) . .
O87 C7 Gd37 52.9(10) . .
O89 C7 Gd37 58.4(9) . .
O91 C8 O92 111.4(17) . .
O91 C8 O90 127.7(16) . .
O92 C8 O90 119.2(15) . .
O91 C8 Gd39 52.4(9) . .
O92 C8 Gd39 59.6(9) . .
O90 C8 Gd39 175.7(13) . .
O94 C9 O93 126.6(19) . .
O94 C9 O95 114.9(19) . .
O93 C9 O95 112.1(18) . .
O94 C9 Gd4 59.8(11) . .
O93 C9 Gd4 170.9(14) . .
O95 C9 Gd4 59.3(11) . .
O96 C10 O97 120.0(15) . .
O96 C10 O98 127.0(16) . .
O97 C10 O98 113.0(15) . .
O96 C10 Gd32 172.0(13) . .
O97 C10 Gd32 55.5(8) . .
O98 C10 Gd32 57.7(8) . .
O99 C11 O101 121.0(16) . .
O99 C11 O100 119.6(14) . .
O101 C11 O100 118.3(15) . .
O99 C11 Gd36 176.7(12) . .
O101 C11 Gd36 62.1(9) . .
O100 C11 Gd36 57.6(8) . .
O104 C12 O102 126.3(17) . .
O104 C12 O103 117.7(17) . .
O102 C12 O103 115.9(15) . .
O104 C12 Gd43 50.2(10) . .
O102 C12 Gd43 176.3(12) . .
O103 C12 Gd43 67.6(10) . .
C59 C13 H13B 109.5 . .
C59 C13 H13C 109.5 . .
H13B C13 H13C 109.5 . .
C59 C13 H13D 109.5 . .
H13B C13 H13D 109.5 . .
H13C C13 H13D 109.5 . .
C15 C14 H14B 109.5 . .
C15 C14 H14C 109.5 . .
H14B C14 H14C 109.5 . .
C15 C14 H14D 109.5 . .
H14B C14 H14D 109.5 . .
H14C C14 H14D 109.5 . .
O106 C15 O105 120.9(19) . .
O106 C15 C14 129(2) . .
O105 C15 C14 109.8(18) . .
O106 C15 Gd18 63.6(12) . .
O105 C15 Gd18 57.5(9) . .
C14 C15 Gd18 165.8(15) . .
C18 C17 H17B 109.5 . .
C18 C17 H17C 109.5 . .
H17B C17 H17C 109.5 . .
C18 C17 H17D 109.5 . .
H17B C17 H17D 109.5 . .
H17C C17 H17D 109.5 . .
O107 C18 O108 112(2) . .
O107 C18 C17 135(3) . .
O108 C18 C17 111(2) . .
O107 C18 Gd24 54.0(13) . .
O108 C18 Gd24 57.8(11) . .
C17 C18 Gd24 162.2(16) . .
C20 C19 H19B 109.5 . .
C20 C19 H19C 109.5 . .
H19B C19 H19C 109.5 . .
C20 C19 H19D 109.5 . .
H19B C19 H19D 109.5 . .
H19C C19 H19D 109.5 . .
O110 C20 O109 125(2) . .
O110 C20 C19 122(2) . .
O109 C20 C19 113.1(18) . .
C22 C21 H21B 109.5 . .
C22 C21 H21C 109.5 . .
H21B C21 H21C 109.5 . .
C22 C21 H21D 109.5 . .
H21B C21 H21D 109.5 . .
H21C C21 H21D 109.5 . .
O112 C22 O111 133(2) . .
O112 C22 C21 95.7(18) . .
O111 C22 C21 118(2) . .
O114 C23 C24 107(3) . .
O114 C23 O113 127(2) . .
C24 C23 O113 121(3) . .
C23 C24 H24B 109.5 . .
C23 C24 H24C 109.5 . .
H24B C24 H24C 109.5 . .
C23 C24 H24D 109.5 . .
H24B C24 H24D 109.5 . .
H24C C24 H24D 109.5 . .
C26 C25 H25B 109.5 . .
C26 C25 H25C 109.5 . .
H25B C25 H25C 109.5 . .
C26 C25 H25D 109.5 . .
H25B C25 H25D 109.5 . .
H25C C25 H25D 109.5 . .
O115 C26 O116 124(3) . .
O115 C26 C25 141(3) . .
O116 C26 C25 96(2) . .
O119 C29 C30 135(4) . .
O119 C29 O120 110(3) . .
C30 C29 O120 111(3) . .
C29 C30 H30B 109.5 . .
C29 C30 H30C 109.5 . .
H30B C30 H30C 109.5 . .
C29 C30 H30D 109.5 . .
H30B C30 H30D 109.5 . .
H30C C30 H30D 109.5 . .
C36 C35 C36' 94(3) . .
Ni'' O127 C36 156(2) . .
Ni'' O127 Ni3 16.7(3) . .
C36 O127 Ni3 146(2) . .
O30W C36' O126 137(3) . .
O30W C36' C35 145(3) . .
O126 C36' C35 78(2) . .
C38 C37 H37B 109.5 . .
C38 C37 H37C 109.5 . .
H37B C37 H37C 109.5 . .
C38 C37 H37D 109.5 . .
H37B C37 H37D 109.5 . .
H37C C37 H37D 109.5 . .
O128 C38 O129 125(4) . .
O128 C38 C37 116(3) . .
O129 C38 C37 102(3) . .
O130 C40 O131 83(2) . .
C42 C41 H41B 109.5 . .
C42 C41 H41C 109.5 . .
H41B C41 H41C 109.5 . .
C42 C41 H41D 109.5 . .
H41B C41 H41D 109.5 . .
H41C C41 H41D 109.5 . .
O132 C42 O133 128.3(19) . .
O132 C42 C41 117.7(18) . .
O133 C42 C41 113.3(17) . .
C47 C46 H46B 109.5 . .
C47 C46 H46C 109.5 . .
H46B C46 H46C 109.5 . .
C47 C46 H46D 109.5 . .
H46B C46 H46D 109.5 . .
H46C C46 H46D 109.5 . .
O137 C47 O136 125(3) . .
O137 C47 C46 146(3) . .
O136 C47 C46 82(2) . .
C50 C48 H48B 109.5 . .
C50 C48 H48C 109.5 . .
H48B C48 H48C 109.5 . .
C50 C48 H48D 109.5 . .
H48B C48 H48D 109.5 . .
H48C C48 H48D 109.5 . .
C48 C50 O138 134(3) . .
C48 C50 O139 115(3) . .
O138 C50 O139 112(2) . .
C52 C51 H51B 109.5 . .
C52 C51 H51C 109.5 . .
H51B C51 H51C 109.5 . .
C52 C51 H51D 109.5 . .
H51B C51 H51D 109.5 . .
H51C C51 H51D 109.5 . .
O141 C52 O140 133(2) . .
O141 C52 C51 117(2) . .
O140 C52 C51 110.5(19) . .
C54 C53 H53B 109.5 . .
C54 C53 H53C 109.5 . .
H53B C53 H53C 109.5 . .
C54 C53 H53D 109.5 . .
H53B C53 H53D 109.5 . .
H53C C53 H53D 109.5 . .
O142 C54 O143 130(3) . .
O142 C54 C53 118(3) . .
O143 C54 C53 112(3) . .
C56 C55 H55B 109.5 . .
C56 C55 H55C 109.5 . .
H55B C55 H55C 109.5 . .
C56 C55 H55D 109.5 . .
H55B C55 H55D 109.5 . .
H55C C55 H55D 109.5 . .
C64 C56 O145 125(2) . .
C64 C56 C55 117(2) . .
O145 C56 C55 117(2) . .
C64 C56 Gd37 65.4(13) . .
O145 C56 Gd37 59.3(13) . .
C55 C56 Gd37 170(2) . .
C84 C57 C58 103.8(18) . .
C84 C57 H57B 111.0 . .
C58 C57 H57B 111.0 . .
C84 C57 H57C 111.0 . .
C58 C57 H57C 111.0 . .
H57B C57 H57C 109.0 . .
O147 C58 O146 122.0(19) . .
O147 C58 C57 120.2(17) . .
O146 C58 C57 116.3(17) . .
C13 C59 C60 123(3) . .
C13 C59 H59B 106.6 . .
C60 C59 H59B 106.6 . .
C13 C59 H59C 106.6 . .
C60 C59 H59C 106.6 . .
H59B C59 H59C 106.6 . .
O149 C60 O148 122.6(17) . .
O149 C60 C59 119.3(19) . .
O148 C60 C59 112.3(18) . .
C62 C61 H61B 109.5 . .
C62 C61 H61C 109.5 . .
H61B C61 H61C 109.5 . .
C62 C61 H61D 109.5 . .
H61B C61 H61D 109.5 . .
H61C C61 H61D 109.5 . .
O151 C62 O150 121(2) . .
O151 C62 C61 118(2) . .
O150 C62 C61 121(2) . .
O151 C62 Gd35 62.9(12) . .
O150 C62 Gd35 58.3(12) . .
C61 C62 Gd35 173.1(18) . .
C56 C64 Gd41 163.4(19) . .
C56 C64 Gd37 89.9(15) . .
Gd41 C64 Gd37 101.5(6) . .
C56 C64 H64B 95.4 . .
Gd41 C64 H64B 95.4 . .
Gd37 C64 H64B 95.4 . .
O168 C65 O170 128(4) . .
C68 C67 H67B 109.5 . .
C68 C67 H67C 109.5 . .
H67B C67 H67C 109.5 . .
C68 C67 H67D 109.5 . .
H67B C67 H67D 109.5 . .
H67C C67 H67D 109.5 . .
O156 C68 O157 113(3) . .
O156 C68 C67 126(3) . .
O157 C68 C67 113(3) . .
O156 C68 Gd36 57.2(15) . .
O157 C68 Gd36 56.1(15) . .
C67 C68 Gd36 155.8(18) . .
C70 C69 H69A 109.5 . .
C70 C69 H69B 109.5 . .
H69A C69 H69B 109.5 . .
C70 C69 H69C 109.5 . .
H69A C69 H69C 109.5 . .
H69B C69 H69C 109.5 . .
O159 C70 O158 115.0(18) . .
O159 C70 C69 118.7(19) . .
O158 C70 C69 125.4(18) . .
O159 C70 Gd32 53.7(10) . .
O158 C70 Gd32 61.3(10) . .
C69 C70 Gd32 167.2(15) . .
C72 C71 O160 128(3) . .
C72 C71 O161 121(3) . .
O160 C71 O161 106(2) . .
C71 C72 H72A 109.5 . .
C71 C72 H72B 109.5 . .
H72A C72 H72B 109.5 . .
C71 C72 H72C 109.5 . .
H72A C72 H72C 109.5 . .
H72B C72 H72C 109.5 . .
O163 C74 C75 137(3) . .
O163 C74 O162 115(2) . .
C75 C74 O162 108(3) . .
C74 C75 C76 118(4) . .
C74 C75 H75A 121.2 . .
C76 C75 H75A 121.2 . .
C75 C76 H76A 109.5 . .
C75 C76 H76B 109.5 . .
H76A C76 H76B 109.5 . .
C75 C76 H76C 109.4 . .
H76A C76 H76C 109.5 . .
H76B C76 H76C 109.5 . .
O165 C77 O164 133(2) . .
O165 C77 C78 131(3) . .
O164 C77 C78 95(2) . .
C77 C78 H78A 109.5 . .
C77 C78 H78B 109.5 . .
H78A C78 H78B 109.5 . .
C77 C78 H78C 109.5 . .
H78A C78 H78C 109.5 . .
H78B C78 H78C 109.5 . .
O166 C79 O167 148(3) . .
O166 C79 C80 124(3) . .
O167 C79 C80 88.2(19) . .
O166 C79 Gd34 39.3(16) . .
O167 C79 Gd34 108.8(13) . .
C80 C79 Gd34 161.5(18) . .
C79 C80 H80A 109.5 . .
C79 C80 H80B 109.5 . .
H80A C80 H80B 109.5 . .
C79 C80 H80C 109.5 . .
H80A C80 H80C 109.5 . .
H80B C80 H80C 109.5 . .
O172 C81 O171 136(3) . .
O172 C81 C82 124(2) . .
O171 C81 C82 99.0(16) . .
O172 C81 Gd30 70.7(16) . .
O171 C81 Gd30 66.2(12) . .
C82 C81 Gd30 165.2(16) . .
C83 C82 C81 103.3(16) . .
C83 C82 H82A 111.1 . .
C81 C82 H82A 111.1 . .
C83 C82 H82B 111.1 . .
C81 C82 H82B 111.1 . .
H82A C82 H82B 109.1 . .
C82 C83 H83A 109.5 . .
C82 C83 H83B 109.5 . .
H83A C83 H83B 109.5 . .
C82 C83 H83C 109.5 . .
H83A C83 H83C 109.5 . .
H83B C83 H83C 109.5 . .
C57 C84 H84A 109.4 . .
C57 C84 H84B 109.5 . .
H84A C84 H84B 109.5 . .
C57 C84 H84C 109.5 . .
H84A C84 H84C 109.5 . .
H84B C84 H84C 109.5 . .
O71W C27 Gd38 64(2) . .
O67W C27 Gd38 73.5(19) . .
O127 C36 C35 175(4) . .
O127 C36 O126 103(3) . .
C35 C36 O126 77(2) . .

loop_
_geom_bond_atom_site_label_1
_geom_bond_atom_site_label_2
_geom_bond_distance
_geom_bond_site_symmetry_2
Gd1 O62 2.289(10) .
Gd1 O35 2.348(11) .
Gd1 O40 2.380(12) .
Gd1 O43 2.392(9) .
Gd1 O58 2.396(12) .
Gd1 O17 2.404(12) .
Gd1 O93 2.591(11) .
Gd1 O81 2.592(12) .
Gd1 O102 2.699(12) .
Gd1 Ni7 3.427(3) .
Gd1 Gd11 3.6142(13) .
Gd1 Gd2 3.7315(12) .
Gd2 O62 2.280(10) .
Gd2 O56 2.375(12) .
Gd2 O32 2.398(14) .
Gd2 O43 2.411(9) .
Gd2 O47 2.424(11) .
Gd2 O63 2.435(10) .
Gd2 O86 2.556(11) .
Gd2 O93 2.581(10) .
Gd2 O90 2.601(12) .
Gd2 Ni7 3.434(3) .
Gd2 Gd22 3.6158(13) .
Gd3 O11 2.346(11) .
Gd3 O7 2.365(12) .
Gd3 O42 2.380(11) .
Gd3 O59 2.408(10) .
Gd3 O161 2.430(12) .
Gd3 O54 2.441(11) .
Gd3 O99 2.466(14) .
Gd3 O38 2.509(12) .
Gd3 Ni6 3.445(3) .
Gd3 Gd4 3.6131(14) .
Gd3 Gd30 3.8222(15) .
Gd3 Gd25 3.8524(15) .
Gd4 O57 2.423(10) .
Gd4 O54 2.432(10) .
Gd4 O95 2.434(13) .
Gd4 O24W 2.45(3) .
Gd4 O94 2.447(14) .
Gd4 O59 2.451(10) .
Gd4 O22W 2.462(15) .
Gd4 O38 2.468(12) .
Gd4 O27W 2.500(18) .
Gd4 C9 2.83(2) .
Gd4 Gd23 3.6077(14) .
Gd5 O62 2.308(12) .
Gd5 O65 2.369(11) .
Gd5 O32 2.377(12) .
Gd5 O40 2.396(11) .
Gd5 O36 2.404(11) .
Gd5 O8 2.431(10) .
Gd5 O81 2.561(12) .
Gd5 O86 2.595(10) .
Gd5 O75 2.654(13) .
Gd5 Ni7 3.427(3) .
Gd5 Gd8 3.6134(15) .
Gd6 O83 2.297(15) .
Gd6 O64 2.374(11) .
Gd6 O65 2.384(11) .
Gd6 O8 2.431(11) .
Gd6 O132 2.443(13) .
Gd6 O26 2.451(11) .
Gd6 O72 2.468(13) .
Gd6 O57W 2.476(13) .
Gd6 Gd8 3.7779(17) .
Gd6 Gd12 3.8180(13) .
Gd6 Gd17 3.9983(14) .
Gd7 O82 2.301(13) .
Gd7 O147 2.357(15) .
Gd7 O44 2.372(11) .
Gd7 O35 2.386(12) .
Gd7 O58 2.455(10) .
Gd7 O39 2.477(12) .
Gd7 O88 2.488(13) .
Gd7 O11W 2.497(13) .
Gd7 Gd11 3.7878(16) .
Gd7 Gd13 3.8313(14) .
Gd7 Gd19 4.0002(15) .
Gd8 O20 2.348(13) .
Gd8 O65 2.366(12) .
Gd8 O34 2.382(15) .
Gd8 O36 2.406(12) .
Gd8 O64 2.458(11) .
Gd8 O24 2.485(14) .
Gd8 O73 2.487(15) .
Gd8 O75 2.592(12) .
Gd8 O70 2.648(11) .
Gd8 Gd18 3.6862(16) .
Gd8 Gd24 3.6909(17) .
Gd9 O52 2.288(13) .
Gd9 O61 2.318(10) .
Gd9 O51 2.374(12) .
Gd9 O41 2.408(12) .
Gd9 O25 2.413(14) .
Gd9 O63W 2.414(15) .
Gd9 O71 2.428(12) .
Gd9 O49 2.470(14) .
Gd9 Ni3 3.277(4) .
Gd9 Gd14 3.5995(17) .
Gd9 Gd15 3.8464(15) .
Gd9 Gd28 3.8631(16) .
Gd10 O36W 2.36(2) .
Gd10 O83 2.384(14) .
Gd10 O39 2.385(12) .
Gd10 O34W 2.40(2) .
Gd10 O26 2.417(13) .
Gd10 O53 2.422(13) .
Gd10 O82 2.427(13) .
Gd10 O27 2.465(13) .
Gd10 O23W 2.601(17) .
Gd10 C5 2.928(19) .
Gd10 Gd19 3.5924(17) .
Gd10 Gd17 3.597(2) .
Gd11 O15 2.371(15) .
Gd11 O22 2.379(13) .
Gd11 O35 2.414(12) .
Gd11 O44 2.417(12) .
Gd11 O10 2.427(13) .
Gd11 O17 2.439(11) .
Gd11 O100 2.529(13) .
Gd11 O87 2.599(12) .
Gd11 O102 2.602(13) .
Gd11 Gd37 3.6768(16) .
Gd11 Gd36 3.6874(17) .
Gd12 O64 2.271(11) .
Gd12 O84 2.287(13) .
Gd12 O36 2.414(11) .
Gd12 O8 2.416(10) .
Gd12 O133 2.417(13) .
Gd12 O71 2.431(12) .
Gd12 O52 2.503(12) .
Gd12 O62W 2.534(14) .
Gd13 O94 2.268(12) .
Gd13 O44 2.304(11) .
Gd13 O146 2.313(12) .
Gd13 O17 2.381(13) .
Gd13 O54 2.437(12) .
Gd13 O58 2.447(11) .
Gd13 O59W 2.449(13) .
Gd13 O99 2.473(12) .
Gd14 O50 2.388(11) .
Gd14 O26W 2.41(2) .
Gd14 O84 2.428(12) .
Gd14 O41 2.436(13) .
Gd14 O85 2.451(12) .
Gd14 O49 2.453(13) .
Gd14 O52 2.467(14) .
Gd14 O37W 2.49(2) .
Gd14 O31W 2.495(15) .
Gd14 C6 2.91(2) .
Gd14 Gd26 3.5934(14) .
Gd15 O66 2.427(12) .
Gd15 O61 2.451(10) .
Gd15 O46 2.464(12) .
Gd15 O18 2.466(12) .
Gd15 O28 2.495(15) .
Gd15 O51 2.540(12) .
Gd15 O117 2.550(15) .
Gd15 O126 2.554(16) .
Gd15 O53W 2.573(16) .
Gd15 Ni3 3.536(4) .
Gd15 Gd26 3.8349(17) .
Gd16 O95 2.338(11) .
Gd16 O63 2.368(11) .
Gd16 O48 2.376(10) .
Gd16 O148 2.397(12) .
Gd16 O96 2.447(11) .
Gd16 O64W 2.448(13) .
Gd16 O57 2.494(12) .
Gd16 O56 2.499(12) .
Gd16 Gd22 3.7812(15) .
Gd16 Gd21 3.8334(13) .
Gd16 Gd23 4.0086(14) .
Gd17 O60 2.274(16) .
Gd17 O26 2.347(13) .
Gd17 O13 2.369(14) .
Gd17 O12 2.392(19) .
Gd17 O53 2.396(12) .
Gd17 O72 2.464(12) .
Gd17 O27 2.482(15) .
Gd17 O60W 2.50(2) .
Gd17 Ni2 3.253(5) .
Gd17 Gd20 3.8294(18) .
Gd17 Gd29 3.8456(19) .
Gd18 O34 2.358(14) .
Gd18 O9 2.387(14) .
Gd18 O70 2.402(13) .
Gd18 O69 2.416(15) .
Gd18 O105 2.426(14) .
Gd18 O50W 2.464(14) .
Gd18 O61W 2.466(17) .
Gd18 O24 2.515(12) .
Gd18 O106 2.571(16) .
Gd18 C15 2.866(18) .
Gd18 C1 2.90(2) .
Gd19 O136 2.321(17) .
Gd19 O39 2.327(14) .
Gd19 O45 2.357(15) .
Gd19 O68 2.406(12) .
Gd19 O14 2.410(16) .
Gd19 O53 2.421(11) .
Gd19 O27 2.427(13) .
Gd19 O88 2.480(12) .
Gd19 Ni1 3.414(4) .
Gd19 Gd29 3.833(2) .
Gd19 Gd40 3.8691(15) .
Gd20 O113 2.25(4) .
Gd20 O12 2.312(16) .
Gd20 O31 2.317(15) .
Gd20 O111 2.33(2) .
Gd20 O115 2.39(3) 2_646
Gd20 O13 2.444(16) .
Gd20 O52W 2.56(3) .
Gd20 Ni2 3.255(4) .
Gd20 Gd29 3.953(2) .
Gd21 O149 2.355(14) .
Gd21 O85 2.355(13) .
Gd21 O47 2.365(12) .
Gd21 O48 2.370(10) .
Gd21 O80 2.436(13) .
Gd21 O65W 2.437(13) .
Gd21 O56 2.493(10) .
Gd21 O50 2.506(11) .
Gd21 Gd22 3.7831(14) .
Gd21 Gd26 4.0269(14) .
Gd22 O23 2.321(14) .
Gd22 O2 2.354(14) .
Gd22 O63 2.398(10) .
Gd22 O48 2.401(11) .
Gd22 O47 2.404(11) .
Gd22 O33 2.447(11) .
Gd22 O79 2.541(12) .
Gd22 O97 2.562(14) .
Gd22 O90 2.603(12) .
Gd22 Gd35 3.6840(14) .
Gd22 Gd32 3.6880(15) .
Gd23 O57 2.364(11) .
Gd23 O162 2.366(15) .
Gd23 O19 2.371(11) .
Gd23 O59 2.394(10) .
Gd23 O37 2.397(12) .
Gd23 O55 2.410(12) .
Gd23 O96 2.463(12) .
Gd23 O38 2.468(12) .
Gd23 Ni5 3.452(3) .
Gd23 Gd30 3.8324(15) .
Gd23 Gd34 3.8434(15) .
Gd24 O20 2.310(13) .
Gd24 O6 2.359(14) .
Gd24 O73 2.424(18) .
Gd24 O29W 2.434(17) .
Gd24 O107 2.469(18) .
Gd24 O24 2.508(12) .
Gd24 O3W 2.51(2) .
Gd24 O108 2.539(19) .
Gd24 O74 2.544(16) .
Gd24 C18 2.99(2) .
Gd24 C2 3.01(3) .
Gd25 O165 2.329(16) .
Gd25 O21 2.340(15) .
Gd25 O160 2.371(16) .
Gd25 O7 2.376(11) .
Gd25 O11 2.385(13) .
Gd25 O42W 2.433(18) .
Gd25 O41W 2.473(16) .
Gd25 O43W 2.571(17) .
Gd25 Ni6 3.342(4) .
Gd25 Gd30 3.9190(16) .
Gd26 O46 2.264(12) .
Gd26 O50 2.321(12) .
Gd26 O138 2.383(16) .
Gd26 O66 2.385(10) .
Gd26 O30 2.410(12) .
Gd26 O41 2.410(11) .
Gd26 O49 2.454(13) .
Gd26 O80 2.475(11) .
Gd26 Ni4 3.400(3) .
Gd26 Gd27 3.8659(14) .
Gd27 O18 2.272(13) .
Gd27 O141 2.345(17) .
Gd27 O30 2.349(12) .
Gd27 O66 2.378(10) .
Gd27 O139 2.392(19) .
Gd27 O118 2.446(19) .
Gd27 O20W 2.46(2) .
Gd27 O45W 2.502(15) .
Gd27 Ni4 3.329(3) .
Gd28 O28 2.315(14) .
Gd28 O51 2.332(14) .
Gd28 O110 2.36(2) .
Gd28 O116 2.37(2) .
Gd28 O4W 2.39(2) .
Gd28 O25 2.405(12) .
Gd28 O114 2.45(3) 2_656
Gd28 Ni3 3.236(4) .
Gd29 O14 2.380(18) .
Gd29 O45 2.424(14) .
Gd29 O60 2.432(14) .
Gd29 O119 2.43(2) .
Gd29 O67 2.445(15) .
Gd29 O54W 2.470(18) .
Gd29 O13 2.488(15) .
Gd29 O31 2.505(16) .
Gd29 O125 2.64(2) .
Gd29 Ni2 3.534(4) .
Gd30 O55 2.346(12) .
Gd30 O21 2.424(13) .
Gd30 O42 2.425(12) .
Gd30 O16 2.449(12) .
Gd30 O7 2.470(12) .
Gd30 O37 2.491(12) .
Gd30 O171 2.540(18) .
Gd30 O170 2.55(2) .
Gd30 O172 2.581(17) .
Gd30 C81 2.73(3) .
Gd31 O5 2.368(17) .
Gd31 O91 2.392(11) .
Gd31 O2 2.415(16) .
Gd31 O23 2.441(12) .
Gd31 O155 2.46(2) .
Gd31 O29 2.493(13) .
Gd31 O21W 2.522(19) .
Gd31 O14W 2.586(19) .
Gd31 O66W 2.78(3) .
Gd31 Gd32 3.797(2) .
Gd31 Gd35 3.8026(17) .
Gd32 O2 2.305(15) .
Gd32 O55W 2.424(15) .
Gd32 O5 2.446(18) .
Gd32 O159 2.446(15) .
Gd32 O48W 2.447(14) .
Gd32 O97 2.471(13) .
Gd32 O33 2.493(11) .
Gd32 O98 2.519(12) .
Gd32 O158 2.613(15) .
Gd32 C10 2.965(17) .
Gd32 C70 2.98(2) .
Gd33 O34 2.376(14) .
Gd33 O20 2.382(13) .
Gd33 O6 2.406(14) .
Gd33 O76 2.420(15) .
Gd33 O9 2.422(14) .
Gd33 O38W 2.500(17) .
Gd33 O121 2.56(3) .
Gd33 O35W 2.62(2) .
Gd33 O122 2.78(3) .
Gd34 O19 2.311(13) .
Gd34 O166 2.327(18) .
Gd34 O163 2.355(16) .
Gd34 O16 2.393(14) .
Gd34 O37 2.407(11) .
Gd34 O44W 2.486(15) .
Gd34 O39W 2.495(15) .
Gd34 O46W 2.505(16) .
Gd34 C79 3.01(2) .
Gd34 Ni5 3.365(4) .
Gd35 O29 2.310(12) .
Gd35 O23 2.332(12) .
Gd35 O28W 2.373(15) .
Gd35 O79 2.427(12) .
Gd35 O78 2.437(12) .
Gd35 O150 2.500(15) .
Gd35 O33 2.513(12) .
Gd35 O32W 2.527(15) .
Gd35 O151 2.599(13) .
Gd35 C62 2.92(2) .
Gd36 O4 2.270(17) .
Gd36 O22 2.350(14) .
Gd36 O100 2.439(12) .
Gd36 O51W 2.457(17) .
Gd36 O58W 2.516(18) .
Gd36 O10 2.527(14) .
Gd36 O101 2.544(14) .
Gd36 O157 2.54(2) .
Gd36 O156 2.584(18) .
Gd36 C11 2.880(17) .
Gd36 C68 3.01(3) .
Gd37 O3 2.285(16) .
Gd37 O15 2.333(14) .
Gd37 O87 2.347(13) .
Gd37 O49W 2.413(16) .
Gd37 O145 2.448(17) .
Gd37 O10 2.456(15) .
Gd37 O89 2.464(12) .
Gd37 O33W 2.50(2) .
Gd37 C64 2.577(16) .
Gd37 C56 2.83(2) .
Gd37 C7 2.88(2) .
Gd38 O22 2.373(14) .
Gd38 O104 2.385(13) .
Gd38 O15 2.412(14) .
Gd38 O3 2.442(16) .
Gd38 O71W 2.48(3) .
Gd38 O4 2.514(17) .
Gd38 O56W 2.518(19) .
Gd38 O25W 2.55(2) .
Gd38 O67W 2.72(3) .
Gd38 C27 2.75(4) .
Gd39 O1 2.284(16) .
Gd39 O135 2.37(2) .
Gd39 O128 2.38(2) .
Gd39 O91 2.387(12) .
Gd39 O7W 2.470(16) .
Gd39 O6W 2.481(14) .
Gd39 O92 2.534(13) .
Gd39 O8W 2.63(5) .
Gd39 O66W 2.74(3) .
Gd39 O9W 2.81(3) .
Gd39 C8 2.925(18) .
Gd39 Gd45 3.894(2) .
Gd40 O137 2.24(2) .
Gd40 O14 2.345(16) .
Gd40 O67 2.347(16) .
Gd40 O143 2.357(17) .
Gd40 O68 2.358(12) .
Gd40 O18W 2.454(15) .
Gd40 O120 2.487(18) .
Gd40 O16W 2.53(2) .
Gd40 Ni1 3.345(4) .
Gd41 O19W 2.364(19) .
Gd41 O4 2.391(14) .
Gd41 C64 2.408(16) .
Gd41 O10W 2.43(3) .
Gd41 O3 2.451(17) .
Gd41 O15W 2.48(2) .
Gd41 O156 2.53(2) .
Gd41 O153 2.56(2) .
Gd42 O158 2.368(18) .
Gd42 O13W 2.374(19) .
Gd42 O151 2.386(13) .
Gd42 O12W 2.398(17) .
Gd42 O154 2.418(19) .
Gd42 O29 2.439(14) .
Gd42 O5 2.458(16) .
Gd42 O70W 2.479(18) .
Gd43 O1 2.283(16) .
Gd43 O131 2.34(2) .
Gd43 O104 2.350(15) .
Gd43 O134 2.35(3) .
Gd43 O67W 2.46(3) .
Gd43 O6W 2.469(14) .
Gd43 O40W 2.512(15) .
Gd43 O103 2.725(13) .
Gd43 C12 2.944(19) .
Gd43 Gd45 3.854(3) .
Gd44 O106 2.327(15) .
Gd44 O1W 2.37(2) .
Gd44 O107 2.373(17) .
Gd44 O6 2.376(14) .
Gd44 O9 2.397(14) .
Gd44 O17W 2.40(2) .
Gd44 O2W 2.46(2) .
Gd44 O123 2.49(2) .
Gd45 O1 2.262(18) .
Gd45 O129 2.30(2) .
Gd45 O76 2.388(13) .
Gd45 O130 2.46(2) .
Gd45 O40W 2.520(14) .
Gd45 O77 2.529(14) .
Gd45 O9W 2.56(3) .
Gd45 O122 2.69(3) .
Gd45 C3 2.944(15) .
Ni1 O142 2.040(18) .
Ni1 O67 2.082(15) .
Ni1 O45 2.105(13) .
Ni1 O89 2.138(13) .
Ni1 O47W 2.20(3) .
Ni1 O68 2.198(15) .
Ni' Ni2 1.057(6) .
Ni' O112 1.80(2) .
Ni' O124 1.930(16) .
Ni' O74 2.353(15) .
Ni' O31 2.409(15) .
Ni2 O112 1.93(3) .
Ni2 O12 2.014(18) .
Ni2 O60 2.082(17) .
Ni2 O74 2.128(15) .
Ni2 O31 2.157(14) .
Ni3 Ni'' 0.754(6) .
Ni3 O25 1.970(13) .
Ni3 O61 1.974(12) .
Ni3 O127 2.018(11) .
Ni3 O109 2.05(2) .
Ni3 O69 2.143(14) .
Ni3 O28 2.154(14) .
Ni'' O127 1.452(13) .
Ni'' O109 1.74(2) .
Ni'' O69 2.229(14) .
Ni'' O28 2.247(15) .
Ni4 O140 2.006(14) .
Ni4 O46 2.020(11) .
Ni4 O30 2.040(15) .
Ni4 O18 2.129(13) .
Ni4 O30W 2.139(17) .
Ni4 O78 2.139(12) .
Ni5 O168 1.974(19) .
Ni5 O167 2.021(15) .
Ni5 O16 2.056(14) .
Ni5 O55 2.060(11) .
Ni5 O98 2.089(13) .
Ni5 O19 2.125(14) .
Ni6 O164 2.076(17) .
Ni6 O101 2.079(15) .
Ni6 O21 2.090(16) .
Ni6 O11 2.094(13) .
Ni6 O5W 2.116(19) .
Ni6 O42 2.140(11) .
Ni7 O40 2.029(11) .
Ni7 O32 2.029(13) .
Ni7 O43 2.050(11) .
Ni7 O103 2.061(12) .
Ni7 O77 2.135(14) .
Ni7 O92 2.161(12) .
Cl1 O175 1.31(3) .
Cl1 O176 1.36(2) .
Cl1 O177 1.413(19) .
Cl1 O178 1.52(3) .
Cl2 O179 1.343(18) .
Cl2 O181 1.395(19) .
Cl2 O180 1.413(19) .
Cl2 O182 1.44(2) .
Cl3 O184 1.377(18) .
Cl3 O183 1.398(19) .
Cl3 O186 1.41(3) .
Cl3 O185 1.45(3) .
Cl4 O190 1.14(4) .
Cl4 O187 1.34(3) .
Cl4 O189 1.44(3) .
Cl4 O188 1.50(3) .
O1 H1A 1.0000 .
O2 H2A 1.0000 .
O3 H3A 1.0000 .
O4 H4A 1.0000 .
O5 H5A 1.0000 .
O6 H6A 1.0000 .
O7 H7A 1.0000 .
O8 H8A 1.0000 .
O9 H9A 1.0000 .
O10 H10A 1.0000 .
O11 H11A 1.0000 .
O12 H12A 0.9799 .
O13 H13A 1.0000 .
O14 H14A 1.0000 .
O15 H15A 1.0000 .
O16 H16A 1.0000 .
O17 H17A 1.0000 .
O18 H18A 1.0000 .
O19 H19A 1.0000 .
O20 H20A 1.0000 .
O21 H21A 1.0000 .
O22 H22A 1.0000 .
O23 H23A 1.0000 .
O24 H24A 1.0000 .
O25 H25A 1.0000 .
O26 H26A 1.0000 .
O27 H27A 1.0000 .
O28 H28A 1.0000 .
O29 H29A 1.0000 .
O30 H30A 1.0000 .
O31 H31A 0.8503 .
O32 H32A 1.0000 .
O33 H33A 1.0000 .
O34 H34A 1.0000 .
O35 H35A 1.0000 .
O36 H36A 1.0000 .
O37 H37A 1.0000 .
O38 H38A 1.0000 .
O39 H39A 1.0000 .
O40 H40A 1.0000 .
O41 H41A 1.0000 .
O42 H42A 1.0000 .
O43 H43A 1.0000 .
O44 H44A 1.0000 .
O45 H45A 1.0000 .
O46 H46A 1.0000 .
O47 H47A 1.0000 .
O48 H48A 1.0000 .
O49 H49A 1.0000 .
O50 H50A 1.0000 .
O51 H51A 1.0000 .
O52 H52A 1.0000 .
O53 H53A 1.0000 .
O54 H54A 1.0000 .
O55 H55A 1.0000 .
O56 H56A 1.0000 .
O57 H57A 1.0000 .
O58 H58A 1.0000 .
O59 H59A 1.0000 .
O60 H60A 1.0000 .
O61 H61A 1.0000 .
O62 H62A 1.0000 .
O63 H63A 1.0000 .
O64 H64A 1.0000 .
O65 H65A 1.0000 .
O66 H66A 1.0000 .
O67 H67A 1.0000 .
O68 H68A 1.0000 .
O69 C1 1.40(2) .
O70 C1 1.24(2) .
O71 C1 1.31(2) .
O72 C2 1.17(3) .
O73 C2 1.34(3) .
O74 C2 1.37(3) .
O75 C3 1.233(18) .
O76 C3 1.23(2) .
O77 C3 1.280(19) .
O78 C4 1.37(2) .
O79 C4 1.47(2) .
O80 C4 1.10(2) .
O81 C5 1.19(2) .
O82 C5 1.30(2) .
O83 C5 1.35(2) .
O84 C6 1.27(3) .
O85 C6 1.35(3) .
O86 C6 1.24(2) .
O87 C7 1.27(2) .
O88 C7 1.24(2) .
O89 C7 1.29(2) .
O90 C8 1.25(2) .
O91 C8 1.217(19) .
O92 C8 1.25(2) .
O93 C9 1.28(3) .
O94 C9 1.28(2) .
O95 C9 1.33(2) .
O96 C10 1.200(19) .
O97 C10 1.31(2) .
O98 C10 1.336(19) .
O99 C11 1.263(19) .
O100 C11 1.36(2) .
O101 C11 1.311(19) .
O102 C12 1.25(2) .
O103 C12 1.27(2) .
O104 C12 1.24(2) .
O105 C15 1.33(2) .
O106 C15 1.14(2) .
O107 C18 1.28(3) .
O108 C18 1.43(3) .
O109 C20 1.37(2) .
O110 C20 1.13(3) .
O111 C22 1.43(3) .
O112 C22 1.38(3) .
O113 C23 1.69(5) .
O115 C26 1.30(4) .
O115 Gd20 2.39(3) 2_656
O114 C23 1.49(4) .
O114 Gd28 2.45(3) 2_646
O116 C26 1.37(4) .
O119 C29 1.45(5) .
O120 C29 1.69(5) .
O126 C36' 1.58(3) .
O126 C36 1.76(5) .
O128 C38 1.26(5) .
O129 C38 1.41(5) .
O130 C40 1.51(4) .
O131 C40 1.58(4) .
O132 C42 1.12(2) .
O133 C42 1.28(2) .
O136 C47 1.42(4) .
O137 C47 1.11(3) .
O138 C50 1.32(3) .
O139 C50 1.47(3) .
O140 C52 1.40(2) .
O141 C52 1.16(3) .
O142 C54 1.30(3) .
O143 C54 1.42(3) .
O145 C56 1.22(3) .
O146 C58 1.30(2) .
O147 C58 1.26(3) .
O148 C60 1.29(2) .
O149 C60 1.27(2) .
O150 C62 1.22(2) .
O151 C62 1.20(2) .
O156 C68 1.13(3) .
O157 C68 1.22(3) .
O158 C70 1.32(3) .
O159 C70 1.28(2) .
O160 C71 1.42(3) .
O161 C71 1.45(4) .
O162 C74 1.45(3) .
O163 C74 1.21(3) .
O164 C77 1.45(3) .
O165 C77 1.13(3) .
O166 C79 1.00(3) .
O167 C79 1.41(3) .
O168 C65 1.16(4) .
O170 C65 1.71(5) .
O171 C81 1.59(3) .
O172 C81 1.12(3) .
O30W C36' 1.19(3) .
O67W C27 1.43(4) .
O71W C27 1.09(4) .
C13 C59 1.44(6) .
C13 H13B 0.9800 .
C13 H13C 0.9800 .
C13 H13D 0.9800 .
C14 C15 1.75(3) .
C14 H14B 0.9800 .
C14 H14C 0.9800 .
C14 H14D 0.9800 .
C17 C18 1.61(4) .
C17 H17B 0.9800 .
C17 H17C 0.9800 .
C17 H17D 0.9800 .
C19 C20 1.583(17) .
C19 H19B 0.9800 .
C19 H19C 0.9800 .
C19 H19D 0.9800 .
C21 C22 1.558(18) .
C21 H21B 0.9800 .
C21 H21C 0.9800 .
C21 H21D 0.9800 .
C23 C24 1.58(6) .
C24 H24B 0.9800 .
C24 H24C 0.9800 .
C24 H24D 0.9800 .
C25 C26 1.55(4) .
C25 H25B 0.9800 .
C25 H25C 0.9800 .
C25 H25D 0.9800 .
C29 C30 1.59(5) .
C30 H30B 0.9800 .
C30 H30C 0.9800 .
C30 H30D 0.9800 .
C35 C36 1.73(6) .
C35 C36' 1.88(6) .
O127 C36 1.58(4) .
C37 C38 1.79(5) .
C37 H37B 0.9800 .
C37 H37C 0.9800 .
C37 H37D 0.9800 .
C41 C42 1.57(3) .
C41 H41B 0.9800 .
C41 H41C 0.9800 .
C41 H41D 0.9800 .
C46 C47 1.556(18) .
C46 H46B 0.9800 .
C46 H46C 0.9800 .
C46 H46D 0.9800 .
C48 C50 1.28(6) .
C48 H48B 0.9800 .
C48 H48C 0.9800 .
C48 H48D 0.9800 .
C51 C52 1.67(4) .
C51 H51B 0.9800 .
C51 H51C 0.9800 .
C51 H51D 0.9800 .
C53 C54 1.64(5) .
C53 H53B 0.9800 .
C53 H53C 0.9800 .
C53 H53D 0.9800 .
C55 C56 1.66(4) .
C55 H55B 0.9800 .
C55 H55C 0.9800 .
C55 H55D 0.9800 .
C56 C64 1.19(3) .
C57 C84 1.530(17) .
C57 C58 1.64(3) .
C57 H57B 0.9900 .
C57 H57C 0.9900 .
C59 C60 1.52(3) .
C59 H59B 0.9900 .
C59 H59C 0.9900 .
C61 C62 1.52(3) .
C61 H61B 0.9800 .
C61 H61C 0.9800 .
C61 H61D 0.9800 .
C64 H64B 1.0000 .
C67 C68 1.60(4) .
C67 H67B 0.9800 .
C67 H67C 0.9800 .
C67 H67D 0.9800 .
C69 C70 1.47(3) .
C69 H69A 0.9800 .
C69 H69B 0.9800 .
C69 H69C 0.9800 .
C71 C72 1.35(4) .
C72 H72A 0.9800 .
C72 H72B 0.9800 .
C72 H72C 0.9800 .
C74 C75 1.44(5) .
C75 C76 1.57(7) .
C75 H75A 0.9500 .
C76 H76A 0.9800 .
C76 H76B 0.9800 .
C76 H76C 0.9800 .
C77 C78 1.79(4) .
C78 H78A 0.9800 .
C78 H78B 0.9800 .
C78 H78C 0.9800 .
C79 C80 1.79(4) .
C80 H80A 0.9800 .
C80 H80B 0.9800 .
C80 H80C 0.9800 .
C81 C82 1.74(3) .
C82 C83 1.583(17) .
C82 H82A 0.9900 .
C82 H82B 0.9900 .
C83 H83A 0.9800 .
C83 H83B 0.9800 .
C83 H83C 0.9800 .
C84 H84A 0.9800 .
C84 H84B 0.9800 .
C84 H84C 0.9800 .

loop_
_platon_squeeze_void_nr
_platon_squeeze_void_average_x
_platon_squeeze_void_average_y
_platon_squeeze_void_average_z
_platon_squeeze_void_volume
_platon_squeeze_void_count_electrons
_platon_squeeze_void_content
1 0.088 0.023 0.044 19750 8993 ' '
